data_4101270
loop_
_publ_author_name
'Kawano, Masaki'
'Kobayashi, Yasuhiro'
'Ozeki, Tomoji'
'Fujita, Makoto'

_publ_contact_author 'Masaki Kawano'
_publ_section_title
;
 Direct crystallographic observation of a coordinatively unsaturated
 transition-metal complex in situ generated within a self-assembled
 cage.
;
_journal_issue 20
_journal_name_full 'Journal of the American Chemical Society'
_journal_page_first 6558
_journal_page_last 6559
_journal_paper_doi 10.1021/ja0609250
_journal_volume 128
_journal_year 2006
_chemical_formula_sum 'C142.75 H171 Mn3.85 N45.75 O101.25 Pd6'
_chemical_formula_weight 4997.67
_chemical_name_systematic
; 
 ? 
;
_space_group_IT_number 14
_symmetry_cell_setting monoclinic
_symmetry_space_group_name_Hall '-P 2ybc'
_symmetry_space_group_name_H-M 'P 1 21/c 1'
_atom_sites_solution_hydrogens geom
_atom_sites_solution_primary direct
_atom_sites_solution_secondary difmap
_audit_creation_method SHELXL-97
_cell_angle_alpha 90.00
_cell_angle_beta 99.6656(8)
_cell_angle_gamma 90.00
_cell_formula_units_Z 8
_cell_length_a 24.3311(3)
_cell_length_b 46.3186(6)
_cell_length_c 46.7200(7)
_cell_measurement_reflns_used 716
_cell_measurement_temperature 100(2)
_cell_measurement_theta_max 16
_cell_measurement_theta_min 2
_cell_volume 51905(2)
_computing_cell_refinement HKL2000
_computing_data_collection 'Rigaku CrystalClear'
_computing_data_reduction HKL2000
_computing_molecular_graphics 'Bruker XP'
_computing_publication_material 'Bruker SHELXTL'
_computing_structure_refinement 'SHELXL-97 (Sheldrick, 1997)'
_computing_structure_solution 'SHELXS-97 (Sheldrick, 1990)'
_diffrn_ambient_temperature 100(2)
_diffrn_measured_fraction_theta_full 0.949
_diffrn_measured_fraction_theta_max 0.949
_diffrn_measurement_device_type CCD
_diffrn_measurement_method omega
_diffrn_radiation_monochromator Si
_diffrn_radiation_source KEK
_diffrn_radiation_type synchrotron
_diffrn_radiation_wavelength 0.68900
_diffrn_reflns_av_R_equivalents 0.0815
_diffrn_reflns_av_sigmaI/netI 0.1007
_diffrn_reflns_limit_h_max 24
_diffrn_reflns_limit_h_min -22
_diffrn_reflns_limit_k_max 47
_diffrn_reflns_limit_k_min -47
_diffrn_reflns_limit_l_max 46
_diffrn_reflns_limit_l_min -47
_diffrn_reflns_number 174984
_diffrn_reflns_theta_full 20.67
_diffrn_reflns_theta_max 20.67
_diffrn_reflns_theta_min 1.76
_exptl_absorpt_coefficient_mu 0.674
_exptl_absorpt_correction_T_max 0.9607
_exptl_absorpt_correction_T_min 0.9235
_exptl_absorpt_correction_type none
_exptl_crystal_colour yellow
_exptl_crystal_density_diffrn 1.279
_exptl_crystal_density_method 'not measured'
_exptl_crystal_description block
_exptl_crystal_F_000 20240
_exptl_crystal_size_max 0.12
_exptl_crystal_size_mid 0.10
_exptl_crystal_size_min 0.06
_refine_diff_density_max 1.489
_refine_diff_density_min -1.198
_refine_diff_density_rms 0.170
_refine_ls_extinction_method none
_refine_ls_goodness_of_fit_ref 1.335
_refine_ls_hydrogen_treatment constr
_refine_ls_matrix_type full
_refine_ls_number_parameters 3891
_refine_ls_number_reflns 55515
_refine_ls_number_restraints 3862
_refine_ls_restrained_S_all 1.532
_refine_ls_R_factor_all 0.1738
_refine_ls_R_factor_gt 0.1233
_refine_ls_shift/su_max 0.075
_refine_ls_shift/su_mean 0.004
_refine_ls_structure_factor_coef Fsqd
_refine_ls_weighting_details 'calc w=1/[\s^2^(Fo^2^)+(0.2000P)^2^+0.0000P] where P=(Fo^2^+2Fc^2^)/3'
_refine_ls_weighting_scheme calc
_refine_ls_wR_factor_gt 0.3497
_refine_ls_wR_factor_ref 0.3846
_reflns_number_gt 33554
_reflns_number_total 55515
_reflns_threshold_expression >2sigma(I)
_cod_data_source_file ja0609250si20060208_045957.cif
_cod_data_source_block 100k_ini
_cod_original_sg_symbol_H-M P2(1)/c
_cod_database_code 4101270

loop_
_symmetry_equiv_pos_as_xyz
'x, y, z'
'-x, y+1/2, -z+1/2'
'-x, -y, -z'
'x, -y-1/2, z-1/2'

loop_
_atom_site_label
_atom_site_type_symbol
_atom_site_fract_x
_atom_site_fract_y
_atom_site_fract_z
_atom_site_U_iso_or_equiv
_atom_site_adp_type
_atom_site_occupancy
_atom_site_symmetry_multiplicity
_atom_site_calc_flag
_atom_site_refinement_flags
_atom_site_disorder_assembly
_atom_site_disorder_group
Pd1A Pd 0.85759(6) 0.94794(4) 0.20528(3) 0.0571(5) Uani 1 1 d . . .
Pd2A Pd 0.57917(5) 0.71574(3) 0.09912(3) 0.0435(4) Uani 1 1 d . . .
Pd3A Pd 0.32026(7) 0.92798(5) 0.19992(4) 0.0799(6) Uani 1 1 d . . .
Pd4A Pd 0.65496(6) 0.92277(3) 0.44648(3) 0.0479(4) Uani 1 1 d . . .
Pd5A Pd 0.92029(6) 0.70559(4) 0.35065(3) 0.0563(5) Uani 1 1 d . . .
Pd6A Pd 0.38369(6) 0.68468(4) 0.34411(3) 0.0694(6) Uani 1 1 d . . .
N1A N 0.7853(6) 0.9277(4) 0.1909(3) 0.054(4) Uani 1 1 d . . .
C1A C 0.7842(10) 0.9017(5) 0.1765(5) 0.070(6) Uani 1 1 d . . .
H1AA H 0.8178 0.8941 0.1716 0.084 Uiso 1 1 calc R . .
C2A C 0.7362(9) 0.8867(5) 0.1691(5) 0.070(6) Uani 1 1 d . . .
H2AA H 0.7376 0.8684 0.1601 0.083 Uiso 1 1 calc R . .
C3A C 0.6857(8) 0.8968(5) 0.1740(4) 0.061(6) Uani 1 1 d . . .
C4A C 0.6868(9) 0.9235(5) 0.1890(4) 0.069(6) Uani 1 1 d . . .
H4AA H 0.6543 0.9314 0.1947 0.083 Uiso 1 1 calc R . .
C5A C 0.7384(9) 0.9375(4) 0.1951(4) 0.057(5) Uani 1 1 d . . .
H5AA H 0.7384 0.9564 0.2031 0.068 Uiso 1 1 calc R . .
N2A N 0.5802(6) 0.7583(3) 0.1084(3) 0.050(4) Uani 1 1 d . . .
C6A C 0.5318(8) 0.7717(4) 0.1126(4) 0.055(5) Uani 1 1 d . . .
H6AA H 0.4973 0.7618 0.1076 0.066 Uiso 1 1 calc R . .
C7A C 0.5322(8) 0.7987(5) 0.1240(4) 0.067(6) Uani 1 1 d . . .
H7AA H 0.4985 0.8075 0.1273 0.080 Uiso 1 1 calc R . .
C8A C 0.5849(8) 0.8141(4) 0.1309(4) 0.052(5) Uani 1 1 d . . .
C9A C 0.6309(7) 0.8014(4) 0.1263(4) 0.057(6) Uani 1 1 d . . .
H9AA H 0.6655 0.8112 0.1310 0.068 Uiso 1 1 calc R . .
C10A C 0.6291(7) 0.7739(5) 0.1148(4) 0.059(6) Uani 1 1 d . . .
H10A H 0.6628 0.7654 0.1111 0.070 Uiso 1 1 calc R . .
N3A N 0.3902(8) 0.9140(4) 0.1853(4) 0.072(5) Uani 1 1 d . . .
C11A C 0.4375(10) 0.9269(5) 0.1921(4) 0.069(6) Uani 1 1 d . . .
H11A H 0.4384 0.9442 0.2031 0.083 Uiso 1 1 calc R . .
C12A C 0.4853(8) 0.9177(5) 0.1846(4) 0.071(6) Uani 1 1 d . . .
H12A H 0.5178 0.9294 0.1888 0.085 Uiso 1 1 calc R . .
C13A C 0.4877(8) 0.8907(5) 0.1706(4) 0.058(5) Uani 1 1 d . . .
C14A C 0.4390(8) 0.8771(5) 0.1629(4) 0.070(6) Uani 1 1 d . . .
H14A H 0.4372 0.8594 0.1525 0.084 Uiso 1 1 calc R . .
C15A C 0.3891(8) 0.8897(6) 0.1706(4) 0.068(6) Uani 1 1 d . . .
H15A H 0.3545 0.8802 0.1649 0.082 Uiso 1 1 calc R . .
N4A N 0.8576(6) 0.9260(4) 0.2438(3) 0.058(4) Uani 1 1 d . . .
C16A C 0.8363(7) 0.9394(4) 0.2653(4) 0.051(5) Uani 1 1 d . . .
H16A H 0.8255 0.9591 0.2634 0.061 Uiso 1 1 calc R . .
C17A C 0.8305(8) 0.9240(5) 0.2900(4) 0.068(6) Uani 1 1 d . . .
H17A H 0.8145 0.9328 0.3051 0.082 Uiso 1 1 calc R . .
C18A C 0.8485(7) 0.8951(5) 0.2925(4) 0.051(5) Uani 1 1 d . . .
C19A C 0.8671(7) 0.8825(4) 0.2705(4) 0.054(5) Uani 1 1 d . . .
H19A H 0.8772 0.8626 0.2718 0.065 Uiso 1 1 calc R . .
C20A C 0.8717(8) 0.8981(5) 0.2456(4) 0.056(5) Uani 1 1 d . . .
H20A H 0.8849 0.8889 0.2298 0.067 Uiso 1 1 calc R . .
N5A N 0.7099(6) 0.9083(4) 0.4218(3) 0.049(4) Uani 1 1 d . . .
C21A C 0.7325(7) 0.8814(5) 0.4248(4) 0.051(5) Uani 1 1 d . . .
H21A H 0.7261 0.8701 0.4408 0.061 Uiso 1 1 calc R . .
C22A C 0.7644(7) 0.8695(4) 0.4057(3) 0.049(5) Uani 1 1 d . . .
H22A H 0.7794 0.8506 0.4086 0.058 Uiso 1 1 calc R . .
C23A C 0.7736(7) 0.8861(5) 0.3824(4) 0.050(5) Uani 1 1 d . . .
C24A C 0.7524(7) 0.9129(5) 0.3781(4) 0.054(5) Uani 1 1 d . . .
H24A H 0.7596 0.9242 0.3622 0.064 Uiso 1 1 calc R . .
C25A C 0.7184(7) 0.9242(4) 0.3982(4) 0.052(5) Uani 1 1 d . . .
H25A H 0.7018 0.9428 0.3950 0.063 Uiso 1 1 calc R . .
N6A N 0.9030(6) 0.7487(3) 0.3497(3) 0.050(4) Uani 1 1 d . . .
C26A C 0.9101(7) 0.7646(5) 0.3268(4) 0.056(5) Uani 1 1 d . . .
H26A H 0.9264 0.7562 0.3117 0.067 Uiso 1 1 calc R . .
C27A C 0.8940(7) 0.7933(5) 0.3248(4) 0.055(5) Uani 1 1 d . . .
H27A H 0.9006 0.8042 0.3086 0.066 Uiso 1 1 calc R . .
C28A C 0.8689(7) 0.8065(5) 0.3455(4) 0.061(6) Uani 1 1 d . . .
C29A C 0.8660(8) 0.7882(6) 0.3702(4) 0.061(6) Uani 1 1 d . . .
H29A H 0.8536 0.7964 0.3866 0.074 Uiso 1 1 calc R . .
C30A C 0.8796(8) 0.7605(6) 0.3711(5) 0.072(6) Uani 1 1 d . . .
H30A H 0.8728 0.7489 0.3869 0.086 Uiso 1 1 calc R . .
N7A N 0.5905(5) 0.7087(3) 0.1429(3) 0.048(4) Uani 1 1 d . . .
C31A C 0.6418(8) 0.7100(4) 0.1590(4) 0.059(6) Uani 1 1 d . . .
H31A H 0.6722 0.7136 0.1491 0.070 Uiso 1 1 calc R . .
C32A C 0.6531(7) 0.7067(4) 0.1879(4) 0.056(5) Uani 1 1 d . . .
H32A H 0.6905 0.7074 0.1979 0.067 Uiso 1 1 calc R . .
C33A C 0.6095(7) 0.7021(4) 0.2031(4) 0.047(5) Uani 1 1 d . . .
C34A C 0.5554(8) 0.7020(4) 0.1865(4) 0.052(5) Uani 1 1 d . . .
H34A H 0.5239 0.7002 0.1959 0.062 Uiso 1 1 calc R . .
C35A C 0.5482(7) 0.7045(4) 0.1574(4) 0.052(5) Uani 1 1 d . . .
H35A H 0.5115 0.7031 0.1467 0.063 Uiso 1 1 calc R . .
N8A N 0.8402(6) 0.7006(4) 0.3257(4) 0.062(5) Uani 1 1 d . . .
C36A C 0.7967(9) 0.6978(5) 0.3394(4) 0.071(7) Uani 1 1 d . . .
H36A H 0.8031 0.6966 0.3600 0.085 Uiso 1 1 calc R . .
C37A C 0.7448(9) 0.6965(6) 0.3252(5) 0.084(8) Uani 1 1 d . . .
H37A H 0.7148 0.6940 0.3356 0.100 Uiso 1 1 calc R . .
C38A C 0.7338(8) 0.6990(4) 0.2941(4) 0.056(5) Uani 1 1 d . . .
C39A C 0.7825(8) 0.7022(5) 0.2814(4) 0.065(6) Uani 1 1 d . . .
H39A H 0.7787 0.7041 0.2609 0.078 Uiso 1 1 calc R . .
C40A C 0.8351(8) 0.7026(5) 0.2977(4) 0.064(6) Uani 1 1 d . . .
H40A H 0.8671 0.7044 0.2886 0.077 Uiso 1 1 calc R . .
N9A N 0.4484(7) 0.6847(4) 0.3225(3) 0.062(5) Uani 1 1 d . . .
C41A C 0.4401(8) 0.6864(5) 0.2932(4) 0.066(6) Uani 1 1 d . . .
H41A H 0.4032 0.6857 0.2827 0.079 Uiso 1 1 calc R . .
C42A C 0.4861(9) 0.6893(5) 0.2774(4) 0.072(7) Uani 1 1 d . . .
H42A H 0.4794 0.6908 0.2568 0.087 Uiso 1 1 calc R . .
C43A C 0.5388(8) 0.6899(5) 0.2924(4) 0.059(6) Uani 1 1 d . . .
C44A C 0.5463(9) 0.6872(5) 0.3224(4) 0.076(7) Uani 1 1 d . . .
H44A H 0.5829 0.6866 0.3334 0.091 Uiso 1 1 calc R . .
C45A C 0.5005(10) 0.6856(5) 0.3362(4) 0.071(6) Uani 1 1 d . . .
H45A H 0.5068 0.6850 0.3568 0.085 Uiso 1 1 calc R . .
N10A N 0.3483(7) 0.9050(5) 0.2357(4) 0.070(5) Uani 1 1 d . . .
C46A C 0.3365(8) 0.8780(7) 0.2402(6) 0.081(7) Uani 1 1 d . . .
H46A H 0.3108 0.8685 0.2257 0.097 Uiso 1 1 calc R . .
C47A C 0.3581(9) 0.8625(5) 0.2640(5) 0.068(6) Uani 1 1 d . . .
H47A H 0.3474 0.8430 0.2661 0.081 Uiso 1 1 calc R . .
C48A C 0.3954(9) 0.8754(7) 0.2849(5) 0.082(8) Uani 1 1 d . . .
C49A C 0.4098(10) 0.9042(6) 0.2827(6) 0.086(7) Uani 1 1 d . . .
H49A H 0.4348 0.9141 0.2971 0.103 Uiso 1 1 calc R . .
C50A C 0.3832(12) 0.9170(6) 0.2567(7) 0.092(9) Uani 1 1 d . . .
H50A H 0.3916 0.9367 0.2541 0.110 Uiso 1 1 calc R . .
N11A N 0.3931(7) 0.7284(4) 0.3446(4) 0.061(5) Uani 1 1 d . . .
C51A C 0.4290(10) 0.7413(7) 0.3656(5) 0.088(8) Uani 1 1 d . . .
H51A H 0.4461 0.7305 0.3819 0.106 Uiso 1 1 calc R . .
C52A C 0.4415(10) 0.7708(7) 0.3635(5) 0.089(8) Uani 1 1 d . . .
H52A H 0.4673 0.7797 0.3785 0.106 Uiso 1 1 calc R . .
C53A C 0.4181(9) 0.7864(6) 0.3411(5) 0.065(6) Uani 1 1 d . . .
C54A C 0.3791(9) 0.7744(6) 0.3195(5) 0.078(7) Uani 1 1 d . . .
H54A H 0.3609 0.7852 0.3034 0.093 Uiso 1 1 calc R . .
C55A C 0.3683(8) 0.7454(7) 0.3229(5) 0.081(8) Uani 1 1 d . . .
H55A H 0.3409 0.7367 0.3087 0.097 Uiso 1 1 calc R . .
N12A N 0.5951(6) 0.9009(5) 0.4188(3) 0.061(5) Uani 1 1 d . . .
C56A C 0.5729(9) 0.9143(6) 0.3948(5) 0.077(7) Uani 1 1 d . . .
H56A H 0.5829 0.9338 0.3918 0.093 Uiso 1 1 calc R . .
C57A C 0.5342(11) 0.9000(7) 0.3736(5) 0.100(9) Uani 1 1 d . . .
H57A H 0.5186 0.9096 0.3561 0.120 Uiso 1 1 calc R . .
C58A C 0.5191(9) 0.8716(6) 0.3787(5) 0.079(7) Uani 1 1 d . . .
C59A C 0.5440(8) 0.8581(5) 0.4036(4) 0.061(5) Uani 1 1 d . . .
H59A H 0.5359 0.8385 0.4073 0.073 Uiso 1 1 calc R . .
C60A C 0.5810(9) 0.8736(6) 0.4229(4) 0.067(6) Uani 1 1 d . . .
H60A H 0.5977 0.8643 0.4403 0.081 Uiso 1 1 calc R . .
C61A C 0.6342(8) 0.8813(5) 0.1649(4) 0.067(6) Uani 1 1 d . . .
N61A N 0.6353(6) 0.8555(4) 0.1523(3) 0.055(4) Uani 1 1 d . . .
C62A C 0.5849(8) 0.8433(5) 0.1448(4) 0.063(6) Uani 1 1 d . . .
N62A N 0.5361(6) 0.8534(4) 0.1509(3) 0.063(5) Uani 1 1 d . . .
C63A C 0.5387(9) 0.8787(6) 0.1639(4) 0.071(6) Uani 1 1 d . . .
N63A N 0.5862(7) 0.8938(4) 0.1718(3) 0.064(5) Uani 1 1 d . . .
C64A C 0.8395(8) 0.8769(6) 0.3192(4) 0.058(6) Uani 1 1 d . . .
N64A N 0.8120(6) 0.8903(3) 0.3380(3) 0.054(4) Uani 1 1 d . . .
C65A C 0.8060(7) 0.8722(6) 0.3607(4) 0.061(6) Uani 1 1 d . . .
N65A N 0.8227(7) 0.8455(4) 0.3640(3) 0.063(5) Uani 1 1 d . . .
C66A C 0.8503(7) 0.8362(5) 0.3434(4) 0.048(5) Uani 1 1 d . . .
N66A N 0.8583(6) 0.8509(4) 0.3203(3) 0.051(4) Uani 1 1 d . . .
C67A C 0.6206(9) 0.6992(4) 0.2349(4) 0.061(6) Uani 1 1 d . . .
N67A N 0.6729(6) 0.7016(3) 0.2488(3) 0.051(4) Uani 1 1 d . . .
C68A C 0.6778(7) 0.6983(4) 0.2777(4) 0.052(5) Uani 1 1 d . . .
N68A N 0.6363(7) 0.6943(4) 0.2925(3) 0.066(5) Uani 1 1 d . . .
C69A C 0.5857(8) 0.6936(5) 0.2765(4) 0.058(6) Uani 1 1 d . . .
N69A N 0.5743(6) 0.6957(4) 0.2480(3) 0.058(4) Uani 1 1 d . . .
C70A C 0.4213(10) 0.8564(7) 0.3119(5) 0.080(7) Uani 1 1 d . . .
N70A N 0.4072(7) 0.8305(5) 0.3136(4) 0.073(6) Uani 1 1 d . . .
C71A C 0.4306(9) 0.8175(6) 0.3381(5) 0.074(7) Uani 1 1 d . . .
N71A N 0.4676(7) 0.8293(6) 0.3587(4) 0.084(6) Uani 1 1 d . . .
C72A C 0.4785(8) 0.8566(6) 0.3538(5) 0.064(6) Uani 1 1 d . . .
N72A N 0.4599(8) 0.8725(5) 0.3317(4) 0.082(6) Uani 1 1 d . . .
C1X C 0.8070(14) 0.9867(7) 0.1591(7) 0.147(12) Uiso 1 1 d . . .
H1XA H 0.8081 0.9973 0.1410 0.221 Uiso 1 1 calc R . .
H1XB H 0.8021 1.0004 0.1745 0.221 Uiso 1 1 calc R . .
H1XC H 0.7757 0.9731 0.1561 0.221 Uiso 1 1 calc R . .
C2X C 0.8640(12) 0.9512(6) 0.1432(6) 0.112(9) Uiso 1 1 d . . .
H2XA H 0.8648 0.9625 0.1256 0.168 Uiso 1 1 calc R . .
H2XB H 0.8320 0.9381 0.1401 0.168 Uiso 1 1 calc R . .
H2XC H 0.8985 0.9400 0.1480 0.168 Uiso 1 1 calc R . .
C3X C 0.9016(14) 0.9933(7) 0.1714(7) 0.141(11) Uiso 1 1 d . . .
H3XA H 0.8870 1.0112 0.1788 0.169 Uiso 1 1 calc R . .
H3XB H 0.9142 0.9976 0.1527 0.169 Uiso 1 1 calc R . .
C4X C 0.9481(11) 0.9814(6) 0.1928(5) 0.096(8) Uiso 1 1 d . . .
H4XA H 0.9669 0.9662 0.1831 0.115 Uiso 1 1 calc R . .
H4XB H 0.9756 0.9970 0.1985 0.115 Uiso 1 1 calc R . .
C5X C 0.9738(12) 0.9479(6) 0.2319(6) 0.119(10) Uiso 1 1 d . . .
H5XA H 1.0092 0.9577 0.2389 0.179 Uiso 1 1 calc R . .
H5XB H 0.9790 0.9337 0.2171 0.179 Uiso 1 1 calc R . .
H5XC H 0.9612 0.9380 0.2482 0.179 Uiso 1 1 calc R . .
C6X C 0.9232(11) 0.9895(6) 0.2424(6) 0.104(8) Uiso 1 1 d . . .
H6XA H 0.9581 0.9997 0.2496 0.157 Uiso 1 1 calc R . .
H6XB H 0.9112 0.9789 0.2585 0.157 Uiso 1 1 calc R . .
H6XC H 0.8944 1.0035 0.2345 0.157 Uiso 1 1 calc R . .
C7X C 0.5223(8) 0.6606(4) 0.0921(4) 0.062(5) Uiso 1 1 d . . .
H7XA H 0.5217 0.6399 0.0874 0.093 Uiso 1 1 calc R . .
H7XB H 0.4933 0.6705 0.0785 0.093 Uiso 1 1 calc R . .
H7XC H 0.5152 0.6631 0.1120 0.093 Uiso 1 1 calc R . .
C8X C 0.6206(8) 0.6552(4) 0.1081(4) 0.061(5) Uiso 1 1 d . . .
H8XA H 0.6171 0.6350 0.1018 0.092 Uiso 1 1 calc R . .
H8XB H 0.6155 0.6566 0.1284 0.092 Uiso 1 1 calc R . .
H8XC H 0.6577 0.6624 0.1062 0.092 Uiso 1 1 calc R . .
C9X C 0.5862(9) 0.6702(4) 0.0590(4) 0.068(6) Uiso 1 1 d . . .
H9XA H 0.6265 0.6717 0.0581 0.082 Uiso 1 1 calc R . .
H9XB H 0.5727 0.6513 0.0510 0.082 Uiso 1 1 calc R . .
C10X C 0.5557(7) 0.6935(4) 0.0417(4) 0.048(5) Uiso 1 1 d . . .
H10B H 0.5645 0.6930 0.0217 0.058 Uiso 1 1 calc R . .
H10C H 0.5151 0.6903 0.0403 0.058 Uiso 1 1 calc R . .
C11X C 0.6260(8) 0.7324(4) 0.0475(4) 0.060(5) Uiso 1 1 d . . .
H11B H 0.6228 0.7356 0.0266 0.089 Uiso 1 1 calc R . .
H11C H 0.6544 0.7177 0.0537 0.089 Uiso 1 1 calc R . .
H11D H 0.6367 0.7505 0.0579 0.089 Uiso 1 1 calc R . .
C12X C 0.5257(8) 0.7420(4) 0.0433(4) 0.056(5) Uiso 1 1 d . . .
H12B H 0.5236 0.7440 0.0222 0.084 Uiso 1 1 calc R . .
H12C H 0.5332 0.7609 0.0526 0.084 Uiso 1 1 calc R . .
H12D H 0.4902 0.7345 0.0474 0.084 Uiso 1 1 calc R . .
C13X C 0.2709(13) 0.9294(7) 0.1376(7) 0.131(11) Uiso 1 1 d . . .
H13A H 0.2568 0.9400 0.1197 0.197 Uiso 1 1 calc R . .
H13B H 0.2411 0.9173 0.1428 0.197 Uiso 1 1 calc R . .
H13C H 0.3022 0.9171 0.1344 0.197 Uiso 1 1 calc R . .
C14X C 0.3309(14) 0.9707(7) 0.1532(7) 0.140(11) Uiso 1 1 d . . .
H14B H 0.3142 0.9804 0.1351 0.209 Uiso 1 1 calc R . .
H14C H 0.3641 0.9601 0.1499 0.209 Uiso 1 1 calc R . .
H14D H 0.3416 0.9852 0.1684 0.209 Uiso 1 1 calc R . .
C15X C 0.2418(12) 0.9663(7) 0.1691(6) 0.118(9) Uiso 1 1 d . . .
H15B H 0.2538 0.9861 0.1754 0.142 Uiso 1 1 calc R . .
H15C H 0.2142 0.9682 0.1510 0.142 Uiso 1 1 calc R . .
C16X C 0.2169(14) 0.9550(7) 0.1887(7) 0.132(11) Uiso 1 1 d . . .
H16B H 0.1921 0.9396 0.1793 0.158 Uiso 1 1 calc R . .
H16C H 0.1927 0.9701 0.1950 0.158 Uiso 1 1 calc R . .
C17X C 0.2178(13) 0.9199(7) 0.2248(7) 0.125(10) Uiso 1 1 d . . .
H17B H 0.1859 0.9285 0.2320 0.188 Uiso 1 1 calc R . .
H17C H 0.2402 0.9087 0.2403 0.188 Uiso 1 1 calc R . .
H17D H 0.2044 0.9072 0.2084 0.188 Uiso 1 1 calc R . .
C18X C 0.2669(12) 0.9634(6) 0.2375(6) 0.120(10) Uiso 1 1 d . . .
H18A H 0.2337 0.9700 0.2449 0.180 Uiso 1 1 calc R . .
H18B H 0.2845 0.9798 0.2293 0.180 Uiso 1 1 calc R . .
H18C H 0.2933 0.9549 0.2534 0.180 Uiso 1 1 calc R . .
C19X C 0.7536(13) 0.9279(7) 0.4895(7) 0.127(10) Uiso 1 1 d . . .
H19B H 0.7812 0.9396 0.5022 0.191 Uiso 1 1 calc R . .
H19C H 0.7723 0.9163 0.4765 0.191 Uiso 1 1 calc R . .
H19D H 0.7346 0.9151 0.5015 0.191 Uiso 1 1 calc R . .
C20X C 0.7404(10) 0.9664(5) 0.4594(5) 0.090(7) Uiso 1 1 d . . .
H20B H 0.7684 0.9764 0.4735 0.135 Uiso 1 1 calc R . .
H20C H 0.7126 0.9804 0.4502 0.135 Uiso 1 1 calc R . .
H20D H 0.7586 0.9573 0.4445 0.135 Uiso 1 1 calc R . .
C21X C 0.6865(13) 0.9600(7) 0.4940(7) 0.131(11) Uiso 1 1 d . . .
H21B H 0.7075 0.9552 0.5134 0.157 Uiso 1 1 calc R . .
H21C H 0.6910 0.9810 0.4913 0.157 Uiso 1 1 calc R . .
C22X C 0.6311(10) 0.9554(5) 0.4951(5) 0.084(7) Uiso 1 1 d . . .
H22B H 0.6126 0.9744 0.4953 0.101 Uiso 1 1 calc R . .
H22C H 0.6285 0.9457 0.5137 0.101 Uiso 1 1 calc R . .
C23X C 0.5690(11) 0.9160(5) 0.4835(5) 0.098(8) Uiso 1 1 d . . .
H23A H 0.5439 0.9249 0.4953 0.148 Uiso 1 1 calc R . .
H23B H 0.5949 0.9030 0.4957 0.148 Uiso 1 1 calc R . .
H23C H 0.5471 0.9049 0.4677 0.148 Uiso 1 1 calc R . .
C24X C 0.5578(10) 0.9585(5) 0.4561(5) 0.087(7) Uiso 1 1 d . . .
H24B H 0.5329 0.9649 0.4693 0.130 Uiso 1 1 calc R . .
H24C H 0.5360 0.9487 0.4394 0.130 Uiso 1 1 calc R . .
H24D H 0.5768 0.9753 0.4495 0.130 Uiso 1 1 calc R . .
C25X C 0.8977(11) 0.6443(6) 0.3658(5) 0.099(8) Uiso 1 1 d . . .
H25B H 0.9089 0.6240 0.3657 0.148 Uiso 1 1 calc R . .
H25C H 0.8600 0.6465 0.3547 0.148 Uiso 1 1 calc R . .
H25D H 0.8981 0.6507 0.3858 0.148 Uiso 1 1 calc R . .
C26X C 0.9377(12) 0.6500(6) 0.3236(6) 0.116(9) Uiso 1 1 d . . .
H26B H 0.9466 0.6294 0.3256 0.174 Uiso 1 1 calc R . .
H26C H 0.9656 0.6597 0.3141 0.174 Uiso 1 1 calc R . .
H26D H 0.9007 0.6524 0.3118 0.174 Uiso 1 1 calc R . .
C27X C 0.9926(15) 0.6600(8) 0.3714(8) 0.154(13) Uiso 1 1 d . . .
H27B H 0.9848 0.6537 0.3906 0.184 Uiso 1 1 calc R . .
H27C H 1.0128 0.6439 0.3638 0.184 Uiso 1 1 calc R . .
C28X C 1.0280(11) 0.6816(6) 0.3763(6) 0.098(8) Uiso 1 1 d . . .
H28A H 1.0541 0.6807 0.3622 0.118 Uiso 1 1 calc R . .
H28B H 1.0501 0.6795 0.3960 0.118 Uiso 1 1 calc R . .
C29X C 1.0332(11) 0.7295(6) 0.3587(6) 0.104(8) Uiso 1 1 d . . .
H29B H 1.0708 0.7315 0.3700 0.156 Uiso 1 1 calc R . .
H29C H 1.0152 0.7485 0.3564 0.156 Uiso 1 1 calc R . .
H29D H 1.0356 0.7215 0.3396 0.156 Uiso 1 1 calc R . .
C30X C 0.9992(11) 0.7216(5) 0.4037(5) 0.095(8) Uiso 1 1 d . . .
H30B H 1.0374 0.7234 0.4142 0.143 Uiso 1 1 calc R . .
H30C H 0.9782 0.7083 0.4141 0.143 Uiso 1 1 calc R . .
H30D H 0.9811 0.7406 0.4022 0.143 Uiso 1 1 calc R . .
C31X C 0.4205(12) 0.6268(6) 0.3598(6) 0.111(9) Uiso 1 1 d . . .
H31B H 0.4147 0.6058 0.3592 0.166 Uiso 1 1 calc R . .
H31C H 0.4256 0.6334 0.3800 0.166 Uiso 1 1 calc R . .
H31D H 0.4538 0.6315 0.3515 0.166 Uiso 1 1 calc R . .
C32X C 0.3644(10) 0.6295(5) 0.3125(5) 0.091(7) Uiso 1 1 d . . .
H32B H 0.3598 0.6085 0.3126 0.137 Uiso 1 1 calc R . .
H32C H 0.3968 0.6345 0.3035 0.137 Uiso 1 1 calc R . .
H32D H 0.3309 0.6384 0.3014 0.137 Uiso 1 1 calc R . .
C33X C 0.3200(12) 0.6355(6) 0.3534(6) 0.110(9) Uiso 1 1 d . . .
H33A H 0.2892 0.6367 0.3367 0.133 Uiso 1 1 calc R . .
H33B H 0.3201 0.6158 0.3616 0.133 Uiso 1 1 calc R . .
C34X C 0.3109(13) 0.6557(7) 0.3745(7) 0.122(10) Uiso 1 1 d . . .
H34B H 0.3376 0.6519 0.3926 0.147 Uiso 1 1 calc R . .
H34C H 0.2728 0.6530 0.3788 0.147 Uiso 1 1 calc R . .
C35X C 0.2665(9) 0.6977(5) 0.3486(5) 0.075(6) Uiso 1 1 d . . .
H35B H 0.2360 0.6971 0.3599 0.112 Uiso 1 1 calc R . .
H35C H 0.2558 0.6868 0.3306 0.112 Uiso 1 1 calc R . .
H35D H 0.2738 0.7178 0.3439 0.112 Uiso 1 1 calc R . .
C36X C 0.3271(11) 0.7046(6) 0.3934(5) 0.103(8) Uiso 1 1 d . . .
H36B H 0.2943 0.7038 0.4030 0.155 Uiso 1 1 calc R . .
H36C H 0.3332 0.7245 0.3878 0.155 Uiso 1 1 calc R . .
H36D H 0.3598 0.6977 0.4068 0.155 Uiso 1 1 calc R . .
N1X N 0.8591(8) 0.9709(5) 0.1674(4) 0.086(6) Uani 1 1 d . . .
N2X N 0.9321(7) 0.9690(4) 0.2195(3) 0.067(5) Uani 1 1 d . . .
N3X N 0.5775(5) 0.6727(3) 0.0896(3) 0.040(4) Uani 1 1 d . . .
N4X N 0.5700(5) 0.7222(3) 0.0544(3) 0.045(4) Uani 1 1 d . . .
N5X N 0.2513(9) 0.9423(6) 0.2156(4) 0.106(7) Uani 1 1 d . . .
N6X N 0.2906(8) 0.9507(6) 0.1621(5) 0.116(8) Uani 1 1 d . . .
N7X N 0.7147(5) 0.9459(3) 0.4732(3) 0.040(3) Uani 1 1 d . . .
N8X N 0.5999(6) 0.9381(4) 0.4716(3) 0.059(4) Uani 1 1 d . . .
N9X N 0.9381(8) 0.6626(4) 0.3521(4) 0.084(6) Uani 1 1 d . . .
N10X N 1.0004(7) 0.7102(4) 0.3740(4) 0.075(5) Uani 1 1 d . . .
N11X N 0.3732(7) 0.6408(4) 0.3435(3) 0.078(6) Uani 1 1 d . . .
N12X N 0.3172(7) 0.6849(4) 0.3657(3) 0.077(6) Uani 1 1 d . . .
Pd1B Pd -0.22019(6) 0.58257(3) 0.16823(3) 0.0533(4) Uani 1 1 d . . .
Pd2B Pd 0.32345(5) 0.57907(3) 0.18709(3) 0.0428(4) Uani 1 1 d . . .
Pd3B Pd 0.06814(6) 0.81651(4) 0.25058(3) 0.0538(4) Uani 1 1 d . . .
Pd4B Pd -0.25725(5) 0.80922(3) -0.00328(3) 0.0481(4) Uani 1 1 d . . .
Pd5B Pd 0.28369(6) 0.80126(4) 0.01345(3) 0.0544(4) Uani 1 1 d . . .
Pd6B Pd -0.00824(6) 0.56860(3) -0.06685(3) 0.0497(4) Uani 1 1 d . . .
N1B N -0.1433(6) 0.6013(4) 0.1797(3) 0.055(4) Uani 1 1 d . . .
C1B C -0.0963(8) 0.5883(5) 0.1767(4) 0.062(6) Uani 1 1 d . . .
H1BA H -0.0981 0.5688 0.1701 0.075 Uiso 1 1 calc R . .
C2B C -0.0455(8) 0.6010(4) 0.1824(4) 0.056(5) Uani 1 1 d . . .
H2BA H -0.0128 0.5907 0.1802 0.067 Uiso 1 1 calc R . .
C3B C -0.0424(7) 0.6292(5) 0.1914(4) 0.060(6) Uani 1 1 d . . .
C4B C -0.0927(7) 0.6444(4) 0.1948(4) 0.054(5) Uani 1 1 d . . .
H4BA H -0.0916 0.6639 0.2013 0.065 Uiso 1 1 calc R . .
C5B C -0.1416(8) 0.6297(5) 0.1883(4) 0.061(6) Uani 1 1 d . . .
H5BA H -0.1755 0.6394 0.1896 0.073 Uiso 1 1 calc R . .
N2B N 0.2546(6) 0.5996(4) 0.1964(3) 0.048(4) Uani 1 1 d . . .
C6B C 0.2561(6) 0.6275(4) 0.2035(3) 0.043(5) Uani 1 1 d . . .
H6BA H 0.2910 0.6372 0.2065 0.051 Uiso 1 1 calc R . .
C7B C 0.2097(7) 0.6426(4) 0.2065(4) 0.053(5) Uani 1 1 d . . .
H7BA H 0.2123 0.6623 0.2123 0.063 Uiso 1 1 calc R . .
C8B C 0.1573(7) 0.6285(5) 0.2008(4) 0.056(5) Uani 1 1 d . . .
C9B C 0.1555(7) 0.5997(5) 0.1940(4) 0.069(6) Uani 1 1 d . . .
H9BA H 0.1212 0.5894 0.1913 0.082 Uiso 1 1 calc R . .
C10B C 0.2051(7) 0.5858(5) 0.1912(4) 0.070(6) Uani 1 1 d . . .
H10D H 0.2041 0.5661 0.1855 0.085 Uiso 1 1 calc R . .
N3B N 0.0672(6) 0.7729(3) 0.2402(3) 0.049(4) Uani 1 1 d . . .
C11B C 0.0185(8) 0.7601(5) 0.2329(4) 0.056(5) Uani 1 1 d . . .
H11E H -0.0149 0.7704 0.2340 0.067 Uiso 1 1 calc R . .
C12B C 0.0159(7) 0.7313(5) 0.2235(4) 0.055(5) Uani 1 1 d . . .
H12E H -0.0193 0.7223 0.2178 0.066 Uiso 1 1 calc R . .
C13B C 0.0631(8) 0.7165(5) 0.2225(4) 0.054(5) Uani 1 1 d . . .
C14B C 0.1145(7) 0.7294(5) 0.2306(3) 0.053(5) Uani 1 1 d . . .
H14E H 0.1480 0.7192 0.2295 0.064 Uiso 1 1 calc R . .
C15B C 0.1156(8) 0.7580(5) 0.2404(4) 0.067(6) Uani 1 1 d . . .
H15D H 0.1504 0.7671 0.2472 0.081 Uiso 1 1 calc R . .
N4B N -0.2193(6) 0.6004(4) 0.1280(3) 0.052(4) Uani 1 1 d . . .
C16B C -0.2346(7) 0.6276(5) 0.1231(4) 0.053(5) Uani 1 1 d . . .
H16C H -0.2513 0.6378 0.1371 0.063 Uiso 1 1 calc R . .
C17B C -0.2262(7) 0.6416(4) 0.0967(4) 0.055(5) Uani 1 1 d . . .
H17E H -0.2369 0.6612 0.0932 0.066 Uiso 1 1 calc R . .
C18B C -0.2025(7) 0.6266(4) 0.0766(4) 0.045(5) Uani 1 1 d . . .
C19B C -0.1885(8) 0.5977(5) 0.0825(5) 0.067(6) Uani 1 1 d . . .
H19E H -0.1730 0.5864 0.0689 0.080 Uiso 1 1 calc R . .
C20B C -0.1973(7) 0.5857(5) 0.1086(5) 0.062(6) Uani 1 1 d . . .
H20E H -0.1872 0.5661 0.1126 0.074 Uiso 1 1 calc R . .
N5B N -0.2404(6) 0.7667(3) 0.0035(3) 0.048(4) Uani 1 1 d . . .
C21B C -0.2189(8) 0.7505(5) -0.0157(4) 0.063(6) Uani 1 1 d . . .
H21C H -0.2155 0.7587 -0.0340 0.075 Uiso 1 1 calc R . .
C22B C -0.2025(8) 0.7236(5) -0.0104(4) 0.064(6) Uani 1 1 d . . .
H22C H -0.1853 0.7136 -0.0244 0.077 Uiso 1 1 calc R . .
C23B C -0.2096(7) 0.7097(4) 0.0149(4) 0.049(5) Uani 1 1 d . . .
C24B C -0.2344(7) 0.7251(5) 0.0342(4) 0.056(5) Uani 1 1 d . . .
H24E H -0.2406 0.7164 0.0518 0.067 Uiso 1 1 calc R . .
C25B C -0.2505(7) 0.7534(4) 0.0280(4) 0.049(5) Uani 1 1 d . . .
H25E H -0.2691 0.7637 0.0412 0.059 Uiso 1 1 calc R . .
N6B N -0.0599(6) 0.5903(4) -0.0455(3) 0.047(4) Uani 1 1 d . . .
C26B C -0.0714(8) 0.5788(5) -0.0208(5) 0.065(6) Uani 1 1 d . . .
H26E H -0.0586 0.5599 -0.0155 0.078 Uiso 1 1 calc R . .
C27B C -0.1031(8) 0.5947(5) -0.0020(4) 0.059(5) Uani 1 1 d . . .
H27C H -0.1106 0.5863 0.0156 0.070 Uiso 1 1 calc R . .
C28B C -0.1209(7) 0.6207(4) -0.0098(4) 0.049(5) Uani 1 1 d . . .
C29B C -0.1078(8) 0.6328(4) -0.0353(4) 0.053(5) Uani 1 1 d . . .
H29E H -0.1195 0.6519 -0.0407 0.064 Uiso 1 1 calc R . .
C30B C -0.0787(7) 0.6175(4) -0.0524(4) 0.050(5) Uani 1 1 d . . .
H30E H -0.0711 0.6260 -0.0699 0.060 Uiso 1 1 calc R . .
N7B N 0.2991(6) 0.5936(3) 0.1462(3) 0.044(4) Uani 1 1 d . . .
C31B C 0.2619(8) 0.5804(4) 0.1259(5) 0.053(5) Uani 1 1 d . . .
H31E H 0.2519 0.5611 0.1295 0.063 Uiso 1 1 calc R . .
C32B C 0.2379(7) 0.5926(4) 0.1008(4) 0.046(5) Uani 1 1 d . . .
H32E H 0.2105 0.5826 0.0876 0.055 Uiso 1 1 calc R . .
C33B C 0.2541(7) 0.6202(4) 0.0947(4) 0.045(5) Uani 1 1 d . . .
C34B C 0.2911(8) 0.6340(5) 0.1128(4) 0.056(5) Uani 1 1 d . . .
H34D H 0.3026 0.6529 0.1087 0.067 Uiso 1 1 calc R . .
C35B C 0.3140(7) 0.6196(6) 0.1395(4) 0.062(6) Uani 1 1 d . . .
H35E H 0.3412 0.6295 0.1530 0.075 Uiso 1 1 calc R . .
N8B N 0.0549(6) 0.5881(4) -0.0398(3) 0.053(4) Uani 1 1 d . . .
C36B C 0.0726(9) 0.6149(6) -0.0455(4) 0.068(6) Uani 1 1 d . . .
H36E H 0.0576 0.6233 -0.0637 0.081 Uiso 1 1 calc R . .
C37B C 0.1113(9) 0.6310(5) -0.0265(5) 0.070(6) Uani 1 1 d . . .
H37B H 0.1237 0.6495 -0.0312 0.084 Uiso 1 1 calc R . .
C38B C 0.1311(7) 0.6167(5) 0.0016(4) 0.059(6) Uani 1 1 d . . .
C39B C 0.1149(8) 0.5886(5) 0.0069(4) 0.063(6) Uani 1 1 d . . .
H39B H 0.1296 0.5789 0.0244 0.075 Uiso 1 1 calc R . .
C40B C 0.0765(8) 0.5752(4) -0.0144(4) 0.054(5) Uiso 1 1 d . . .
H40B H 0.0649 0.5561 -0.0110 0.065 Uiso 1 1 calc R . .
N9B N 0.2652(7) 0.7596(4) 0.0202(3) 0.058(4) Uani 1 1 d . . .
C41B C 0.2901(8) 0.7452(5) 0.0450(4) 0.061(6) Uani 1 1 d . . .
H41B H 0.3178 0.7548 0.0584 0.073 Uiso 1 1 calc R . .
C42B C 0.2754(8) 0.7166(5) 0.0507(4) 0.055(5) Uani 1 1 d . . .
H42B H 0.2919 0.7073 0.0682 0.065 Uiso 1 1 calc R . .
C43B C 0.2379(8) 0.7026(4) 0.0312(4) 0.049(5) Uani 1 1 d . . .
C44B C 0.2085(8) 0.7179(5) 0.0071(4) 0.057(5) Uani 1 1 d . . .
H44B H 0.1783 0.7092 -0.0054 0.069 Uiso 1 1 calc R . .
C45B C 0.2252(9) 0.7463(5) 0.0023(5) 0.072(6) Uani 1 1 d . . .
H45B H 0.2073 0.7562 -0.0145 0.086 Uiso 1 1 calc R . .
N10B N 0.2178(6) 0.8112(4) 0.0329(3) 0.055(4) Uani 1 1 d . . .
C46B C 0.1663(9) 0.8119(4) 0.0175(4) 0.062(6) Uani 1 1 d . . .
H46B H 0.1623 0.8105 -0.0030 0.075 Uiso 1 1 calc R . .
C47B C 0.1176(7) 0.8146(5) 0.0300(4) 0.061(6) Uani 1 1 d . . .
H47C H 0.0816 0.8148 0.0183 0.073 Uiso 1 1 calc R . .
C48B C 0.1240(9) 0.8169(5) 0.0601(4) 0.068(6) Uani 1 1 d . . .
C49B C 0.1781(8) 0.8189(5) 0.0757(4) 0.067(6) Uani 1 1 d . . .
H49B H 0.1843 0.8234 0.0958 0.081 Uiso 1 1 calc R . .
C50B C 0.2226(8) 0.8141(5) 0.0611(4) 0.068(6) Uani 1 1 d . . .
H50B H 0.2589 0.8128 0.0724 0.081 Uiso 1 1 calc R . .
N11B N -0.1790(6) 0.8168(4) 0.0215(4) 0.060(4) Uani 1 1 d . . .
C51B C -0.1725(8) 0.8173(5) 0.0499(4) 0.072(7) Uani 1 1 d . . .
H51B H -0.2048 0.8158 0.0588 0.087 Uiso 1 1 calc R . .
C52B C -0.1220(8) 0.8198(5) 0.0673(4) 0.067(6) Uani 1 1 d . . .
H52B H -0.1191 0.8220 0.0878 0.081 Uiso 1 1 calc R . .
C53B C -0.0753(7) 0.8191(5) 0.0544(4) 0.058(6) Uani 1 1 d . . .
C54B C -0.0824(8) 0.8191(5) 0.0233(4) 0.064(6) Uani 1 1 d . . .
H54C H -0.0510 0.8204 0.0138 0.077 Uiso 1 1 calc R . .
C55B C -0.1345(7) 0.8171(4) 0.0078(4) 0.055(5) Uani 1 1 d . . .
H55B H -0.1397 0.8160 -0.0128 0.066 Uiso 1 1 calc R . .
N12B N 0.0577(6) 0.8245(4) 0.2072(3) 0.056(4) Uani 1 1 d . . .
C56B C 0.1029(7) 0.8229(5) 0.1935(4) 0.062(6) Uani 1 1 d . . .
H56B H 0.1391 0.8210 0.2048 0.075 Uiso 1 1 calc R . .
C57B C 0.0975(8) 0.8240(4) 0.1642(4) 0.058(6) Uani 1 1 d . . .
H57B H 0.1297 0.8243 0.1552 0.070 Uiso 1 1 calc R . .
C58B C 0.0448(8) 0.8248(5) 0.1472(4) 0.058(6) Uani 1 1 d . . .
C59B C -0.0015(7) 0.8260(5) 0.1602(4) 0.068(6) Uani 1 1 d . . .
H59B H -0.0379 0.8269 0.1491 0.081 Uiso 1 1 calc R . .
C60B C 0.0078(9) 0.8257(5) 0.1911(4) 0.066(6) Uani 1 1 d . . .
H60B H -0.0238 0.8264 0.2007 0.079 Uiso 1 1 calc R . .
C61B C 0.0106(7) 0.6467(6) 0.1984(4) 0.062(6) Uani 1 1 d . . .
N61B N 0.0578(6) 0.6303(3) 0.1963(3) 0.054(4) Uani 1 1 d . . .
C62B C 0.1052(8) 0.6444(5) 0.2029(4) 0.055(5) Uani 1 1 d . . .
N62B N 0.1095(6) 0.6723(4) 0.2123(3) 0.055(4) Uani 1 1 d . . .
C63B C 0.0618(8) 0.6850(5) 0.2130(4) 0.055(5) Uani 1 1 d . . .
N63B N 0.0112(6) 0.6739(4) 0.2062(3) 0.051(4) Uani 1 1 d . . .
C64B C -0.1897(8) 0.6406(5) 0.0498(4) 0.061(5) Uani 1 1 d . . .
N64B N -0.2038(6) 0.6673(4) 0.0453(3) 0.049(4) Uani 1 1 d . . .
C65B C -0.1925(8) 0.6791(5) 0.0218(4) 0.056(5) Uani 1 1 d . . .
N65B N -0.1662(6) 0.6645(4) 0.0022(3) 0.064(5) Uani 1 1 d . . .
C66B C -0.1522(7) 0.6378(4) 0.0102(4) 0.050(5) Uani 1 1 d . . .
N66B N -0.1632(6) 0.6245(3) 0.0325(3) 0.053(4) Uani 1 1 d . . .
C67B C 0.2288(9) 0.6351(5) 0.0667(4) 0.060(6) Uani 1 1 d . . .
N67B N 0.1910(7) 0.6199(4) 0.0472(4) 0.061(4) Uani 1 1 d . . .
C68B C 0.1709(8) 0.6343(6) 0.0231(4) 0.057(6) Uani 1 1 d . . .
N68B N 0.1822(6) 0.6598(4) 0.0174(3) 0.053(4) Uani 1 1 d . . .
C69B C 0.2184(9) 0.6732(5) 0.0376(5) 0.068(6) Uani 1 1 d . . .
N69B N 0.2430(6) 0.6617(4) 0.0626(4) 0.060(4) Uani 1 1 d . . .
C70B C 0.0745(8) 0.8201(4) 0.0732(4) 0.055(5) Uani 1 1 d . . .
N70B N 0.0248(6) 0.8195(4) 0.0574(3) 0.057(4) Uani 1 1 d . . .
C71B C -0.0186(8) 0.8204(5) 0.0716(4) 0.065(6) Uani 1 1 d . . .
N71B N -0.0142(6) 0.8231(4) 0.1010(3) 0.058(5) Uani 1 1 d . . .
C72B C 0.0354(8) 0.8229(4) 0.1149(4) 0.059(6) Uani 1 1 d . . .
N72B N 0.0841(6) 0.8209(4) 0.1026(4) 0.067(5) Uani 1 1 d . . .
C1Y C -0.2244(10) 0.5850(5) 0.2300(5) 0.091(7) Uiso 1 1 d . . .
H1YA H -0.2241 0.5759 0.2489 0.136 Uiso 1 1 calc R . .
H1YB H -0.2594 0.5957 0.2243 0.136 Uiso 1 1 calc R . .
H1YC H -0.1929 0.5984 0.2312 0.136 Uiso 1 1 calc R . .
C2Y C -0.1684(10) 0.5469(5) 0.2180(5) 0.092(7) Uiso 1 1 d . . .
H2YA H -0.1689 0.5384 0.2372 0.138 Uiso 1 1 calc R . .
H2YB H -0.1360 0.5597 0.2190 0.138 Uiso 1 1 calc R . .
H2YC H -0.1661 0.5316 0.2039 0.138 Uiso 1 1 calc R . .
C3Y C -0.2698(9) 0.5443(5) 0.2053(5) 0.082(7) Uiso 1 1 d . . .
H3YA H -0.2600 0.5254 0.1977 0.098 Uiso 1 1 calc R . .
H3YB H -0.2811 0.5409 0.2245 0.098 Uiso 1 1 calc R . .
C4Y C -0.3150(9) 0.5564(5) 0.1861(5) 0.079(7) Uiso 1 1 d . . .
H4YA H -0.3287 0.5738 0.1950 0.095 Uiso 1 1 calc R . .
H4YB H -0.3459 0.5424 0.1822 0.095 Uiso 1 1 calc R . .
C5Y C -0.2948(10) 0.5386(5) 0.1390(5) 0.084(7) Uiso 1 1 d . . .
H5YA H -0.3323 0.5303 0.1346 0.126 Uiso 1 1 calc R . .
H5YB H -0.2689 0.5242 0.1490 0.126 Uiso 1 1 calc R . .
H5YC H -0.2825 0.5445 0.1210 0.126 Uiso 1 1 calc R . .
C6Y C -0.3405(8) 0.5856(4) 0.1413(4) 0.069(6) Uiso 1 1 d . . .
H6YA H -0.3766 0.5757 0.1368 0.103 Uiso 1 1 calc R . .
H6YB H -0.3286 0.5916 0.1232 0.103 Uiso 1 1 calc R . .
H6YC H -0.3442 0.6026 0.1533 0.103 Uiso 1 1 calc R . .
C7Y C 0.3103(9) 0.5417(5) 0.2356(5) 0.077(6) Uiso 1 1 d . . .
H7YA H 0.3223 0.5347 0.2555 0.115 Uiso 1 1 calc R . .
H7YB H 0.3105 0.5256 0.2220 0.115 Uiso 1 1 calc R . .
H7YC H 0.2725 0.5496 0.2337 0.115 Uiso 1 1 calc R . .
C8Y C 0.3555(9) 0.5880(5) 0.2511(4) 0.074(6) Uiso 1 1 d . . .
H8YA H 0.3682 0.5795 0.2703 0.111 Uiso 1 1 calc R . .
H8YB H 0.3192 0.5973 0.2508 0.111 Uiso 1 1 calc R . .
H8YC H 0.3826 0.6025 0.2470 0.111 Uiso 1 1 calc R . .
C9Y C 0.4092(9) 0.5540(5) 0.2288(5) 0.079(7) Uiso 1 1 d . . .
H9YA H 0.4357 0.5704 0.2315 0.095 Uiso 1 1 calc R . .
H9YB H 0.4196 0.5405 0.2452 0.095 Uiso 1 1 calc R . .
C10Y C 0.4128(9) 0.5397(5) 0.2025(4) 0.071(6) Uiso 1 1 d . . .
H10E H 0.3898 0.5220 0.2009 0.085 Uiso 1 1 calc R . .
H10F H 0.4519 0.5342 0.2021 0.085 Uiso 1 1 calc R . .
C11Y C 0.3796(9) 0.5399(5) 0.1507(4) 0.073(6) Uiso 1 1 d . . .
H11F H 0.4141 0.5309 0.1470 0.110 Uiso 1 1 calc R . .
H11G H 0.3633 0.5515 0.1339 0.110 Uiso 1 1 calc R . .
H11H H 0.3531 0.5248 0.1541 0.110 Uiso 1 1 calc R . .
C12Y C 0.4350(8) 0.5797(4) 0.1722(4) 0.061(5) Uiso 1 1 d . . .
H12F H 0.4673 0.5690 0.1678 0.091 Uiso 1 1 calc R . .
H12G H 0.4463 0.5917 0.1895 0.091 Uiso 1 1 calc R . .
H12H H 0.4200 0.5920 0.1557 0.091 Uiso 1 1 calc R . .
C13Y C 0.0106(9) 0.8712(5) 0.2534(5) 0.074(6) Uiso 1 1 d . . .
H13D H 0.0110 0.8916 0.2589 0.112 Uiso 1 1 calc R . .
H13E H -0.0152 0.8606 0.2636 0.112 Uiso 1 1 calc R . .
H13F H -0.0015 0.8693 0.2324 0.112 Uiso 1 1 calc R . .
C14Y C 0.1063(10) 0.8781(5) 0.2471(5) 0.089(7) Uiso 1 1 d . . .
H14F H 0.1036 0.8982 0.2531 0.134 Uiso 1 1 calc R . .
H14G H 0.0968 0.8767 0.2260 0.134 Uiso 1 1 calc R . .
H14H H 0.1445 0.8711 0.2534 0.134 Uiso 1 1 calc R . .
C15Y C 0.0838(10) 0.8604(5) 0.2943(5) 0.081(7) Uiso 1 1 d . . .
H15E H 0.1249 0.8596 0.2992 0.097 Uiso 1 1 calc R . .
H15F H 0.0711 0.8787 0.3021 0.097 Uiso 1 1 calc R . .
C16Y C 0.0600(10) 0.8365(5) 0.3072(5) 0.082(7) Uiso 1 1 d . . .
H16D H 0.0189 0.8384 0.3039 0.099 Uiso 1 1 calc R . .
H16E H 0.0734 0.8364 0.3284 0.099 Uiso 1 1 calc R . .
C17Y C 0.1368(9) 0.8015(5) 0.3070(5) 0.081(7) Uiso 1 1 d . . .
H17F H 0.1396 0.7976 0.3279 0.121 Uiso 1 1 calc R . .
H17G H 0.1602 0.8181 0.3042 0.121 Uiso 1 1 calc R . .
H17H H 0.1493 0.7845 0.2974 0.121 Uiso 1 1 calc R . .
C18Y C 0.0416(9) 0.7847(5) 0.3018(5) 0.072(6) Uiso 1 1 d . . .
H18D H 0.0480 0.7824 0.3230 0.108 Uiso 1 1 calc R . .
H18E H 0.0514 0.7668 0.2928 0.108 Uiso 1 1 calc R . .
H18F H 0.0023 0.7892 0.2950 0.108 Uiso 1 1 calc R . .
C19Y C -0.2810(10) 0.8672(5) 0.0145(5) 0.088(7) Uiso 1 1 d . . .
H19F H -0.2890 0.8876 0.0102 0.132 Uiso 1 1 calc R . .
H19G H -0.2467 0.8656 0.0288 0.132 Uiso 1 1 calc R . .
H19H H -0.3120 0.8585 0.0223 0.132 Uiso 1 1 calc R . .
C20Y C -0.2264(10) 0.8672(5) -0.0227(5) 0.087(7) Uiso 1 1 d . . .
H20F H -0.2357 0.8875 -0.0266 0.131 Uiso 1 1 calc R . .
H20G H -0.2200 0.8577 -0.0406 0.131 Uiso 1 1 calc R . .
H20H H -0.1926 0.8658 -0.0080 0.131 Uiso 1 1 calc R . .
C21Y C -0.3213(10) 0.8539(6) -0.0335(5) 0.093(7) Uiso 1 1 d . . .
H21D H -0.3098 0.8515 -0.0527 0.111 Uiso 1 1 calc R . .
H21E H -0.3387 0.8732 -0.0331 0.111 Uiso 1 1 calc R . .
C22Y C -0.3616(12) 0.8320(6) -0.0298(6) 0.112(9) Uiso 1 1 d . . .
H22D H -0.3920 0.8322 -0.0468 0.134 Uiso 1 1 calc R . .
H22E H -0.3781 0.8363 -0.0123 0.134 Uiso 1 1 calc R . .
C23Y C -0.3325(13) 0.7904(7) -0.0547(6) 0.124(10) Uiso 1 1 d . . .
H23D H -0.3704 0.7874 -0.0653 0.187 Uiso 1 1 calc R . .
H23E H -0.3130 0.7718 -0.0522 0.187 Uiso 1 1 calc R . .
H23F H -0.3124 0.8036 -0.0657 0.187 Uiso 1 1 calc R . .
C24Y C -0.3706(9) 0.7840(5) -0.0129(5) 0.079(7) Uiso 1 1 d . . .
H24F H -0.4070 0.7820 -0.0254 0.119 Uiso 1 1 calc R . .
H24G H -0.3755 0.7924 0.0057 0.119 Uiso 1 1 calc R . .
H24H H -0.3532 0.7649 -0.0096 0.119 Uiso 1 1 calc R . .
C25Y C 0.3931(11) 0.7729(6) 0.0113(6) 0.110(9) Uiso 1 1 d . . .
H25F H 0.4228 0.7687 0.0000 0.165 Uiso 1 1 calc R . .
H25G H 0.3770 0.7547 0.0168 0.165 Uiso 1 1 calc R . .
H25H H 0.4087 0.7837 0.0288 0.165 Uiso 1 1 calc R . .
C26Y C 0.3299(11) 0.7744(6) -0.0337(6) 0.108(9) Uiso 1 1 d . . .
H26F H 0.3621 0.7697 -0.0429 0.161 Uiso 1 1 calc R . .
H26G H 0.3035 0.7862 -0.0469 0.161 Uiso 1 1 calc R . .
H26H H 0.3116 0.7566 -0.0291 0.161 Uiso 1 1 calc R . .
C27Y C 0.3724(12) 0.8175(6) -0.0150(6) 0.112(9) Uiso 1 1 d . . .
H27D H 0.4109 0.8189 -0.0042 0.135 Uiso 1 1 calc R . .
H27E H 0.3749 0.8164 -0.0359 0.135 Uiso 1 1 calc R . .
C28Y C 0.3462(14) 0.8415(7) -0.0107(7) 0.132(11) Uiso 1 1 d . . .
H28C H 0.3307 0.8493 -0.0302 0.159 Uiso 1 1 calc R . .
H28D H 0.3750 0.8554 -0.0018 0.159 Uiso 1 1 calc R . .
C29Y C 0.2537(14) 0.8592(8) -0.0058(7) 0.147(12) Uiso 1 1 d . . .
H29F H 0.2651 0.8791 -0.0089 0.221 Uiso 1 1 calc R . .
H29G H 0.2268 0.8592 0.0076 0.221 Uiso 1 1 calc R . .
H29H H 0.2364 0.8508 -0.0244 0.221 Uiso 1 1 calc R . .
C30Y C 0.3228(11) 0.8597(6) 0.0322(5) 0.103(8) Uiso 1 1 d . . .
H30F H 0.3300 0.8795 0.0264 0.154 Uiso 1 1 calc R . .
H30G H 0.3575 0.8511 0.0424 0.154 Uiso 1 1 calc R . .
H30H H 0.2949 0.8599 0.0451 0.154 Uiso 1 1 calc R . .
C31Y C -0.0968(13) 0.5705(7) -0.1123(7) 0.128(10) Uiso 1 1 d . . .
H31F H -0.1279 0.5624 -0.1259 0.192 Uiso 1 1 calc R . .
H31G H -0.0690 0.5784 -0.1231 0.192 Uiso 1 1 calc R . .
H31H H -0.1105 0.5860 -0.1010 0.192 Uiso 1 1 calc R . .
C32Y C -0.1090(12) 0.5328(6) -0.0770(6) 0.112(9) Uiso 1 1 d . . .
H32F H -0.1381 0.5233 -0.0908 0.168 Uiso 1 1 calc R . .
H32G H -0.1261 0.5465 -0.0652 0.168 Uiso 1 1 calc R . .
H32H H -0.0882 0.5182 -0.0643 0.168 Uiso 1 1 calc R . .
C33Y C -0.0446(11) 0.5258(6) -0.1084(6) 0.103(8) Uiso 1 1 d . . .
H33C H -0.0441 0.5073 -0.0977 0.124 Uiso 1 1 calc R . .
H33D H -0.0679 0.5229 -0.1277 0.124 Uiso 1 1 calc R . .
C34Y C 0.0108(11) 0.5323(6) -0.1124(6) 0.103(8) Uiso 1 1 d . . .
H34F H 0.0296 0.5141 -0.1165 0.124 Uiso 1 1 calc R . .
H34G H 0.0092 0.5449 -0.1297 0.124 Uiso 1 1 calc R . .
C35Y C 0.0759(9) 0.5246(4) -0.0703(4) 0.070(6) Uiso 1 1 d . . .
H35F H 0.0998 0.5142 -0.0818 0.105 Uiso 1 1 calc R . .
H35G H 0.0512 0.5108 -0.0628 0.105 Uiso 1 1 calc R . .
H35H H 0.0992 0.5344 -0.0540 0.105 Uiso 1 1 calc R . .
C36Y C 0.0851(11) 0.5664(6) -0.1012(6) 0.104(8) Uiso 1 1 d . . .
H36F H 0.1092 0.5547 -0.1114 0.156 Uiso 1 1 calc R . .
H36G H 0.1080 0.5768 -0.0852 0.156 Uiso 1 1 calc R . .
H36H H 0.0643 0.5802 -0.1146 0.156 Uiso 1 1 calc R . .
N1Y N -0.2198(7) 0.5637(4) 0.2090(4) 0.070(5) Uani 1 1 d . . .
N2Y N -0.2958(6) 0.5644(4) 0.1583(3) 0.062(5) Uani 1 1 d . . .
N3Y N 0.3502(6) 0.5652(3) 0.2288(3) 0.054(4) Uani 1 1 d . . .
N4Y N 0.3924(5) 0.5594(3) 0.1777(3) 0.046(4) Uani 1 1 d . . .
N5Y N 0.0655(7) 0.8594(4) 0.2612(3) 0.066(5) Uani 1 1 d . . .
N6Y N 0.0762(6) 0.8082(4) 0.2941(3) 0.066(5) Uani 1 1 d . . .
N7Y N -0.2738(7) 0.8525(4) -0.0116(4) 0.070(5) Uani 1 1 d . . .
N8Y N -0.3351(6) 0.8026(3) -0.0268(3) 0.060(4) Uani 1 1 d . . .
N9Y N 0.3486(6) 0.7906(4) -0.0068(3) 0.068(5) Uani 1 1 d . . .
N10Y N 0.3018(7) 0.8425(4) 0.0063(3) 0.063(4) Uani 1 1 d . . .
N11Y N 0.0427(6) 0.5459(3) -0.0885(3) 0.052(4) Uani 1 1 d . . .
N12Y N -0.0712(6) 0.5479(3) -0.0926(3) 0.055(4) Uani 1 1 d . . .
C10G C 0.1114(10) 0.5493(6) 0.1271(6) 0.134(11) Uiso 1 1 d D . .
H10A H 0.1184 0.5288 0.1313 0.201 Uiso 1 1 calc R . .
H10B H 0.1111 0.5598 0.1453 0.201 Uiso 1 1 calc R . .
H10C H 0.1409 0.5571 0.1174 0.201 Uiso 1 1 calc R . .
C11G C 0.0617(8) 0.5524(4) 0.1097(4) 0.089(7) Uiso 1 1 d D . .
C12G C 0.0073(9) 0.5531(5) 0.1173(5) 0.124(10) Uiso 1 1 d D . .
H12A H -0.0025 0.5532 0.1373 0.148 Uiso 1 1 calc R . .
C13G C -0.0308(10) 0.5519(6) 0.0899(6) 0.184(16) Uiso 1 1 d D . .
H13A H -0.0724 0.5521 0.0877 0.221 Uiso 1 1 calc R . .
C14G C 0.0002(11) 0.5505(5) 0.0661(5) 0.142(12) Uiso 1 1 d D . .
H14A H -0.0154 0.5498 0.0449 0.171 Uiso 1 1 calc R . .
C15G C 0.0576(9) 0.5513(5) 0.0790(5) 0.120(10) Uiso 1 1 d D . .
H15A H 0.0898 0.5511 0.0682 0.145 Uiso 1 1 calc R . .
Mn1G Mn 0.01922(18) 0.58837(9) 0.09215(11) 0.1149(15) Uani 1 1 d D . .
C16G C 0.0749(8) 0.6075(6) 0.1087(5) 0.119(10) Uiso 1 1 d D . .
O16G O 0.1121(9) 0.6215(5) 0.1228(5) 0.156(8) Uiso 1 1 d D . .
C17G C -0.0303(10) 0.6108(6) 0.1036(6) 0.135(11) Uiso 1 1 d D . .
O17G O -0.0634(7) 0.6247(4) 0.1134(4) 0.124(6) Uiso 1 1 d D . .
C18G C 0.0181(12) 0.6074(6) 0.0598(4) 0.125(10) Uiso 1 1 d D . .
O18G O 0.0151(9) 0.6201(4) 0.0379(4) 0.136(7) Uiso 1 1 d D . .
C20G C -0.0737(18) 0.7632(6) 0.1472(8) 0.23(2) Uiso 1 1 d D . .
H20A H -0.1038 0.7694 0.1574 0.340 Uiso 1 1 calc R . .
H20B H -0.0688 0.7776 0.1325 0.340 Uiso 1 1 calc R . .
H20C H -0.0390 0.7614 0.1612 0.340 Uiso 1 1 calc R . .
C21G C -0.0866(11) 0.7380(4) 0.1346(5) 0.144(12) Uiso 1 1 d D . .
C22G C -0.0810(11) 0.7108(5) 0.1491(4) 0.143(12) Uiso 1 1 d D . .
H22A H -0.0599 0.7065 0.1689 0.171 Uiso 1 1 calc R . .
C23G C -0.1139(8) 0.6915(4) 0.1300(4) 0.086(7) Uiso 1 1 d D . .
H23A H -0.1170 0.6703 0.1336 0.103 Uiso 1 1 calc R . .
C24G C -0.1381(8) 0.7056(6) 0.1031(5) 0.154(13) Uiso 1 1 d D . .
H24A H -0.1620 0.6967 0.0858 0.185 Uiso 1 1 calc R . .
C25G C -0.1208(9) 0.7354(5) 0.1064(5) 0.152(13) Uiso 1 1 d D . .
H25A H -0.1313 0.7513 0.0921 0.183 Uiso 1 1 calc R . .
Mn2G Mn -0.05096(14) 0.71021(9) 0.11028(8) 0.0876(12) Uani 1 1 d D . .
C26G C -0.0088(14) 0.7345(8) 0.0967(7) 0.129(11) Uiso 1 1 d . . .
O26G O 0.0168(9) 0.7531(5) 0.0886(5) 0.136(7) Uiso 1 1 d . . .
C27G C 0.0043(11) 0.6921(5) 0.1287(5) 0.085(7) Uiso 1 1 d . . .
O27G O 0.0440(8) 0.6779(4) 0.1407(4) 0.109(5) Uiso 1 1 d . . .
C28G C -0.0561(11) 0.6877(6) 0.0804(6) 0.100(8) Uiso 1 1 d . . .
O28G O -0.0638(7) 0.6720(4) 0.0591(4) 0.104(5) Uiso 1 1 d . . .
C30G C 0.230(2) 0.7612(11) 0.1970(7) 0.28(3) Uiso 1 1 d D . .
H30A H 0.2584 0.7714 0.2109 0.419 Uiso 1 1 calc R . .
H30B H 0.2202 0.7431 0.2056 0.419 Uiso 1 1 calc R . .
H30C H 0.1972 0.7734 0.1921 0.419 Uiso 1 1 calc R . .
C31G C 0.2513(14) 0.7554(8) 0.1728(6) 0.272(13) Uiso 1 1 d D . .
C32G C 0.2498(16) 0.7729(6) 0.1474(9) 0.272(13) Uiso 1 1 d D . .
H32A H 0.2367 0.7933 0.1443 0.326 Uiso 1 1 calc R . .
C33G C 0.2755(14) 0.7545(10) 0.1278(8) 0.272(13) Uiso 1 1 d D . .
H33A H 0.2791 0.7601 0.1076 0.326 Uiso 1 1 calc R . .
C34G C 0.2898(11) 0.7260(10) 0.1399(9) 0.272(13) Uiso 1 1 d D . .
H34A H 0.3063 0.7094 0.1307 0.326 Uiso 1 1 calc R . .
C35G C 0.2758(13) 0.7276(8) 0.1686(7) 0.272(13) Uiso 1 1 d D . .
H35A H 0.2802 0.7115 0.1830 0.326 Uiso 1 1 calc R . .
Mn3G Mn 0.2048(3) 0.73581(15) 0.13876(16) 0.180(3) Uani 1 1 d D . .
C36G C 0.1401(10) 0.7424(4) 0.1486(8) 0.195(17) Uiso 1 1 d D . .
O36G O 0.0976(9) 0.7466(5) 0.1578(6) 0.189(10) Uiso 1 1 d D . .
C37G C 0.1778(9) 0.7415(9) 0.1020(4) 0.24(2) Uiso 1 1 d D . .
O37G O 0.1595(12) 0.7460(7) 0.0772(4) 0.221(13) Uiso 1 1 d D . .
C38G C 0.1915(19) 0.6991(4) 0.1361(5) 0.29(3) Uiso 1 1 d D . .
O38G O 0.1848(18) 0.6745(5) 0.1340(8) 0.294(19) Uiso 1 1 d D . .
C40G C 0.050(2) 0.6950(9) 0.0355(8) 0.28(3) Uiso 1 1 d D . .
H40D H 0.0889 0.6898 0.0435 0.422 Uiso 1 1 calc R . .
H40E H 0.0291 0.6775 0.0292 0.422 Uiso 1 1 calc R . .
H40F H 0.0334 0.7049 0.0504 0.422 Uiso 1 1 calc R . .
C41G C 0.0500(12) 0.7124(7) 0.0129(6) 0.211(19) Uiso 1 1 d D . .
C42G C 0.0611(12) 0.7426(7) 0.0125(7) 0.26(2) Uiso 1 1 d D . .
H42G H 0.0648 0.7557 0.0283 0.306 Uiso 1 1 calc R . .
C43G C 0.0656(10) 0.7491(7) -0.0179(8) 0.192(17) Uiso 1 1 d D . .
H43G H 0.0730 0.7676 -0.0251 0.231 Uiso 1 1 calc R . .
C44G C 0.0568(12) 0.7229(8) -0.0351(6) 0.192(17) Uiso 1 1 d D . .
H44G H 0.0576 0.7211 -0.0553 0.230 Uiso 1 1 calc R . .
C45G C 0.0466(13) 0.7003(6) -0.0157(7) 0.23(2) Uiso 1 1 d D . .
H45G H 0.0390 0.6807 -0.0209 0.280 Uiso 1 1 calc R . .
Mn4G Mn -0.0115(2) 0.73224(14) -0.01397(12) 0.148(2) Uani 1 1 d D . .
C46G C -0.0364(11) 0.7665(4) -0.0256(5) 0.152(13) Uiso 1 1 d D . .
O46G O -0.0568(12) 0.7887(5) -0.0352(6) 0.225(13) Uiso 1 1 d D . .
C47G C -0.0647(11) 0.7166(3) -0.0390(5) 0.163(14) Uiso 1 1 d D . .
O47G O -0.0991(9) 0.7059(4) -0.0571(4) 0.155(8) Uiso 1 1 d D . .
C48G C -0.0532(8) 0.7348(6) 0.0131(4) 0.138(11) Uiso 1 1 d D . .
O48G O -0.0820(9) 0.7375(6) 0.0306(5) 0.191(10) Uiso 1 1 d D . .
C50G C 0.5300(12) 0.9654(9) 0.2636(8) 0.151(17) Uiso 0.714(4) 1 d PD A 1
H50A H 0.5308 0.9712 0.2435 0.227 Uiso 0.714(4) 1 calc PR A 1
H50B H 0.5099 0.9799 0.2731 0.227 Uiso 0.714(4) 1 calc PR A 1
H50C H 0.5112 0.9467 0.2638 0.227 Uiso 0.714(4) 1 calc PR A 1
C51G C 0.5825(10) 0.9631(6) 0.2780(6) 0.123(14) Uiso 0.714(4) 1 d PD A 1
C52G C 0.6335(13) 0.9659(6) 0.2668(7) 0.138(16) Uiso 0.714(4) 1 d PD A 1
H52G H 0.6387 0.9698 0.2463 0.165 Uiso 0.714(4) 1 calc PR A 1
C53G C 0.6757(12) 0.9643(6) 0.2928(7) 0.18(2) Uiso 0.714(4) 1 d PD A 1
H53G H 0.7167 0.9649 0.2926 0.213 Uiso 0.714(4) 1 calc PR A 1
C54G C 0.6516(13) 0.9586(6) 0.3189(6) 0.113(13) Uiso 0.714(4) 1 d PD A 1
H54G H 0.6717 0.9557 0.3392 0.136 Uiso 0.714(4) 1 calc PR A 1
C55G C 0.5928(13) 0.9586(7) 0.3088(6) 0.20(3) Uiso 0.714(4) 1 d PD A 1
H55G H 0.5636 0.9553 0.3211 0.246 Uiso 0.714(4) 1 calc PR A 1
Mn5G Mn 0.6286(2) 0.92706(13) 0.28675(13) 0.110(2) Uani 0.714(4) 1 d PGD A 1
C56G C 0.5769(4) 0.9062(3) 0.2664(3) 0.163(19) Uiso 0.714(4) 1 d PGD A 1
O56G O 0.5363(6) 0.8947(4) 0.2529(4) 0.203(16) Uiso 0.714(4) 1 d PGD A 1
C57G C 0.6369(5) 0.9028(3) 0.3166(2) 0.17(2) Uiso 0.714(4) 1 d PGD A 1
O57G O 0.6435(9) 0.8878(4) 0.3366(3) 0.148(11) Uiso 0.714(4) 1 d PGD A 1
C58G C 0.6756(5) 0.9072(3) 0.2684(2) 0.18(2) Uiso 0.714(4) 1 d PGD A 1
O58G O 0.7137(7) 0.8993(4) 0.2594(4) 0.147(11) Uiso 0.714(4) 1 d PGD A 1
C60G C 0.6339(9) 0.8221(4) 0.3369(4) 0.080(7) Uiso 1 1 d D B 1
H60A H 0.6031 0.8339 0.3269 0.120 Uiso 1 1 calc R B 1
H60B H 0.6557 0.8146 0.3227 0.120 Uiso 1 1 calc R B 1
H60C H 0.6580 0.8341 0.3512 0.120 Uiso 1 1 calc R B 1
C61G C 0.6134(12) 0.8000(5) 0.3506(5) 0.274(14) Uiso 1 1 d D B 1
C62G C 0.6011(13) 0.7710(7) 0.3416(6) 0.274(14) Uiso 1 1 d D B 1
H62A H 0.5984 0.7632 0.3215 0.329 Uiso 1 1 calc R B 1
C63G C 0.5941(11) 0.7548(6) 0.3676(8) 0.274(14) Uiso 1 1 d D B 1
H63A H 0.5875 0.7335 0.3680 0.329 Uiso 1 1 calc R B 1
C64G C 0.6027(13) 0.7736(6) 0.3934(7) 0.274(14) Uiso 1 1 d D B 1
H64A H 0.6007 0.7686 0.4140 0.329 Uiso 1 1 calc R B 1
C65G C 0.6104(3) 0.80117(19) 0.38112(14) 0.274(14) Uiso 1 1 d D B 1
H65A H 0.6180 0.8191 0.3930 0.329 Uiso 1 1 calc R B 1
Mn6G Mn 0.6722(3) 0.77401(19) 0.37247(14) 0.207(3) Uani 1 1 d RD B 1
C66G C 0.6900(3) 0.73806(19) 0.37761(14) 0.249(14) Uiso 1 1 d RD B 1
O66G O 0.6957(3) 0.71264(19) 0.38266(14) 0.307(12) Uiso 1 1 d RD B 1
C67G C 0.7254(3) 0.78631(19) 0.40053(14) 0.249(14) Uiso 1 1 d RD B 1
O67G O 0.7591(3) 0.79535(19) 0.41867(14) 0.307(12) Uiso 1 1 d RD B 1
C68G C 0.7181(3) 0.77244(19) 0.34623(14) 0.249(14) Uiso 1 1 d RD B 1
O68G O 0.7420(3) 0.77730(19) 0.32776(14) 0.307(12) Uiso 1 1 d RD B 1
C70G C 0.715(2) 0.7903(12) 0.1896(6) 0.25(3) Uiso 0.714(4) 1 d PD A 1
H70A H 0.7445 0.7867 0.1778 0.378 Uiso 0.714(4) 1 calc PR A 1
H70B H 0.6927 0.8068 0.1816 0.378 Uiso 0.714(4) 1 calc PR A 1
H70C H 0.6917 0.7732 0.1893 0.378 Uiso 0.714(4) 1 calc PR A 1
C71G C 0.7391(14) 0.7960(8) 0.2168(5) 0.162(9) Uiso 0.714(4) 1 d PD A 1
C72G C 0.7643(14) 0.8218(7) 0.2291(8) 0.162(9) Uiso 0.714(4) 1 d PD A 1
H72A H 0.7660 0.8410 0.2195 0.195 Uiso 0.714(4) 1 calc PR A 1
C73G C 0.7897(9) 0.8133(9) 0.2586(8) 0.162(9) Uiso 0.714(4) 1 d PD A 1
H73A H 0.8099 0.8268 0.2734 0.195 Uiso 0.714(4) 1 calc PR A 1
C74G C 0.7792(13) 0.7830(8) 0.2639(8) 0.162(9) Uiso 0.714(4) 1 d PD A 1
H74A H 0.7910 0.7719 0.2823 0.195 Uiso 0.714(4) 1 calc PR A 1
C75G C 0.7480(15) 0.7726(5) 0.2376(7) 0.162(9) Uiso 0.714(4) 1 d PD A 1
H75A H 0.7336 0.7525 0.2341 0.195 Uiso 0.714(4) 1 calc PR A 1
Mn7G Mn 0.7044(2) 0.80678(13) 0.25158(12) 0.0940(16) Uani 0.714(4) 1 d PGD A 1
C76G C 0.6602(5) 0.7825(2) 0.2647(2) 0.074(8) Uiso 0.714(4) 1 d PGD A 1
O76G O 0.6319(9) 0.7630(4) 0.2711(3) 0.106(8) Uiso 0.714(4) 1 d PGD A 1
C77G C 0.6484(5) 0.8280(3) 0.2336(2) 0.167(16) Uiso 0.714(4) 1 d PGD A 1
O77G O 0.6134(8) 0.8425(4) 0.2214(4) 0.186(11) Uiso 0.714(4) 1 d PGD A 1
C78G C 0.7060(4) 0.8251(2) 0.28559(16) 0.107(11) Uiso 0.714(4) 1 d PGD A 1
O78G O 0.7166(7) 0.8400(3) 0.3052(2) 0.097(7) Uiso 0.714(4) 1 d PGD A 1
C70M C 0.783(3) 0.781(3) 0.2667(15) 0.25(3) Uiso 0.286(4) 1 d PD A 2
H70D H 0.8236 0.7800 0.2691 0.378 Uiso 0.286(4) 1 calc PR A 2
H70E H 0.7684 0.7617 0.2706 0.378 Uiso 0.286(4) 1 calc PR A 2
H70F H 0.7716 0.7949 0.2802 0.378 Uiso 0.286(4) 1 calc PR A 2
C71M C 0.7622(13) 0.7885(15) 0.2395(12) 0.127(18) Uiso 0.286(4) 1 d PD A 2
C72M C 0.7560(17) 0.8163(12) 0.2262(15) 0.127(18) Uiso 0.286(4) 1 d PD A 2
H72B H 0.7650 0.8355 0.2356 0.153 Uiso 0.286(4) 1 calc PR A 2
C73M C 0.736(2) 0.8106(15) 0.1957(13) 0.127(18) Uiso 0.286(4) 1 d PD A 2
H73B H 0.7261 0.8258 0.1805 0.153 Uiso 0.286(4) 1 calc PR A 2
C74M C 0.730(2) 0.7797(16) 0.1903(11) 0.127(18) Uiso 0.286(4) 1 d PD A 2
H74B H 0.7159 0.7699 0.1714 0.153 Uiso 0.286(4) 1 calc PR A 2
C75M C 0.746(2) 0.7664(11) 0.2179(15) 0.127(18) Uiso 0.286(4) 1 d PD A 2
H75B H 0.7461 0.7451 0.2218 0.153 Uiso 0.286(4) 1 calc PR A 2
Mn7M Mn 0.6815(5) 0.7944(3) 0.2213(3) 0.0940(16) Uani 0.286(4) 1 d PGD A 2
C76M C 0.6255(9) 0.7781(6) 0.1992(5) 0.074(8) Uiso 0.286(4) 1 d PGD A 2
O76M O 0.5911(14) 0.7672(9) 0.1809(7) 0.106(8) Uiso 0.286(4) 1 d PGD A 2
C77M C 0.6443(14) 0.8270(5) 0.2242(8) 0.167(16) Uiso 0.286(4) 1 d PGD A 2
O77M O 0.622(2) 0.8486(7) 0.2266(12) 0.186(11) Uiso 0.286(4) 1 d PGD A 2
C78M C 0.6548(14) 0.7774(7) 0.2506(4) 0.107(11) Uiso 0.286(4) 1 d PGD A 2
O78M O 0.649(2) 0.7684(11) 0.2727(6) 0.097(7) Uiso 0.286(4) 1 d PGD A 2
C80H C 0.455(3) 0.753(2) 0.1541(13) 0.59(12) Uiso 0.440(18) 1 d PD A 1
H80A H 0.4582 0.7688 0.1404 0.890 Uiso 0.440(18) 1 calc PR A 1
H80B H 0.4373 0.7364 0.1435 0.890 Uiso 0.440(18) 1 calc PR A 1
H80C H 0.4919 0.7478 0.1644 0.890 Uiso 0.440(18) 1 calc PR A 1
C80G C 0.420(3) 0.7194(6) 0.205(2) 0.59(12) Uiso 0.556(18) 1 d PD A 1
H80D H 0.3979 0.7059 0.1921 0.890 Uiso 0.556(18) 1 calc PR A 1
H80E H 0.4126 0.7165 0.2251 0.890 Uiso 0.556(18) 1 calc PR A 1
H80F H 0.4600 0.7160 0.2051 0.890 Uiso 0.556(18) 1 calc PR A 1
C81G C 0.4073(18) 0.7465(6) 0.1970(10) 0.227(15) Uiso 0.714(4) 1 d PD A 1
C82G C 0.4234(18) 0.7620(11) 0.1733(7) 0.227(15) Uiso 0.714(4) 1 d PD A 1
C83G C 0.3971(19) 0.7903(10) 0.1741(8) 0.227(15) Uiso 0.714(4) 1 d PD A 1
H83A H 0.4018 0.8066 0.1607 0.272 Uiso 0.714(4) 1 calc PR A 1
C84G C 0.3661(12) 0.7924(11) 0.1983(12) 0.227(15) Uiso 0.714(4) 1 d PD A 1
H84A H 0.3450 0.8094 0.2039 0.272 Uiso 0.714(4) 1 calc PR A 1
C85G C 0.3727(14) 0.7645(12) 0.2118(10) 0.227(15) Uiso 0.714(4) 1 d PD A 1
H85G H 0.3568 0.7587 0.2294 0.272 Uiso 0.714(4) 1 calc PR A 1
Mn8G Mn 0.4503(5) 0.7821(2) 0.2125(2) 0.191(5) Uani 0.714(4) 1 d PD A 1
C86G C 0.4604(17) 0.8180(4) 0.2228(7) 0.163(17) Uiso 0.714(4) 1 d PD A 1
O86G O 0.4730(14) 0.8425(4) 0.2290(6) 0.176(13) Uiso 0.714(4) 1 d PD A 1
C87G C 0.5159(11) 0.7798(5) 0.2021(7) 0.23(3) Uiso 0.714(4) 1 d PD A 1
O87G O 0.5616(11) 0.7776(7) 0.1966(8) 0.239(19) Uiso 0.714(4) 1 d PD A 1
C88G C 0.4780(10) 0.7709(5) 0.2480(4) 0.40(7) Uiso 0.714(4) 1 d PD A 1
O88G O 0.4963(14) 0.7638(7) 0.2715(4) 0.197(14) Uiso 0.714(4) 1 d PD A 1
C80M C 0.386(5) 0.729(2) 0.260(3) 0.59(12) Uiso 0.286(4) 1 d PD A 2
H80G H 0.4246 0.7269 0.2700 0.890 Uiso 0.286(4) 1 calc PR A 2
H80H H 0.3713 0.7103 0.2528 0.890 Uiso 0.286(4) 1 calc PR A 2
H80I H 0.3632 0.7365 0.2741 0.890 Uiso 0.286(4) 1 calc PR A 2
C81M C 0.384(2) 0.7477(14) 0.2381(16) 0.15(2) Uiso 0.286(4) 1 d PD A 2
C82M C 0.402(3) 0.7434(13) 0.2110(18) 0.15(2) Uiso 0.286(4) 1 d PD A 2
H82B H 0.4170 0.7255 0.2031 0.228 Uiso 0.286(4) 1 calc PR A 2
C83M C 0.386(3) 0.7705(19) 0.1966(10) 0.15(2) Uiso 0.286(4) 1 d PD A 2
H83B H 0.3941 0.7751 0.1768 0.228 Uiso 0.286(4) 1 calc PR A 2
C84M C 0.364(2) 0.7917(15) 0.215(2) 0.15(2) Uiso 0.286(4) 1 d PD A 2
H84B H 0.3521 0.8120 0.2096 0.228 Uiso 0.286(4) 1 calc PR A 2
C85M C 0.3627(16) 0.7762(19) 0.2408(17) 0.15(2) Uiso 0.286(4) 1 d PD A 2
H85B H 0.3493 0.7841 0.2584 0.228 Uiso 0.286(4) 1 calc PR A 2
Mn8M Mn 0.4442(9) 0.7768(5) 0.2336(5) 0.137(7) Uiso 0.286(4) 1 d PD A 2
C86M C 0.465(2) 0.8077(8) 0.2173(9) 0.163(17) Uiso 0.286(4) 1 d PD A 2
O86M O 0.490(3) 0.8261(11) 0.2068(14) 0.176(13) Uiso 0.286(4) 1 d PD A 2
C87M C 0.5091(15) 0.7605(10) 0.2353(13) 0.23(3) Uiso 0.286(4) 1 d PD A 2
O87M O 0.5554(19) 0.7518(18) 0.2411(16) 0.239(19) Uiso 0.286(4) 1 d PD A 2
C88M C 0.463(2) 0.7920(11) 0.2682(7) 0.40(7) Uiso 0.286(4) 1 d PD A 2
O88M O 0.478(3) 0.8055(14) 0.2890(10) 0.197(14) Uiso 0.286(4) 1 d PD A 2
N9N N 0.3836(9) 0.6720(7) 0.2093(5) 0.064(9) Uiso 0.556(18) 1 d PD A 2
O91N O 0.3470(10) 0.6750(6) 0.1879(5) 0.093(10) Uiso 0.556(18) 1 d PD A 2
O92N O 0.4334(8) 0.6729(6) 0.2074(5) 0.077(8) Uiso 0.556(18) 1 d PD A 2
O93N O 0.3691(11) 0.6677(6) 0.2328(5) 0.091(10) Uiso 0.556(18) 1 d PD A 2
O9N O 0.286(3) 0.6912(17) 0.2678(13) 0.20(2) Uiso 0.556(18) 1 d P A 2
N9 N 0.2905(18) 0.6948(13) 0.2515(7) 0.125(11) Uiso 0.440(18) 1 d PD A 1
O91 O 0.3172(17) 0.6857(10) 0.2332(8) 0.125(11) Uiso 0.440(18) 1 d PD A 1
O92 O 0.307(2) 0.6903(12) 0.2776(7) 0.125(11) Uiso 0.440(18) 1 d PD A 1
O93 O 0.2441(15) 0.7053(9) 0.2452(8) 0.125(11) Uiso 0.440(18) 1 d PD A 1
O9 O 0.3966(17) 0.6525(10) 0.2107(8) 0.104(13) Uiso 0.440(18) 1 d P A 1
N1N N 0.9013(8) 0.8121(5) 0.2331(4) 0.094(8) Uani 1 1 d D . .
O11N O 0.8870(9) 0.8362(4) 0.2231(4) 0.131(8) Uani 1 1 d D . .
O12N O 0.9247(7) 0.8089(5) 0.2583(4) 0.121(7) Uani 1 1 d D . .
O13N O 0.8915(7) 0.7904(4) 0.2180(4) 0.096(5) Uani 1 1 d D . .
N2N N 0.1818(10) 0.7857(5) -0.0703(5) 0.111(8) Uani 1 1 d D . .
O21N O 0.1617(14) 0.7625(5) -0.0647(5) 0.200(13) Uani 1 1 d D . .
O22N O 0.1982(9) 0.8027(5) -0.0508(5) 0.135(8) Uani 1 1 d D . .
O23N O 0.1763(10) 0.7946(5) -0.0952(4) 0.147(9) Uani 1 1 d D . .
N3N N 0.9807(16) 0.6982(8) 0.2779(10) 0.18(2) Uiso 0.669(17) 1 d PD C 1
O31N O 0.9477(16) 0.6847(7) 0.2596(8) 0.169(15) Uiso 0.669(17) 1 d PD C 1
O32N O 0.9662(8) 0.7206(4) 0.2879(4) 0.069(6) Uiso 0.669(17) 1 d PD C 1
O33N O 1.026(2) 0.6876(16) 0.288(2) 0.48(7) Uiso 0.669(17) 1 d PD C 1
O3 O 1.0175(19) 0.6224(10) 0.2662(9) 0.184(16) Uiso 0.669(17) 1 d P C 1
N3 N 1.0201(14) 0.6505(7) 0.2696(10) 0.074(16) Uiso 0.331(17) 1 d PD C 2
O31 O 0.9711(14) 0.6442(8) 0.2607(9) 0.083(15) Uiso 0.331(17) 1 d PD C 2
O32 O 1.0580(18) 0.6342(9) 0.2653(12) 0.12(2) Uiso 0.331(17) 1 d PD C 2
O33 O 1.0306(10) 0.6752(5) 0.2785(6) 0.022(8) Uiso 0.331(17) 1 d PD C 2
N4N N 0.5845(12) 0.9923(9) 0.3944(9) 0.22(2) Uiso 0.80(2) 1 d PD . .
O41N O 0.5703(14) 1.0116(8) 0.4098(8) 0.229(18) Uiso 0.80(2) 1 d PD . .
O42N O 0.5486(14) 0.9811(9) 0.3752(9) 0.25(2) Uiso 0.80(2) 1 d PD . .
O43N O 0.6326(8) 0.9842(4) 0.4019(4) 0.086(7) Uiso 0.80(2) 1 d PD . .
N5N N 0.9337(14) 0.8865(9) 0.1589(6) 0.22(2) Uiso 0.85(2) 1 d PD . .
O51N O 0.8925(13) 0.8786(8) 0.1405(6) 0.223(17) Uiso 0.85(2) 1 d PD . .
O52N O 0.9303(8) 0.8920(5) 0.1843(4) 0.108(8) Uiso 0.85(2) 1 d PD . .
O53N O 0.9712(11) 0.8989(7) 0.1494(5) 0.169(12) Uiso 0.85(2) 1 d PD . .
N6N N 0.7069(12) 0.6458(8) 0.2072(5) 0.207(15) Uiso 1 1 d D . .
O61N O 0.7499(10) 0.6576(6) 0.2211(5) 0.185(10) Uiso 1 1 d D . .
O62N O 0.6689(8) 0.6375(4) 0.2207(4) 0.124(6) Uiso 1 1 d D . .
O63N O 0.7134(8) 0.6446(4) 0.1814(4) 0.120(6) Uiso 1 1 d D . .
N7N N 0.4134(8) 0.7044(4) 0.0888(4) 0.101(7) Uani 1 1 d D . .
O71N O 0.4408(9) 0.7190(4) 0.1073(4) 0.126(7) Uiso 1 1 d D . .
O72N O 0.3860(7) 0.6836(3) 0.0960(3) 0.088(5) Uiso 1 1 d D . .
O73N O 0.4136(9) 0.7093(5) 0.0630(4) 0.138(7) Uiso 1 1 d D . .
N8N N 0.7445(7) 0.7298(4) 0.1133(4) 0.078(6) Uani 1 1 d D . .
O81N O 0.7245(7) 0.7069(3) 0.1049(3) 0.084(5) Uani 1 1 d D . .
O82N O 0.7475(8) 0.7492(4) 0.0951(4) 0.119(7) Uani 1 1 d D . .
O83N O 0.7611(5) 0.7354(4) 0.1393(3) 0.084(5) Uani 1 1 d D . .
N1O N 0.3940(14) 0.8101(8) 0.0880(7) 0.139(14) Uiso 0.71(2) 1 d PD D 1
O11O O 0.4005(8) 0.8277(4) 0.1080(4) 0.079(7) Uiso 0.71(2) 1 d PD D 1
O12O O 0.3531(16) 0.7947(9) 0.0823(11) 0.198(19) Uiso 0.71(2) 1 d PD D 1
O13O O 0.4312(15) 0.8070(9) 0.0731(8) 0.205(18) Uiso 0.71(2) 1 d PD D 1
N1' N 0.373(3) 0.7969(14) 0.0937(12) 0.13(4) Uiso 0.29(2) 1 d PD D 2
O11' O 0.336(3) 0.7950(15) 0.1089(13) 0.13(3) Uiso 0.29(2) 1 d PD D 2
O12' O 0.405(3) 0.7762(19) 0.0942(17) 0.19(4) Uiso 0.29(2) 1 d PD D 2
O13' O 0.356(3) 0.8073(16) 0.0694(13) 0.13(3) Uiso 0.29(2) 1 d PD D 2
N2O N 0.2382(13) 0.8216(6) 0.2616(7) 0.246(19) Uiso 1 1 d D . .
O21O O 0.2697(9) 0.8052(5) 0.2778(5) 0.156(8) Uiso 1 1 d D . .
O22O O 0.1999(10) 0.8097(5) 0.2459(5) 0.169(9) Uiso 1 1 d D . .
O23O O 0.2265(16) 0.8445(6) 0.2728(8) 0.291(19) Uiso 1 1 d D . .
N5O N 0.6771(8) 0.6422(4) 0.0048(4) 0.084(5) Uiso 1 1 d D . .
O51O O 0.6952(7) 0.6254(4) 0.0244(4) 0.110(6) Uiso 1 1 d D . .
O52O O 0.6954(10) 0.6429(5) -0.0179(4) 0.159(8) Uiso 1 1 d D . .
O53O O 0.6520(11) 0.6637(5) 0.0106(5) 0.196(11) Uiso 1 1 d D . .
N6O N 0.8496(9) 0.5243(4) 0.0302(5) 0.111(7) Uiso 1 1 d D . .
O61O O 0.8163(7) 0.5041(4) 0.0238(4) 0.117(6) Uiso 1 1 d D . .
O62O O 0.8437(8) 0.5416(4) 0.0493(4) 0.131(7) Uiso 1 1 d D . .
O63O O 0.8910(10) 0.5276(6) 0.0191(6) 0.202(11) Uiso 1 1 d D . .
N7O N 0.8665(12) 0.5090(6) 0.1438(6) 0.119(11) Uiso 0.80(2) 1 d PD . .
O71O O 0.8423(12) 0.5308(6) 0.1482(6) 0.160(12) Uiso 0.80(2) 1 d PD . .
O72O O 0.8396(15) 0.4871(7) 0.1376(8) 0.214(17) Uiso 0.80(2) 1 d PD . .
O73O O 0.9081(18) 0.5051(11) 0.1638(12) 0.37(4) Uiso 0.80(2) 1 d PD . .
N8O N 0.8348(12) 0.7094(5) 0.4254(5) 0.189(16) Uani 1 1 d D . .
O81O O 0.8086(7) 0.6938(3) 0.4397(3) 0.095(5) Uiso 1 1 d D . .
O82O O 0.8630(7) 0.6982(3) 0.4089(4) 0.098(5) Uiso 1 1 d D . .
O83O O 0.8369(17) 0.7357(5) 0.4286(9) 0.28(2) Uiso 1 1 d D . .
N9O N 0.6355(12) 0.8201(6) 0.0568(7) 0.078(12) Uiso 0.52(2) 1 d PD E 1
O91O O 0.5910(12) 0.8080(6) 0.0493(7) 0.112(13) Uiso 0.52(2) 1 d PD E 1
O92O O 0.6775(14) 0.8095(9) 0.0498(12) 0.13(2) Uiso 0.52(2) 1 d PD E 1
O93O O 0.6361(9) 0.8451(5) 0.0653(6) 0.060(8) Uiso 0.52(2) 1 d PD E 1
O9O O 0.7433(17) 0.8588(9) 0.0927(8) 0.130(15) Uiso 0.52(2) 1 d P E 1
N9P N 0.6781(17) 0.8293(9) 0.0715(11) 0.15(2) Uiso 0.48(2) 1 d PD E 2
O91P O 0.7176(19) 0.8394(9) 0.0886(9) 0.134(16) Uiso 0.48(2) 1 d PD E 2
O92P O 0.6829(12) 0.8062(7) 0.0591(9) 0.064(12) Uiso 0.48(2) 1 d PD E 2
O93P O 0.631(2) 0.839(2) 0.073(3) 0.50(11) Uiso 0.48(2) 1 d PD E 2
O9P O 0.516(2) 0.8221(12) 0.0404(12) 0.18(2) Uiso 0.48(2) 1 d P E 2
N1P N 1.2418(13) 0.8551(7) 0.1693(6) 0.199(14) Uiso 1 1 d D F 2
O11P O 1.2843(14) 0.8407(9) 0.1776(8) 0.30(2) Uiso 1 1 d D F 2
O12P O 1.2165(10) 0.8473(6) 0.1447(5) 0.166(9) Uiso 1 1 d D F 2
O13P O 1.214(2) 0.8635(12) 0.1870(9) 0.41(3) Uiso 1 1 d D F 2
N2P N 1.2273(13) 0.4954(6) 0.1500(6) 0.064(11) Uiso 0.48(2) 1 d PD G 1
O21P O 1.2415(14) 0.4874(7) 0.1273(6) 0.098(12) Uiso 0.48(2) 1 d PD G 1
O22P O 1.2428(15) 0.5191(6) 0.1604(8) 0.074(14) Uiso 0.48(2) 1 d PD G 1
O23P O 1.198(3) 0.4800(10) 0.1628(10) 0.13(3) Uiso 0.48(2) 1 d PD G 1
O2PW O 1.1488(16) 0.5113(8) 0.2050(8) 0.108(13) Uiso 0.48(2) 1 d P G 1
N20Q N 1.2182(14) 0.4990(7) 0.1749(7) 0.092(13) Uiso 0.52(2) 1 d PD G 2
O21Q O 1.1913(13) 0.5006(7) 0.1949(6) 0.107(12) Uiso 0.52(2) 1 d PD G 2
O22Q O 1.2496(14) 0.5185(7) 0.1702(8) 0.084(14) Uiso 0.52(2) 1 d PD G 2
O23Q O 1.204(2) 0.4811(8) 0.1557(9) 0.096(17) Uiso 0.52(2) 1 d PD G 2
O2QW O 1.2524(16) 0.5005(8) 0.1051(8) 0.124(14) Uiso 0.52(2) 1 d P G 2
N3P N 0.489(3) 0.7033(15) 0.4238(17) 0.23(2) Uiso 0.49(5) 1 d PD H 1
O31P O 0.464(3) 0.7201(16) 0.4376(17) 0.23(2) Uiso 0.49(5) 1 d PD H 1
O32P O 0.468(4) 0.6817(16) 0.4110(18) 0.23(2) Uiso 0.49(5) 1 d PD H 1
O33P O 0.531(2) 0.7132(17) 0.4151(15) 0.23(2) Uiso 0.49(5) 1 d PD H 1
N3Q N 0.477(3) 0.6720(12) 0.4265(11) 0.15(2) Uiso 0.34(3) 1 d PD I 2
O31Q O 0.478(3) 0.6910(14) 0.4453(14) 0.15(2) Uiso 0.34(3) 1 d PD I 2
O32Q O 0.489(3) 0.6471(12) 0.4347(12) 0.15(2) Uiso 0.34(3) 1 d PD I 2
O33Q O 0.492(3) 0.6796(15) 0.4038(12) 0.15(2) Uiso 0.34(3) 1 d PD I 2
N3R N 0.491(6) 0.710(2) 0.4307(16) 0.23(2) Uiso 0.17(4) 1 d PD H 3
O31R O 0.481(3) 0.7065(13) 0.4555(12) 0.04(3) Uiso 0.17(4) 1 d PD H 3
O32R O 0.480(5) 0.6904(17) 0.4125(15) 0.08(3) Uiso 0.17(4) 1 d PD H 3
O33R O 0.522(2) 0.7302(11) 0.4273(11) 0.03(2) Uiso 0.17(4) 1 d PD H 3
N4P N 1.0133(14) 0.5083(6) 0.0063(6) 0.083(12) Uiso 0.50 1 d PD . .
O41P O 0.9910(7) 0.5161(4) -0.0179(4) 0.097(5) Uiso 1 1 d D . .
O42P O 1.0431(13) 0.5258(7) 0.0216(6) 0.107(11) Uiso 0.50 1 d PD . .
N5P N 0.9712(18) 0.8740(9) 0.3643(9) 0.22(3) Uiso 0.69(3) 1 d PD J 1
O51P O 1.014(2) 0.8748(13) 0.3533(11) 0.29(3) Uiso 0.69(3) 1 d PD J 1
O52P O 0.940(3) 0.8953(13) 0.3592(14) 0.38(4) Uiso 0.69(3) 1 d PD J 1
O53P O 0.9702(13) 0.8615(7) 0.3874(7) 0.139(12) Uiso 0.69(3) 1 d PD J 1
O10X O 0.999(3) 0.8377(15) 0.3999(14) 0.13(3) Uiso 0.31(3) 1 d P J 2
O1W O 0.8413(11) 0.8320(6) 0.1643(5) 0.174(9) Uiso 1 1 d . . .
O2W O 1.5414(11) 0.5294(6) 0.1345(6) 0.184(10) Uiso 1 1 d . . .
O3W O 0.423(2) 1.0002(12) 0.4197(12) 0.37(3) Uiso 1 1 d . . .
O4W O 0.3935(10) 0.9875(5) 0.2286(5) 0.163(8) Uiso 1 1 d . . .
O5W O 0.6261(11) 0.6194(6) 0.3208(6) 0.176(9) Uiso 1 1 d . . .
O8W O 0.7861(10) 0.8050(5) 0.1191(5) 0.149(8) Uiso 1 1 d . . .
O9W O 1.1807(8) 0.7545(4) 0.3705(4) 0.123(6) Uiso 1 1 d . . .
O11W O 0.7980(11) 0.7006(5) 0.1899(5) 0.164(9) Uiso 1 1 d . . .
O12X O 0.800(3) 1.0780(13) 0.1544(13) 0.085(18) Uiso 0.25 1 d P . .
O12Y O 0.771(4) 1.064(2) 0.131(2) 0.15(3) Uiso 0.25 1 d P . .
O12Z O 0.853(4) 0.9796(19) 0.0609(18) 0.14(3) Uiso 0.25 1 d P . .
O13W O 1.1985(17) 0.5339(9) 0.0609(9) 0.122(12) Uiso 0.50 1 d P G .
O13Z O 1.2324(14) 0.5266(7) 0.0819(7) 0.098(10) Uiso 0.50 1 d P . .
O13X O 1.1776(18) 0.9089(9) 0.3368(9) 0.139(14) Uiso 0.50 1 d P . .
O14W O 0.8786(12) 0.7332(7) 0.2348(6) 0.071(8) Uiso 0.50 1 d P . .
O15W O 1.621(2) 0.9231(11) 0.0370(11) 0.165(18) Uiso 0.50 1 d P . .
O16W O 0.520(2) 0.7656(12) 0.4682(11) 0.176(19) Uiso 0.50 1 d P H .
O16Z O 0.475(2) 0.7496(12) 0.4442(11) 0.169(18) Uiso 0.50 1 d P . .
O18W O 0.7834(14) 1.0037(7) 0.2354(7) 0.081(9) Uiso 0.50 1 d P . .
O19W O 1.0985(17) 0.5862(9) 0.2525(8) 0.125(13) Uiso 0.50 1 d P . .
O20W O -0.0433(18) 0.9548(10) 0.0846(9) 0.292(19) Uiso 1 1 d . . .
O21W O 0.627(2) 1.0520(11) 0.1679(10) 0.33(2) Uiso 1 1 d . . .
O22W O 1.2932(10) 0.6208(5) 0.0128(5) 0.154(8) Uiso 1 1 d . . .
O23W O 1.1351(8) 0.6761(4) 0.3084(4) 0.120(6) Uiso 1 1 d . . .
O24W O 0.6758(16) 0.9601(8) 0.5636(7) 0.110(11) Uiso 0.50 1 d P . .
O24Z O 0.7234(14) 0.9573(7) 0.5636(6) 0.086(9) Uiso 0.50 1 d P . .
O25W O 0.5815(19) 0.8934(10) -0.0051(10) 0.32(2) Uiso 1 1 d . . .
O26W O 0.2417(8) 0.7455(4) 0.2800(4) 0.119(6) Uiso 1 1 d . . .
O27W O 0.9820(9) 0.5750(5) -0.1921(4) 0.136(7) Uiso 1 1 d . . .
O28W O 0.1586(7) 0.7328(4) 0.3138(4) 0.106(5) Uiso 1 1 d . . .
O29W O 0.2905(10) 0.7739(5) 0.3712(5) 0.149(8) Uiso 1 1 d . . .
O30W O 0.762(3) 1.0093(18) 0.2208(17) 0.25(4) Uiso 0.50 1 d P . .
O30X O 0.198(3) 0.5847(16) -0.0606(16) 0.25(3) Uiso 0.50 1 d P . .
O31W O 0.433(4) 0.9098(18) 0.0308(18) 0.28(4) Uiso 0.50 1 d P . .
O32W O 1.3829(7) 0.6343(4) 0.0562(4) 0.107(5) Uiso 1 1 d . . .
O33W O 1.071(2) 0.6692(12) 0.4557(11) 0.10(3) Uiso 0.32(4) 1 d P . .
O33Z O 1.0188(15) 0.6593(8) 0.4692(7) 0.153(16) Uiso 0.68(4) 1 d P . .
O34W O 1.5704(9) 0.6093(5) 0.2082(4) 0.137(7) Uiso 1 1 d . . .
O35W O 0.8703(16) 0.7183(9) 0.2247(9) 0.113(13) Uiso 0.50 1 d P . .
O36W O 0.2223(8) 0.6535(4) 0.2843(4) 0.116(6) Uiso 1 1 d . . .
O37W O 0.4827(7) 0.6241(4) 0.2382(4) 0.107(5) Uiso 1 1 d . . .
O38W O 1.4693(8) 0.6229(4) 0.0243(4) 0.128(6) Uiso 1 1 d . . .
O39W O 0.5043(9) 0.6172(4) 0.2985(4) 0.130(7) Uiso 1 1 d . . .
O40W O 0.6563(6) 0.9059(3) 0.5664(3) 0.090(5) Uiso 1 1 d . . .
O41W O 0.4591(17) 0.9562(9) 0.3300(9) 0.277(17) Uiso 1 1 d . . .
O42W O 1.051(3) 0.5813(13) 0.4175(13) 0.21(2) Uiso 0.50 1 d P . .
O43W O 0.486(2) 0.9964(13) 0.1974(12) 0.19(2) Uiso 0.50 1 d P . .
O44W O 0.5264(6) 0.6255(3) 0.1535(3) 0.085(4) Uiso 1 1 d . . .
O45W O 0.865(2) 0.8899(10) 0.0364(10) 0.152(16) Uiso 0.50 1 d P . .
O45X O 0.836(4) 0.8913(18) 0.0625(18) 0.28(4) Uiso 0.50 1 d P . .
O46W O 0.4363(7) 0.6593(4) 0.1509(4) 0.104(5) Uiso 1 1 d . . .
O47W O 1.004(4) 0.982(2) 0.0419(19) 0.31(4) Uiso 0.50 1 d P . .
O48W O 1.3283(19) 0.5394(9) 0.0683(9) 0.132(13) Uiso 0.50 1 d P . .
O48Z O 1.373(2) 0.5358(11) 0.0591(11) 0.167(18) Uiso 0.50 1 d P . .
O49W O 0.811(2) 0.6243(12) 0.2957(11) 0.170(18) Uiso 0.50 1 d P . .
O49X O 0.778(2) 0.6212(13) 0.3118(13) 0.19(2) Uiso 0.50 1 d P . .
O50W O 0.5425(6) 0.9141(3) 0.5590(3) 0.085(4) Uiso 1 1 d . . .
O51W O 1.3921(7) 0.5868(4) 0.0924(3) 0.097(5) Uiso 1 1 d . . .
O52W O 0.570(2) 0.9679(13) 0.1330(12) 0.39(3) Uiso 1 1 d . . .
O53W O 0.5061(6) 0.5830(3) 0.1113(3) 0.074(4) Uiso 1 1 d . . .
O54W O 1.0948(19) 0.5567(10) 0.3050(9) 0.30(2) Uiso 1 1 d . . .
O56W O 0.729(2) 1.0667(10) 0.1834(10) 0.32(2) Uiso 1 1 d . . .
O60W O 0.836(3) 0.9874(17) 0.6186(17) 0.24(3) Uiso 0.50 1 d P . .
O60Z O 0.773(2) 0.9885(11) 0.5789(11) 0.172(18) Uiso 0.50 1 d P . .
O66W O 0.691(3) 0.5731(14) 0.4301(14) 0.22(3) Uiso 0.50 1 d P . .
O1V O 0.5579(16) 0.8082(8) 0.4576(8) 0.249(15) Uiso 1 1 d . . .
O4V O -0.0588(18) 0.9025(10) 0.0889(9) 0.291(19) Uiso 1 1 d . . .
O6V O 0.691(3) 0.4634(17) 0.1836(16) 0.26(3) Uiso 0.50 1 d P . .
O8V O 0.508(2) 0.8581(11) -0.0038(11) 0.34(2) Uiso 1 1 d . . .
O9V O 1.079(2) 0.6320(11) 0.4352(10) 0.32(2) Uiso 1 1 d . . .
O12V O 0.702(2) 0.9572(11) 0.1206(10) 0.32(2) Uiso 1 1 d . . .
O13V O 0.877(2) 0.9034(12) -0.0612(11) 0.37(3) Uiso 1 1 d . . .
O15V O 0.2262(15) 0.8930(8) 0.0735(8) 0.251(15) Uiso 1 1 d . . .
O16V O 0.418(2) 0.9342(12) 0.1135(12) 0.38(3) Uiso 1 1 d . . .
O17V O 0.731(2) 1.0570(12) 0.4730(11) 0.37(3) Uiso 1 1 d . . .
O18V O 1.423(2) 0.7006(11) -0.0348(11) 0.35(2) Uiso 1 1 d . . .
O20V O 0.5742(15) 0.6478(8) 0.4009(7) 0.238(14) Uiso 1 1 d . . .
O22V O 0.2507(18) 0.8964(10) -0.0802(9) 0.292(19) Uiso 1 1 d . . .
O23V O 0.7767(16) 0.4794(8) 0.1861(8) 0.256(16) Uiso 1 1 d . . .
O24V O 0.449(2) 0.9042(11) 0.4308(10) 0.33(2) Uiso 1 1 d . . .
O25V O 0.1299(14) 0.9665(7) 0.2690(7) 0.224(13) Uiso 1 1 d . . .
O26V O 0.2606(13) 0.8969(7) 0.3003(7) 0.215(12) Uiso 1 1 d . . .
O27V O 1.1329(13) 0.5159(7) 0.0260(7) 0.216(12) Uiso 1 1 d . . .
O28V O 0.4344(17) 0.6411(8) 0.4400(8) 0.249(15) Uiso 1 1 d . . .
O29V O 0.3601(18) 0.6018(9) 0.4295(9) 0.283(18) Uiso 1 1 d . . .
O30V O 0.050(2) 0.8844(11) 0.0157(10) 0.33(2) Uiso 1 1 d . . .
O31V O 0.1629(18) 0.8904(9) 0.0181(9) 0.291(19) Uiso 1 1 d . . .
O32V O 0.3447(17) 1.0626(9) 0.1676(8) 0.270(17) Uiso 1 1 d . . .
O39V O 0.699(3) 0.5438(14) 0.2841(13) 0.41(3) Uiso 1 1 d . . .
O40V O 0.296(2) 0.9334(12) 0.0603(11) 0.36(3) Uiso 1 1 d . . .
O43V O 0.4935(12) 1.0309(6) 0.4600(6) 0.201(11) Uiso 1 1 d . . .
O45V O 0.4710(14) 0.5661(7) 0.3141(7) 0.224(13) Uiso 1 1 d . . .
O46V O 0.594(2) 1.0872(11) 0.5205(11) 0.35(2) Uiso 1 1 d . . .
O48V O 0.3874(17) 0.9846(9) 0.2936(8) 0.268(16) Uiso 1 1 d . . .
O49V O 0.735(2) 0.9194(12) 0.1014(11) 0.36(3) Uiso 1 1 d . . .
O50V O 1.579(2) 0.5553(11) 0.2284(10) 0.33(2) Uiso 1 1 d . . .
O51V O 0.8556(18) 0.5822(9) 0.3120(9) 0.289(19) Uiso 1 1 d . . .
O52V O 1.1681(17) 0.6910(8) -0.0609(8) 0.261(16) Uiso 1 1 d . . .
O53V O 0.9592(19) 0.5374(10) 0.2572(9) 0.30(2) Uiso 1 1 d . . .
O54V O 1.3663(15) 0.6975(8) 0.0059(8) 0.240(14) Uiso 1 1 d . . .
O55V O 1.4847(14) 0.6543(8) -0.0234(7) 0.233(13) Uiso 1 1 d . . .
O56V O 0.9230(15) 0.5953(8) 0.2608(7) 0.235(14) Uiso 1 1 d . . .
O58V O 1.0893(13) 0.9424(7) 0.3120(6) 0.211(12) Uiso 1 1 d . . .
O60V O 0.1352(17) 0.9040(9) 0.1019(9) 0.276(17) Uiso 1 1 d . . .
O61V O 1.2896(19) 0.6955(10) -0.0407(9) 0.294(19) Uiso 1 1 d . . .
O62V O 1.0136(14) 0.8052(7) 0.3762(7) 0.218(13) Uiso 1 1 d . . .
O63V O 1.5442(14) 0.5191(8) 0.1877(7) 0.236(14) Uiso 1 1 d . . .
O64V O 1.0628(15) 0.9047(8) 0.1784(7) 0.234(14) Uiso 1 1 d . . .
O65V O 0.1456(18) 0.8926(9) 0.1479(9) 0.284(18) Uiso 1 1 d . . .
O67V O 0.2800(10) 0.8254(5) 0.3405(5) 0.156(8) Uiso 1 1 d . . .
O68V O 0.6543(14) 0.7089(7) -0.0268(7) 0.217(13) Uiso 1 1 d . . .
O69V O 1.3576(18) 0.7115(9) -0.0774(8) 0.273(17) Uiso 1 1 d . . .
O70V O 1.1889(13) 0.8534(7) 0.3600(7) 0.215(12) Uiso 1 1 d . . .
O72V O 0.9768(16) 0.5209(8) 0.1943(8) 0.257(15) Uiso 1 1 d . . .
O73V O 0.5692(13) 0.8841(7) 0.0937(7) 0.213(12) Uiso 1 1 d . . .
O77V O 1.0717(14) 0.9624(8) 0.1815(7) 0.239(14) Uiso 1 1 d . . .
O78V O 0.4538(15) 0.8772(8) 0.0832(7) 0.236(14) Uiso 1 1 d . . .
O79V O 0.0337(14) 0.8847(7) 0.0714(7) 0.221(13) Uiso 1 1 d . . .
O81V O 0.6537(11) 0.6572(6) 0.3700(6) 0.179(10) Uiso 1 1 d . . .
O82V O 1.1258(14) 0.8033(7) 0.3850(7) 0.213(12) Uiso 1 1 d . . .
O83V O 0.5850(15) 0.9807(8) 0.1925(8) 0.256(15) Uiso 1 1 d . . .
O84V O 1.0618(12) 0.5500(6) 0.2013(6) 0.190(10) Uiso 1 1 d . . .
O85V O 0.3610(15) 0.8632(8) 0.3686(7) 0.240(14) Uiso 1 1 d . . .
O86V O 0.7519(16) 0.6538(9) 0.3985(8) 0.263(16) Uiso 1 1 d . . .
O88V O 1.1441(12) 0.6362(6) 0.3535(6) 0.192(10) Uiso 1 1 d . . .
O89V O 1.1763(13) 0.6464(7) 0.4100(6) 0.205(11) Uiso 1 1 d . . .
O91V O 0.9340(10) 0.5215(5) -0.1825(5) 0.156(8) Uiso 1 1 d . . .
O92V O 1.2985(11) 0.8529(6) 0.1132(5) 0.175(9) Uiso 1 1 d . . .
O93V O 0.8905(13) 0.4982(7) 0.2781(7) 0.215(12) Uiso 1 1 d . . .
O94V O 0.8042(12) 0.5322(6) 0.2936(6) 0.193(11) Uiso 1 1 d . . .
O95V O 0.6954(10) 0.6255(5) 0.2807(5) 0.158(8) Uiso 1 1 d . . .
O96V O 0.9177(15) 0.6490(8) 0.4462(7) 0.242(14) Uiso 1 1 d . . .
O98V O 1.2199(9) 0.5979(5) 0.2684(5) 0.148(8) Uiso 1 1 d . . .

loop_
_atom_site_aniso_label
_atom_site_aniso_U_11
_atom_site_aniso_U_22
_atom_site_aniso_U_33
_atom_site_aniso_U_23
_atom_site_aniso_U_13
_atom_site_aniso_U_12
Pd1A 0.0452(9) 0.0866(12) 0.0415(9) 0.0021(8) 0.0134(7) -0.0079(8)
Pd2A 0.0269(8) 0.0740(10) 0.0304(8) -0.0042(7) 0.0066(6) 0.0016(7)
Pd3A 0.0481(10) 0.1358(17) 0.0544(11) -0.0042(10) 0.0045(9) 0.0292(10)
Pd4A 0.0389(8) 0.0720(11) 0.0336(8) -0.0029(7) 0.0083(7) -0.0083(7)
Pd5A 0.0371(9) 0.0897(12) 0.0400(9) 0.0032(8) 0.0005(7) -0.0024(8)
Pd6A 0.0463(10) 0.1307(16) 0.0317(9) -0.0072(9) 0.0074(7) -0.0297(10)
N1A 0.024(9) 0.094(14) 0.047(10) 0.009(9) 0.015(7) 0.006(8)
C1A 0.072(17) 0.061(15) 0.075(15) -0.006(13) 0.009(13) 0.022(13)
C2A 0.048(14) 0.072(15) 0.083(16) -0.017(12) -0.004(12) -0.004(12)
C3A 0.032(12) 0.097(18) 0.053(13) -0.003(12) 0.005(10) -0.008(11)
C4A 0.069(16) 0.068(15) 0.077(15) -0.026(12) 0.032(12) 0.000(12)
C5A 0.056(15) 0.071(14) 0.037(12) -0.009(10) -0.010(10) -0.001(12)
N2A 0.043(10) 0.070(11) 0.037(9) -0.017(7) 0.008(7) 0.007(8)
C6A 0.043(12) 0.069(15) 0.048(12) 0.000(11) -0.007(10) 0.015(10)
C7A 0.032(12) 0.079(16) 0.090(16) -0.031(13) 0.015(11) 0.007(11)
C8A 0.047(13) 0.067(14) 0.045(11) -0.018(10) 0.017(10) -0.003(11)
C9A 0.030(11) 0.067(14) 0.078(14) -0.046(12) 0.020(10) -0.019(10)
C10A 0.019(11) 0.110(19) 0.049(12) 0.003(12) 0.011(9) -0.010(11)
N3A 0.059(13) 0.096(15) 0.063(12) -0.014(11) 0.014(10) 0.021(11)
C11A 0.058(16) 0.095(18) 0.051(14) -0.027(12) -0.004(12) 0.016(14)
C12A 0.024(11) 0.11(2) 0.072(15) -0.011(14) 0.000(11) -0.007(11)
C13A 0.032(12) 0.082(16) 0.060(13) -0.027(12) 0.013(10) 0.001(11)
C14A 0.048(14) 0.097(17) 0.061(14) -0.013(12) 0.000(11) 0.017(13)
C15A 0.040(13) 0.12(2) 0.043(13) -0.003(13) 0.003(10) 0.009(12)
N4A 0.049(10) 0.087(15) 0.043(10) 0.003(9) 0.019(8) -0.011(9)
C16A 0.055(12) 0.067(13) 0.035(11) 0.002(10) 0.019(10) -0.015(10)
C17A 0.059(14) 0.089(19) 0.063(15) -0.010(12) 0.029(11) -0.016(12)
C18A 0.037(11) 0.070(15) 0.043(12) 0.002(10) -0.001(10) 0.002(10)
C19A 0.050(12) 0.075(14) 0.043(12) 0.006(11) 0.027(10) 0.013(10)
C20A 0.057(13) 0.055(14) 0.058(14) 0.001(11) 0.016(10) 0.018(10)
N5A 0.040(9) 0.079(13) 0.029(9) 0.004(8) 0.013(7) -0.016(9)
C21A 0.046(12) 0.073(15) 0.034(11) 0.002(10) 0.010(9) -0.005(11)
C22A 0.053(12) 0.069(13) 0.023(10) -0.001(9) 0.006(9) -0.013(10)
C23A 0.036(11) 0.090(17) 0.028(11) -0.001(10) 0.011(9) -0.001(11)
C24A 0.045(12) 0.081(16) 0.037(11) 0.005(10) 0.014(10) -0.010(11)
C25A 0.057(12) 0.057(13) 0.046(12) -0.010(10) 0.016(10) -0.004(10)
N6A 0.037(9) 0.080(12) 0.027(9) 0.002(8) -0.013(8) 0.009(8)
C26A 0.042(12) 0.086(17) 0.040(12) 0.019(11) 0.011(9) -0.009(11)
C27A 0.033(11) 0.101(19) 0.034(11) -0.001(11) 0.011(9) 0.007(11)
C28A 0.030(11) 0.12(2) 0.031(12) 0.007(12) -0.004(9) -0.003(12)
C29A 0.039(12) 0.102(19) 0.045(13) -0.001(12) 0.015(10) 0.002(12)
C30A 0.050(13) 0.11(2) 0.058(15) 0.014(14) 0.014(11) 0.016(13)
N7A 0.013(8) 0.097(12) 0.034(9) -0.013(8) 0.007(7) -0.001(7)
C31A 0.037(13) 0.093(16) 0.054(15) -0.004(11) 0.032(11) -0.005(10)
C32A 0.032(11) 0.107(17) 0.027(12) -0.017(10) 0.000(9) 0.004(10)
C33A 0.032(11) 0.075(14) 0.033(12) -0.010(9) 0.003(10) -0.005(9)
C34A 0.040(12) 0.073(14) 0.044(13) -0.010(10) 0.015(10) -0.013(9)
C35A 0.030(11) 0.098(16) 0.028(12) -0.011(10) 0.001(9) 0.007(10)
N8A 0.040(10) 0.095(13) 0.047(12) 0.009(9) -0.009(9) -0.013(9)
C36A 0.047(14) 0.13(2) 0.033(12) -0.012(11) 0.005(11) -0.031(12)
C37A 0.038(14) 0.16(2) 0.057(16) 0.012(14) 0.014(12) -0.021(13)
C38A 0.058(14) 0.075(15) 0.035(12) 0.004(9) 0.010(11) -0.006(10)
C39A 0.050(14) 0.102(17) 0.044(12) 0.008(11) 0.012(11) -0.007(11)
C40A 0.043(13) 0.119(19) 0.026(13) 0.003(11) -0.003(10) -0.005(11)
N9A 0.057(12) 0.111(14) 0.017(10) 0.004(8) 0.006(8) -0.030(10)
C41A 0.041(12) 0.112(18) 0.043(14) -0.003(11) -0.001(10) -0.028(11)
C42A 0.062(15) 0.14(2) 0.014(10) -0.002(11) 0.005(11) -0.024(13)
C43A 0.034(12) 0.125(19) 0.020(11) 0.006(10) 0.006(9) -0.031(11)
C44A 0.055(14) 0.15(2) 0.023(12) 0.005(11) -0.003(11) -0.033(13)
C45A 0.070(16) 0.118(19) 0.024(12) -0.009(11) 0.005(12) -0.017(13)
N10A 0.029(10) 0.104(18) 0.068(14) -0.021(13) -0.017(10) 0.004(10)
C46A 0.032(13) 0.14(3) 0.07(2) -0.036(18) -0.008(13) -0.002(15)
C47A 0.044(13) 0.12(2) 0.029(13) 0.001(13) -0.026(11) -0.023(13)
C48A 0.039(14) 0.16(3) 0.052(17) 0.009(17) 0.020(13) 0.010(16)
C49A 0.061(16) 0.10(2) 0.10(2) 0.001(17) 0.024(15) -0.014(15)
C50A 0.084(19) 0.11(2) 0.09(2) 0.043(19) 0.046(17) 0.040(18)
N11A 0.038(10) 0.119(15) 0.024(10) -0.015(10) -0.002(8) -0.018(10)
C51A 0.071(17) 0.15(3) 0.039(15) -0.006(15) -0.003(13) -0.046(17)
C52A 0.057(15) 0.16(3) 0.039(16) -0.036(17) -0.019(13) -0.001(18)
C53A 0.042(13) 0.12(2) 0.029(14) -0.003(14) -0.016(11) -0.017(14)
C54A 0.056(15) 0.12(2) 0.053(16) -0.005(15) 0.003(13) -0.020(15)
C55A 0.033(13) 0.17(3) 0.039(15) -0.008(16) 0.003(11) -0.021(15)
N12A 0.034(9) 0.111(16) 0.034(11) 0.003(10) -0.006(8) -0.023(10)
C56A 0.045(13) 0.13(2) 0.052(16) 0.006(15) -0.008(12) -0.033(13)
C57A 0.076(18) 0.17(3) 0.050(16) 0.019(17) 0.001(14) -0.011(19)
C58A 0.072(16) 0.11(2) 0.063(17) 0.013(15) 0.024(14) -0.033(15)
C59A 0.062(14) 0.078(15) 0.041(13) -0.009(12) 0.003(11) -0.005(12)
C60A 0.059(14) 0.096(19) 0.040(13) -0.004(13) -0.010(11) -0.016(13)
C61A 0.051(15) 0.11(2) 0.040(12) -0.010(12) -0.004(10) 0.013(13)
N61A 0.038(10) 0.077(12) 0.049(10) -0.012(9) 0.009(8) 0.003(9)
C62A 0.034(13) 0.085(16) 0.065(14) -0.022(12) 0.000(10) 0.005(11)
N62A 0.048(11) 0.089(14) 0.054(10) -0.017(10) 0.011(8) 0.004(9)
C63A 0.059(16) 0.097(19) 0.056(14) -0.025(13) 0.006(12) 0.004(14)
N63A 0.045(11) 0.074(12) 0.069(12) -0.015(9) -0.003(9) -0.002(10)
C64A 0.035(11) 0.11(2) 0.027(11) 0.000(12) 0.007(9) -0.001(12)
N64A 0.046(10) 0.082(12) 0.034(9) -0.005(9) 0.003(8) -0.017(8)
C65A 0.031(11) 0.13(2) 0.017(11) -0.019(12) 0.000(9) -0.030(13)
N65A 0.063(12) 0.068(13) 0.054(11) 0.004(9) 0.004(9) 0.011(10)
C66A 0.030(10) 0.091(17) 0.023(11) -0.001(11) 0.008(9) 0.003(10)
N66A 0.036(9) 0.075(12) 0.045(10) 0.009(9) 0.017(7) 0.014(9)
C67A 0.066(16) 0.083(15) 0.040(14) -0.002(10) 0.030(12) 0.002(11)
N67A 0.031(10) 0.091(12) 0.026(10) 0.005(8) -0.008(8) 0.003(8)
C68A 0.022(11) 0.083(15) 0.050(14) -0.003(10) 0.003(10) -0.015(9)
N68A 0.040(11) 0.129(16) 0.024(9) -0.008(9) -0.004(9) -0.025(9)
C69A 0.033(12) 0.112(18) 0.026(13) 0.012(10) -0.004(10) -0.006(11)
N69A 0.028(9) 0.101(13) 0.041(11) -0.005(8) -0.004(8) -0.016(8)
C70A 0.054(15) 0.15(3) 0.036(16) 0.000(17) -0.003(13) -0.009(17)
N70A 0.043(11) 0.135(19) 0.034(12) -0.001(12) -0.016(9) -0.036(12)
C71A 0.033(12) 0.14(3) 0.039(16) -0.032(16) -0.017(12) -0.020(14)
N71A 0.039(11) 0.16(2) 0.050(13) -0.003(13) 0.007(10) -0.007(13)
C72A 0.048(14) 0.091(19) 0.047(16) -0.017(14) -0.006(12) -0.028(13)
N72A 0.062(12) 0.145(19) 0.034(11) -0.001(12) -0.007(10) -0.032(12)
N1X 0.065(12) 0.125(17) 0.067(12) 0.000(11) 0.008(10) -0.036(12)
N2X 0.059(11) 0.086(13) 0.062(11) 0.029(9) 0.023(9) 0.003(9)
N3X 0.022(7) 0.074(10) 0.024(8) 0.001(7) 0.002(6) 0.005(7)
N4X 0.041(9) 0.063(10) 0.031(8) 0.008(7) 0.008(7) 0.004(7)
N5X 0.088(15) 0.15(2) 0.074(14) 0.007(14) 0.002(12) 0.033(15)
N6X 0.065(13) 0.17(2) 0.111(17) 0.021(16) 0.023(12) 0.050(14)
N7X 0.031(8) 0.051(9) 0.044(8) 0.003(7) 0.021(7) 0.001(7)
N8X 0.041(9) 0.110(14) 0.027(8) 0.012(8) 0.005(7) -0.007(9)
N9X 0.083(14) 0.087(14) 0.074(13) -0.006(10) -0.005(11) 0.004(11)
N10X 0.071(12) 0.089(14) 0.070(12) 0.001(10) 0.028(10) -0.013(10)
N11X 0.078(13) 0.105(14) 0.057(11) -0.021(10) 0.032(10) -0.055(11)
N12X 0.055(11) 0.133(17) 0.042(10) -0.012(10) 0.005(9) -0.021(11)
Pd1B 0.0320(8) 0.0740(11) 0.0515(10) 0.0091(8) 0.0002(7) 0.0043(7)
Pd2B 0.0270(8) 0.0635(10) 0.0372(8) -0.0035(7) 0.0033(6) 0.0025(6)
Pd3B 0.0318(8) 0.0897(12) 0.0402(9) -0.0240(8) 0.0066(7) 0.0003(7)
Pd4B 0.0325(8) 0.0687(11) 0.0423(9) 0.0036(7) 0.0041(7) 0.0115(7)
Pd5B 0.0406(9) 0.0917(12) 0.0319(8) 0.0031(7) 0.0092(7) 0.0025(8)
Pd6B 0.0423(9) 0.0706(11) 0.0332(8) -0.0060(7) -0.0023(7) 0.0189(7)
N1B 0.026(9) 0.076(13) 0.060(10) 0.009(9) -0.005(8) 0.015(8)
C1B 0.033(13) 0.083(15) 0.065(14) -0.011(11) -0.009(10) 0.007(12)
C2B 0.037(13) 0.060(14) 0.072(14) -0.014(11) 0.009(10) 0.010(10)
C3B 0.023(11) 0.11(2) 0.044(12) 0.000(12) -0.013(9) -0.005(11)
C4B 0.035(12) 0.062(13) 0.065(13) -0.015(10) 0.007(10) 0.002(10)
C5B 0.028(12) 0.079(17) 0.072(14) 0.003(12) -0.003(10) 0.019(11)
N2B 0.034(10) 0.069(12) 0.040(9) -0.009(8) 0.002(7) -0.004(8)
C6B 0.014(9) 0.077(16) 0.035(11) -0.008(10) -0.001(8) -0.006(9)
C7B 0.039(12) 0.058(13) 0.062(13) -0.005(10) 0.014(10) 0.010(10)
C8B 0.035(12) 0.070(15) 0.061(13) -0.014(11) 0.006(10) 0.005(10)
C9B 0.025(11) 0.092(18) 0.088(16) -0.034(13) 0.006(10) -0.002(11)
C10B 0.028(12) 0.099(17) 0.084(16) -0.048(13) 0.007(10) 0.004(12)
N3B 0.018(9) 0.083(12) 0.046(9) -0.029(8) 0.001(7) -0.003(8)
C11B 0.031(12) 0.092(17) 0.046(12) -0.013(11) 0.007(9) 0.010(11)
C12B 0.027(11) 0.096(18) 0.041(12) -0.004(11) 0.000(9) 0.010(11)
C13B 0.044(13) 0.089(16) 0.025(11) -0.007(10) -0.001(9) -0.003(12)
C14B 0.016(10) 0.108(18) 0.032(11) -0.022(11) -0.006(8) 0.009(10)
C15B 0.033(13) 0.104(19) 0.069(14) -0.035(13) 0.017(10) -0.020(12)
N4B 0.028(8) 0.074(13) 0.055(10) 0.003(9) 0.011(8) 0.009(8)
C16B 0.022(10) 0.071(16) 0.068(14) 0.013(11) 0.012(9) 0.013(10)
C17B 0.028(10) 0.067(14) 0.066(14) 0.006(11) -0.005(10) 0.008(9)
C18B 0.032(10) 0.051(13) 0.053(12) 0.005(10) 0.007(9) 0.019(9)
C19B 0.043(12) 0.086(18) 0.078(16) -0.007(13) 0.030(11) 0.001(11)
C20B 0.039(12) 0.074(15) 0.072(15) 0.024(13) 0.009(11) 0.018(10)
N5B 0.037(9) 0.071(11) 0.036(9) 0.008(8) 0.003(7) 0.015(8)
C21B 0.067(14) 0.077(16) 0.050(13) 0.006(11) 0.028(11) 0.025(12)
C22B 0.055(13) 0.081(17) 0.065(14) 0.018(12) 0.039(11) 0.027(12)
C23B 0.032(10) 0.054(13) 0.065(14) -0.004(11) 0.018(10) 0.008(9)
C24B 0.045(12) 0.079(16) 0.053(12) 0.011(11) 0.035(10) 0.017(10)
C25B 0.034(11) 0.061(14) 0.052(13) -0.008(10) 0.010(9) -0.001(9)
N6B 0.046(9) 0.075(12) 0.020(8) 0.000(8) -0.001(7) 0.012(8)
C26B 0.045(12) 0.068(14) 0.077(16) -0.007(12) -0.001(12) 0.026(10)
C27B 0.058(13) 0.082(17) 0.036(11) 0.005(11) 0.010(10) 0.020(12)
C28B 0.027(10) 0.056(14) 0.063(14) -0.009(11) 0.005(9) 0.011(9)
C29B 0.057(13) 0.062(13) 0.037(11) 0.001(10) -0.004(10) 0.013(10)
C30B 0.058(12) 0.066(14) 0.027(10) 0.012(10) 0.009(9) 0.025(11)
N7B 0.037(9) 0.049(10) 0.044(10) -0.006(8) 0.001(8) -0.001(8)
C31B 0.047(12) 0.041(12) 0.075(16) -0.023(12) 0.022(12) -0.007(10)
C32B 0.045(11) 0.066(15) 0.017(11) -0.003(9) -0.021(9) 0.002(10)
C33B 0.030(10) 0.069(15) 0.030(12) -0.006(11) -0.015(9) 0.000(10)
C34B 0.044(12) 0.091(16) 0.033(12) 0.007(11) 0.005(11) -0.009(11)
C35B 0.021(10) 0.11(2) 0.048(14) -0.008(13) -0.004(10) -0.007(11)
N8B 0.062(11) 0.068(12) 0.028(9) -0.008(8) 0.005(8) 0.024(9)
C36B 0.054(14) 0.10(2) 0.048(14) -0.003(13) -0.007(11) 0.005(13)
C37B 0.066(15) 0.083(16) 0.056(15) 0.000(13) -0.003(13) 0.003(13)
C38B 0.022(10) 0.106(19) 0.046(14) -0.016(13) -0.007(10) 0.013(11)
C39B 0.045(12) 0.087(17) 0.053(13) -0.019(12) -0.002(10) -0.010(12)
N9B 0.047(10) 0.090(13) 0.036(10) -0.003(9) 0.008(9) 0.007(9)
C41B 0.055(13) 0.102(19) 0.024(12) -0.004(11) 0.001(10) 0.004(12)
C42B 0.040(12) 0.074(15) 0.042(12) 0.015(11) -0.017(10) -0.007(11)
C43B 0.036(11) 0.070(15) 0.037(12) 0.003(11) -0.005(10) 0.002(10)
C44B 0.057(13) 0.070(15) 0.039(12) 0.004(11) -0.010(10) -0.004(11)
C45B 0.049(13) 0.10(2) 0.052(14) -0.001(13) -0.026(12) -0.001(13)
N10B 0.028(9) 0.111(14) 0.020(10) -0.008(8) -0.012(7) 0.001(8)
C46B 0.062(15) 0.086(16) 0.042(12) 0.004(10) 0.023(12) 0.012(11)
C47B 0.033(11) 0.099(17) 0.048(14) -0.017(11) -0.003(10) -0.010(10)
C48B 0.059(15) 0.101(17) 0.047(14) -0.033(11) 0.021(12) 0.001(12)
C49B 0.033(12) 0.14(2) 0.024(11) -0.026(11) -0.018(10) 0.006(11)
C50B 0.035(12) 0.13(2) 0.034(13) -0.003(11) 0.003(10) 0.005(12)
N11B 0.044(10) 0.081(12) 0.057(12) 0.002(9) 0.016(9) 0.019(8)
C51B 0.040(13) 0.15(2) 0.029(13) -0.006(12) 0.001(11) 0.013(12)
C52B 0.044(13) 0.107(18) 0.050(13) -0.004(11) 0.004(12) 0.013(11)
C53B 0.036(12) 0.098(16) 0.042(13) -0.012(10) 0.008(10) 0.015(10)
C54B 0.027(12) 0.119(19) 0.051(14) -0.002(12) 0.019(10) 0.006(11)
C55B 0.030(12) 0.093(16) 0.041(12) 0.004(10) -0.002(10) 0.017(10)
N12B 0.036(10) 0.093(13) 0.037(9) -0.010(8) 0.000(9) -0.004(8)
C56B 0.024(11) 0.121(19) 0.040(13) -0.027(11) 0.001(9) -0.007(10)
C57B 0.035(12) 0.101(17) 0.040(13) -0.023(10) 0.012(10) 0.002(10)
C58B 0.037(12) 0.114(18) 0.024(11) -0.018(10) 0.008(10) -0.002(11)
C59B 0.027(11) 0.122(19) 0.050(14) -0.025(12) -0.004(10) 0.005(11)
C60B 0.049(14) 0.103(18) 0.050(15) -0.009(11) 0.016(12) 0.003(12)
C61B 0.025(12) 0.11(2) 0.054(13) -0.007(12) 0.011(9) -0.006(12)
N61B 0.023(9) 0.074(11) 0.065(11) -0.015(8) 0.007(8) 0.005(8)
C62B 0.039(13) 0.080(17) 0.046(12) -0.009(11) 0.004(10) 0.007(11)
N62B 0.022(9) 0.087(14) 0.053(10) -0.018(9) 0.002(7) 0.004(8)
C63B 0.044(14) 0.090(17) 0.032(11) -0.018(10) 0.010(9) 0.002(12)
N63B 0.025(10) 0.071(12) 0.057(10) -0.026(9) 0.008(7) 0.001(8)
C64B 0.049(12) 0.065(16) 0.077(15) 0.009(13) 0.029(11) 0.002(11)
N64B 0.043(9) 0.054(11) 0.053(10) 0.011(8) 0.020(8) 0.016(8)
C65B 0.049(12) 0.086(17) 0.036(12) 0.003(11) 0.016(10) 0.007(11)
N65B 0.045(10) 0.082(14) 0.071(12) -0.003(10) 0.026(9) 0.016(9)
C66B 0.050(12) 0.046(13) 0.053(13) 0.010(10) 0.010(10) 0.011(10)
N66B 0.051(10) 0.062(11) 0.047(10) -0.002(9) 0.013(8) 0.016(8)
C67B 0.063(15) 0.064(16) 0.054(15) -0.004(13) 0.012(12) 0.015(12)
N67B 0.045(10) 0.078(13) 0.056(12) -0.016(10) -0.005(9) 0.000(9)
C68B 0.054(13) 0.089(19) 0.022(13) 0.010(12) -0.014(11) 0.027(13)
N68B 0.041(10) 0.070(13) 0.040(11) 0.006(9) -0.014(9) -0.005(9)
C69B 0.048(13) 0.11(2) 0.041(14) 0.019(14) -0.011(12) 0.032(14)
N69B 0.049(10) 0.076(14) 0.055(12) -0.009(10) 0.011(9) 0.001(10)
C70B 0.054(14) 0.072(14) 0.037(13) -0.021(10) 0.006(11) -0.009(10)
N70B 0.031(10) 0.098(13) 0.036(9) -0.006(8) -0.007(9) 0.001(8)
C71B 0.049(14) 0.095(17) 0.049(15) -0.010(11) 0.003(12) 0.009(11)
N71B 0.028(10) 0.115(14) 0.030(10) -0.013(8) 0.001(8) 0.009(8)
C72B 0.042(13) 0.090(16) 0.044(13) -0.028(11) 0.008(11) 0.002(11)
N72B 0.039(10) 0.107(15) 0.053(12) -0.006(9) 0.003(9) 0.001(9)
N1Y 0.054(11) 0.087(13) 0.066(11) 0.016(10) 0.002(9) 0.019(9)
N2Y 0.053(10) 0.081(12) 0.056(10) 0.034(9) 0.019(8) -0.002(9)
N3Y 0.044(9) 0.080(11) 0.036(9) -0.012(8) -0.001(7) 0.015(8)
N4Y 0.028(8) 0.092(12) 0.019(7) -0.006(7) 0.004(6) -0.006(7)
N5Y 0.059(11) 0.090(13) 0.047(10) -0.026(9) 0.003(8) 0.006(9)
N6Y 0.047(10) 0.108(14) 0.046(10) -0.020(9) 0.016(8) 0.016(9)
N7Y 0.055(11) 0.071(12) 0.079(12) 0.008(9) -0.001(10) 0.026(9)
N8Y 0.059(11) 0.072(12) 0.051(10) 0.005(8) 0.013(8) 0.021(9)
N9Y 0.047(10) 0.098(14) 0.060(11) 0.004(10) 0.013(9) 0.010(9)
N10Y 0.057(11) 0.080(12) 0.052(10) 0.004(9) 0.011(9) 0.002(9)
N11Y 0.042(9) 0.075(11) 0.035(9) 0.006(8) -0.001(7) 0.013(8)
N12Y 0.053(10) 0.063(11) 0.045(9) 0.002(8) -0.003(8) 0.021(8)
Mn1G 0.092(3) 0.089(3) 0.157(4) 0.014(3) 0.002(3) 0.016(2)
Mn2G 0.055(2) 0.138(3) 0.072(2) 0.011(2) 0.0168(18) 0.002(2)
Mn3G 0.147(5) 0.161(6) 0.218(7) 0.016(5) -0.015(5) -0.021(4)
Mn4G 0.152(5) 0.165(5) 0.129(4) 0.005(4) 0.027(4) 0.003(4)
Mn5G 0.077(4) 0.133(5) 0.110(5) -0.017(4) -0.010(3) -0.053(4)
Mn6G 0.146(6) 0.331(11) 0.145(5) -0.020(6) 0.031(4) -0.013(6)
Mn7G 0.058(3) 0.129(5) 0.098(4) 0.003(3) 0.025(3) 0.006(3)
Mn7M 0.058(3) 0.129(5) 0.098(4) 0.003(3) 0.025(3) 0.006(3)
Mn8G 0.277(13) 0.169(9) 0.110(7) 0.014(6) -0.016(7) 0.004(8)
N1N 0.070(15) 0.17(3) 0.046(15) -0.022(18) 0.020(13) 0.014(16)
O11N 0.146(19) 0.128(18) 0.125(17) 0.004(14) 0.040(14) 0.047(15)
O12N 0.069(12) 0.19(2) 0.121(16) -0.010(15) 0.062(12) 0.006(12)
O13N 0.076(11) 0.145(17) 0.069(11) -0.017(11) 0.023(9) 0.022(11)
N2N 0.098(18) 0.16(3) 0.069(19) 0.011(18) -0.009(14) -0.044(17)
O21N 0.27(4) 0.18(3) 0.16(2) 0.03(2) 0.05(2) -0.06(3)
O22N 0.116(17) 0.15(2) 0.122(18) -0.001(15) -0.022(14) -0.005(14)
O23N 0.20(2) 0.17(2) 0.082(14) 0.020(14) 0.067(15) 0.000(17)
N7N 0.066(14) 0.15(2) 0.081(16) 0.014(15) -0.014(12) 0.019(14)
N8N 0.049(12) 0.15(2) 0.039(14) -0.010(14) 0.028(11) 0.007(13)
O81N 0.079(11) 0.091(12) 0.087(12) -0.036(10) 0.026(9) -0.002(9)
O82N 0.118(15) 0.166(19) 0.090(13) 0.005(13) 0.064(12) 0.023(13)
O83N 0.046(9) 0.144(15) 0.064(11) -0.007(10) 0.015(8) -0.006(8)
N8O 0.22(3) 0.30(5) 0.069(16) -0.05(2) 0.11(2) -0.11(3)

loop_
_atom_type_symbol
_atom_type_description
_atom_type_scat_dispersion_real
_atom_type_scat_dispersion_imag
_atom_type_scat_source
C C 0.0033 0.0016 'International Tables Vol C Tables 4.2.6.8 and 6.1.1.4'
H H 0.0000 0.0000 'International Tables Vol C Tables 4.2.6.8 and 6.1.1.4'
N N 0.0061 0.0033 'International Tables Vol C Tables 4.2.6.8 and 6.1.1.4'
O O 0.0106 0.0060 'International Tables Vol C Tables 4.2.6.8 and 6.1.1.4'
Mn Mn 0.3368 0.7283 'International Tables Vol C Tables 4.2.6.8 and 6.1.1.4'
Pd Pd -0.9988 1.0072 'International Tables Vol C Tables 4.2.6.8 and 6.1.1.4'

loop_
_geom_angle_atom_site_label_1
_geom_angle_atom_site_label_2
_geom_angle_atom_site_label_3
_geom_angle
_geom_angle_site_symmetry_1
_geom_angle_site_symmetry_3
N1A Pd1A N4A 86.2(6) . .
N1A Pd1A N2X 179.2(6) . .
N4A Pd1A N2X 94.6(6) . .
N1A Pd1A N1X 95.4(6) . .
N4A Pd1A N1X 178.2(7) . .
N2X Pd1A N1X 83.8(6) . .
N2A Pd2A N3X 179.5(6) . .
N2A Pd2A N7A 87.0(6) . .
N3X Pd2A N7A 93.2(5) . .
N2A Pd2A N4X 94.0(5) . .
N3X Pd2A N4X 85.8(5) . .
N7A Pd2A N4X 178.2(6) . .
N10A Pd3A N3A 85.6(7) . .
N10A Pd3A N5X 93.4(7) . .
N3A Pd3A N5X 178.5(9) . .
N10A Pd3A N6X 178.2(10) . .
N3A Pd3A N6X 93.8(7) . .
N5X Pd3A N6X 87.3(8) . .
N5A Pd4A N12A 86.8(6) . .
N5A Pd4A N8X 179.0(7) . .
N12A Pd4A N8X 93.9(6) . .
N5A Pd4A N7X 93.0(5) . .
N12A Pd4A N7X 178.0(7) . .
N8X Pd4A N7X 86.2(5) . .
N9X Pd5A N6A 179.4(7) . .
N9X Pd5A N10X 84.7(7) . .
N6A Pd5A N10X 94.7(6) . .
N9X Pd5A N8A 94.7(7) . .
N6A Pd5A N8A 85.8(6) . .
N10X Pd5A N8A 178.0(7) . .
N9A Pd6A N11A 84.8(6) . .
N9A Pd6A N12X 179.3(8) . .
N11A Pd6A N12X 94.9(7) . .
N9A Pd6A N11X 95.7(7) . .
N11A Pd6A N11X 179.3(8) . .
N12X Pd6A N11X 84.6(7) . .
C5A N1A C1A 116.2(17) . .
C5A N1A Pd1A 122.8(15) . .
C1A N1A Pd1A 121.0(13) . .
C2A C1A N1A 121.2(19) . .
C1A C2A C3A 123(2) . .
C2A C3A C4A 115.9(18) . .
C2A C3A C61A 123(2) . .
C4A C3A C61A 121.4(19) . .
C5A C4A C3A 116.5(18) . .
N1A C5A C4A 126.9(19) . .
C6A N2A C10A 117.5(16) . .
C6A N2A Pd2A 119.5(13) . .
C10A N2A Pd2A 122.4(13) . .
C7A C6A N2A 121.5(18) . .
C6A C7A C8A 119.1(17) . .
C9A C8A C7A 119.0(17) . .
C9A C8A C62A 122.5(17) . .
C7A C8A C62A 118.3(16) . .
C8A C9A C10A 120.4(17) . .
C9A C10A N2A 122.4(16) . .
C11A N3A C15A 117.8(18) . .
C11A N3A Pd3A 121.9(16) . .
C15A N3A Pd3A 120.1(16) . .
N3A C11A C12A 124(2) . .
C11A C12A C13A 120(2) . .
C14A C13A C12A 115.9(17) . .
C14A C13A C63A 121(2) . .
C12A C13A C63A 123.2(19) . .
C13A C14A C15A 119(2) . .
N3A C15A C14A 122(2) . .
C20A N4A C16A 121.5(16) . .
C20A N4A Pd1A 119.5(13) . .
C16A N4A Pd1A 118.4(14) . .
N4A C16A C17A 119.2(19) . .
C16A C17A C18A 118.9(18) . .
C19A C18A C17A 119.9(18) . .
C19A C18A C64A 119.7(19) . .
C17A C18A C64A 119.9(18) . .
C18A C19A C20A 120.3(19) . .
N4A C20A C19A 120.0(17) . .
C21A N5A C25A 117.5(15) . .
C21A N5A Pd4A 122.8(11) . .
C25A N5A Pd4A 118.9(13) . .
N5A C21A C22A 124.1(17) . .
C23A C22A C21A 117.6(19) . .
C24A C23A C22A 121.6(17) . .
C24A C23A C65A 121.1(18) . .
C22A C23A C65A 117(2) . .
C23A C24A C25A 118.8(17) . .
N5A C25A C24A 120.3(18) . .
C26A N6A C30A 120.0(19) . .
C26A N6A Pd5A 120.4(14) . .
C30A N6A Pd5A 119.4(15) . .
N6A C26A C27A 120.7(19) . .
C28A C27A C26A 122.6(19) . .
C27A C28A C29A 113(2) . .
C27A C28A C66A 123.3(19) . .
C29A C28A C66A 124.0(18) . .
C30A C29A C28A 124(2) . .
C29A C30A N6A 120(2) . .
C35A N7A C31A 116.3(14) . .
C35A N7A Pd2A 123.0(12) . .
C31A N7A Pd2A 120.6(11) . .
C32A C31A N7A 124.9(15) . .
C31A C32A C33A 119.0(16) . .
C32A C33A C34A 116.5(16) . .
C32A C33A C67A 120.2(16) . .
C34A C33A C67A 123.3(16) . .
C35A C34A C33A 120.2(16) . .
N7A C35A C34A 122.9(16) . .
C40A N8A C36A 122.8(16) . .
C40A N8A Pd5A 118.3(13) . .
C36A N8A Pd5A 118.7(14) . .
C37A C36A N8A 122.1(18) . .
C36A C37A C38A 120.2(18) . .
C39A C38A C37A 113.8(18) . .
C39A C38A C68A 124.0(17) . .
C37A C38A C68A 122.2(17) . .
C40A C39A C38A 122.4(18) . .
N8A C40A C39A 118.7(18) . .
C45A N9A C41A 117.2(16) . .
C45A N9A Pd6A 121.7(12) . .
C41A N9A Pd6A 120.9(13) . .
N9A C41A C42A 121.7(17) . .
C43A C42A C41A 119.0(16) . .
C42A C43A C44A 118.2(16) . .
C42A C43A C69A 119.3(16) . .
C44A C43A C69A 122.4(18) . .
C45A C44A C43A 119.7(19) . .
N9A C45A C44A 124.0(17) . .
C50A N10A C46A 115(2) . .
C50A N10A Pd3A 119.3(19) . .
C46A N10A Pd3A 126.1(18) . .
N10A C46A C47A 125(2) . .
C48A C47A C46A 119(2) . .
C47A C48A C49A 121(2) . .
C47A C48A C70A 117(3) . .
C49A C48A C70A 122(3) . .
C48A C49A C50A 113(2) . .
N10A C50A C49A 128(3) . .
C51A N11A C55A 116(2) . .
C51A N11A Pd6A 120.8(19) . .
C55A N11A Pd6A 122.5(16) . .
N11A C51A C52A 120(2) . .
C53A C52A C51A 121(2) . .
C52A C53A C54A 121(3) . .
C52A C53A C71A 122(2) . .
C54A C53A C71A 117(2) . .
C53A C54A C55A 115(2) . .
N11A C55A C54A 126(2) . .
C56A N12A C60A 119.4(17) . .
C56A N12A Pd4A 116.8(16) . .
C60A N12A Pd4A 123.6(14) . .
N12A C56A C57A 121(2) . .
C58A C57A C56A 119(2) . .
C59A C58A C57A 119(2) . .
C59A C58A C72A 124(2) . .
C57A C58A C72A 116(2) . .
C60A C59A C58A 118(2) . .
N12A C60A C59A 124.1(19) . .
N61A C61A N63A 123.9(19) . .
N61A C61A C3A 119.5(19) . .
N63A C61A C3A 116(2) . .
C61A N61A C62A 114.0(16) . .
N61A C62A N62A 126.6(18) . .
N61A C62A C8A 115.2(17) . .
N62A C62A C8A 117.9(18) . .
C63A N62A C62A 115.5(18) . .
N62A C63A N63A 124.1(19) . .
N62A C63A C13A 118(2) . .
N63A C63A C13A 118(2) . .
C63A N63A C61A 115.7(18) . .
N66A C64A N64A 128.0(18) . .
N66A C64A C18A 116.5(17) . .
N64A C64A C18A 115(2) . .
C64A N64A C65A 110.5(18) . .
N65A C65A N64A 126.8(18) . .
N65A C65A C23A 120.5(19) . .
N64A C65A C23A 113(2) . .
C65A N65A C66A 114.0(17) . .
N66A C66A N65A 125.8(19) . .
N66A C66A C28A 117.3(16) . .
N65A C66A C28A 116.6(18) . .
C64A N66A C66A 114.7(16) . .
N67A C67A N69A 125.3(16) . .
N67A C67A C33A 118.9(16) . .
N69A C67A C33A 115.7(18) . .
C67A N67A C68A 113.4(15) . .
N68A C68A N67A 126.2(16) . .
N68A C68A C38A 117.2(17) . .
N67A C68A C38A 116.6(15) . .
C68A N68A C69A 115.1(15) . .
N69A C69A N68A 125.7(16) . .
N69A C69A C43A 117.9(17) . .
N68A C69A C43A 116.4(16) . .
C69A N69A C67A 114.1(15) . .
N70A C70A N72A 128(2) . .
N70A C70A C48A 121(2) . .
N72A C70A C48A 111(3) . .
C70A N70A C71A 113.9(19) . .
N71A C71A N70A 125(3) . .
N71A C71A C53A 117(2) . .
N70A C71A C53A 117(2) . .
C71A N71A C72A 114(2) . .
N72A C72A N71A 129.2(19) . .
N72A C72A C58A 116(2) . .
N71A C72A C58A 115(2) . .
C72A N72A C70A 109(2) . .
N1X C3X C4X 105(3) . .
N2X C4X C3X 116(2) . .
C10X C9X N3X 109.4(16) . .
N4X C10X C9X 112.0(15) . .
C16X C15X N6X 117(3) . .
C15X C16X N5X 119(3) . .
C22X C21X N7X 123(3) . .
C21X C22X N8X 116(2) . .
C28X C27X N9X 123(3) . .
C27X C28X N10X 113(3) . .
C34X C33X N11X 111(2) . .
C33X C34X N12X 113(3) . .
C3X N1X C1X 104(2) . .
C3X N1X C2X 113(2) . .
C1X N1X C2X 107(2) . .
C3X N1X Pd1A 111.9(16) . .
C1X N1X Pd1A 110.4(17) . .
C2X N1X Pd1A 110.6(16) . .
C5X N2X C6X 108.7(18) . .
C5X N2X C4X 109.3(19) . .
C6X N2X C4X 117.0(19) . .
C5X N2X Pd1A 108.9(15) . .
C6X N2X Pd1A 108.1(14) . .
C4X N2X Pd1A 104.5(13) . .
C7X N3X C8X 108.1(14) . .
C7X N3X C9X 108.9(14) . .
C8X N3X C9X 108.4(13) . .
C7X N3X Pd2A 109.9(10) . .
C8X N3X Pd2A 115.0(10) . .
C9X N3X Pd2A 106.5(11) . .
C12X N4X C10X 108.4(13) . .
C12X N4X C11X 111.5(14) . .
C10X N4X C11X 110.7(13) . .
C12X N4X Pd2A 113.6(10) . .
C10X N4X Pd2A 104.7(10) . .
C11X N4X Pd2A 107.8(10) . .
C18X N5X C17X 112(2) . .
C18X N5X C16X 112(2) . .
C17X N5X C16X 106(2) . .
C18X N5X Pd3A 110.2(18) . .
C17X N5X Pd3A 114(2) . .
C16X N5X Pd3A 101.6(17) . .
C14X N6X C15X 111(3) . .
C14X N6X C13X 110(2) . .
C15X N6X C13X 109(2) . .
C14X N6X Pd3A 114.2(18) . .
C15X N6X Pd3A 103.8(17) . .
C13X N6X Pd3A 109.4(19) . .
C20X N7X C19X 110.9(19) . .
C20X N7X C21X 108.2(19) . .
C19X N7X C21X 105(2) . .
C20X N7X Pd4A 114.2(13) . .
C19X N7X Pd4A 111.6(15) . .
C21X N7X Pd4A 106.1(14) . .
C23X N8X C22X 109.8(16) . .
C23X N8X C24X 106.1(17) . .
C22X N8X C24X 104.4(18) . .
C23X N8X Pd4A 114.1(15) . .
C22X N8X Pd4A 108.2(12) . .
C24X N8X Pd4A 113.9(12) . .
C26X N9X C27X 113(2) . .
C26X N9X C25X 105.1(19) . .
C27X N9X C25X 106(2) . .
C26X N9X Pd5A 113.2(16) . .
C27X N9X Pd5A 105.1(18) . .
C25X N9X Pd5A 114.1(15) . .
C29X N10X C28X 107.8(19) . .
C29X N10X C30X 109.6(19) . .
C28X N10X C30X 109.2(18) . .
C29X N10X Pd5A 110.4(14) . .
C28X N10X Pd5A 108.6(14) . .
C30X N10X Pd5A 111.2(14) . .
C31X N11X C33X 115(2) . .
C31X N11X C32X 109(2) . .
C33X N11X C32X 104.7(17) . .
C31X N11X Pd6A 110.8(14) . .
C33X N11X Pd6A 105.9(16) . .
C32X N11X Pd6A 110.6(13) . .
C34X N12X C35X 114.5(19) . .
C34X N12X C36X 108.7(18) . .
C35X N12X C36X 102.3(18) . .
C34X N12X Pd6A 105.5(17) . .
C35X N12X Pd6A 113.2(12) . .
C36X N12X Pd6A 112.8(13) . .
N2Y Pd1B N1B 178.1(6) . .
N2Y Pd1B N4B 96.2(5) . .
N1B Pd1B N4B 85.4(6) . .
N2Y Pd1B N1Y 84.2(6) . .
N1B Pd1B N1Y 94.2(6) . .
N4B Pd1B N1Y 178.7(7) . .
N7B Pd2B N4Y 93.8(5) . .
N7B Pd2B N2B 85.7(5) . .
N4Y Pd2B N2B 179.0(6) . .
N7B Pd2B N3Y 178.2(7) . .
N4Y Pd2B N3Y 85.6(5) . .
N2B Pd2B N3Y 94.8(5) . .
N12B Pd3B N6Y 178.3(6) . .
N12B Pd3B N5Y 93.5(6) . .
N6Y Pd3B N5Y 86.8(6) . .
N12B Pd3B N3B 87.2(6) . .
N6Y Pd3B N3B 92.4(6) . .
N5Y Pd3B N3B 177.4(6) . .
N5B Pd4B N8Y 94.8(6) . .
N5B Pd4B N7Y 178.1(6) . .
N8Y Pd4B N7Y 84.8(6) . .
N5B Pd4B N11B 86.3(6) . .
N8Y Pd4B N11B 178.3(6) . .
N7Y Pd4B N11B 94.1(6) . .
N10Y Pd5B N9B 179.4(7) . .
N10Y Pd5B N10B 94.1(7) . .
N9B Pd5B N10B 86.2(6) . .
N10Y Pd5B N9Y 86.7(7) . .
N9B Pd5B N9Y 93.0(7) . .
N10B Pd5B N9Y 178.6(7) . .
N6B Pd6B N11Y 178.7(6) . .
N6B Pd6B N12Y 93.3(6) . .
N11Y Pd6B N12Y 85.5(6) . .
N6B Pd6B N8B 86.5(5) . .
N11Y Pd6B N8B 94.6(6) . .
N12Y Pd6B N8B 177.6(7) . .
C1B N1B C5B 118.9(17) . .
C1B N1B Pd1B 123.3(15) . .
C5B N1B Pd1B 117.5(12) . .
N1B C1B C2B 124(2) . .
C1B C2B C3B 118.5(17) . .
C2B C3B C4B 119.8(17) . .
C2B C3B C61B 125.4(19) . .
C4B C3B C61B 115(2) . .
C5B C4B C3B 117.2(18) . .
C4B C5B N1B 121.7(17) . .
C6B N2B C10B 119.5(15) . .
C6B N2B Pd2B 121.1(11) . .
C10B N2B Pd2B 118.8(13) . .
N2B C6B C7B 122.5(16) . .
C6B C7B C8B 118.7(18) . .
C9B C8B C7B 119.1(16) . .
C9B C8B C62B 120.3(18) . .
C7B C8B C62B 120.6(19) . .
C8B C9B C10B 118.5(18) . .
N2B C10B C9B 121.6(19) . .
C11B N3B C15B 120.7(17) . .
C11B N3B Pd3B 118.2(13) . .
C15B N3B Pd3B 121.1(13) . .
N3B C11B C12B 120.1(17) . .
C13B C12B C11B 120.1(18) . .
C12B C13B C14B 121(2) . .
C12B C13B C63B 121.4(18) . .
C14B C13B C63B 117.9(18) . .
C13B C14B C15B 117.8(17) . .
N3B C15B C14B 120.5(16) . .
C20B N4B C16B 120.7(17) . .
C20B N4B Pd1B 119.3(14) . .
C16B N4B Pd1B 119.6(13) . .
N4B C16B C17B 120.0(17) . .
C18B C17B C16B 119.6(18) . .
C17B C18B C19B 117.8(17) . .
C17B C18B C64B 121.8(18) . .
C19B C18B C64B 120.4(17) . .
C20B C19B C18B 119.3(18) . .
N4B C20B C19B 122.5(19) . .
C21B N5B C25B 117.0(16) . .
C21B N5B Pd4B 122.1(13) . .
C25B N5B Pd4B 120.9(12) . .
C22B C21B N5B 122.9(18) . .
C21B C22B C23B 121.5(18) . .
C24B C23B C22B 116.9(18) . .
C24B C23B C65B 119.3(17) . .
C22B C23B C65B 123.9(16) . .
C23B C24B C25B 119.9(17) . .
N5B C25B C24B 121.4(16) . .
C26B N6B C30B 117.5(15) . .
C26B N6B Pd6B 117.9(13) . .
C30B N6B Pd6B 124.1(12) . .
N6B C26B C27B 121.8(18) . .
C28B C27B C26B 118.4(18) . .
C27B C28B C29B 119.5(17) . .
C27B C28B C66B 118.8(18) . .
C29B C28B C66B 121.6(18) . .
C30B C29B C28B 120.7(18) . .
C29B C30B N6B 122.1(16) . .
C35B N7B C31B 115.5(16) . .
C35B N7B Pd2B 118.9(13) . .
C31B N7B Pd2B 124.9(14) . .
C32B C31B N7B 124.5(18) . .
C31B C32B C33B 118.2(16) . .
C34B C33B C32B 121.0(17) . .
C34B C33B C67B 118(2) . .
C32B C33B C67B 120.7(18) . .
C33B C34B C35B 117.4(19) . .
N7B C35B C34B 123.4(18) . .
C40B N8B C36B 119.3(17) . .
C40B N8B Pd6B 119.4(14) . .
C36B N8B Pd6B 121.0(13) . .
N8B C36B C37B 124.5(19) . .
C36B C37B C38B 114(2) . .
C39B C38B C37B 121.0(18) . .
C39B C38B C68B 123.7(19) . .
C37B C38B C68B 115(2) . .
C40B C39B C38B 117.8(19) . .
N8B C40B C39B 123.0(19) . .
C45B N9B C41B 118.4(19) . .
C45B N9B Pd5B 120.4(15) . .
C41B N9B Pd5B 121.0(14) . .
N9B C41B C42B 121.6(18) . .
C43B C42B C41B 119.2(17) . .
C42B C43B C44B 119.7(19) . .
C42B C43B C69B 120.5(18) . .
C44B C43B C69B 118.6(18) . .
C45B C44B C43B 118.3(18) . .
N9B C45B C44B 122.4(19) . .
C50B N10B C46B 117.3(15) . .
C50B N10B Pd5B 122.1(12) . .
C46B N10B Pd5B 120.1(11) . .
N10B C46B C47B 123.6(17) . .
C48B C47B C46B 117.6(18) . .
C49B C48B C47B 117.9(17) . .
C49B C48B C70B 123.6(17) . .
C47B C48B C70B 118.2(19) . .
C50B C49B C48B 118.7(16) . .
N10B C50B C49B 124.2(17) . .
C51B N11B C55B 120.8(17) . .
C51B N11B Pd4B 120.5(13) . .
C55B N11B Pd4B 118.0(13) . .
N11B C51B C52B 123.4(19) . .
C51B C52B C53B 117.8(18) . .
C52B C53B C54B 118.5(17) . .
C52B C53B C71B 121.9(18) . .
C54B C53B C71B 119.5(16) . .
C55B C54B C53B 119.2(16) . .
N11B C55B C54B 120.0(17) . .
C60B N12B C56B 118.2(15) . .
C60B N12B Pd3B 121.7(12) . .
C56B N12B Pd3B 118.9(13) . .
C57B C56B N12B 121.6(17) . .
C56B C57B C58B 120.0(16) . .
C59B C58B C57B 120.0(16) . .
C59B C58B C72B 117.0(17) . .
C57B C58B C72B 123.0(16) . .
C58B C59B C60B 116.6(17) . .
N12B C60B C59B 123.5(17) . .
N63B C61B N61B 125.0(16) . .
N63B C61B C3B 123.1(18) . .
N61B C61B C3B 112(2) . .
C62B N61B C61B 114.3(17) . .
N61B C62B N62B 124.2(16) . .
N61B C62B C8B 117.6(19) . .
N62B C62B C8B 118.2(18) . .
C63B N62B C62B 114.7(16) . .
N62B C63B N63B 127.7(19) . .
N62B C63B C13B 117.7(18) . .
N63B C63B C13B 114.6(17) . .
C61B N63B C63B 114.1(15) . .
N64B C64B N66B 125.1(18) . .
N64B C64B C18B 117.8(18) . .
N66B C64B C18B 117.1(19) . .
C64B N64B C65B 116.9(16) . .
N64B C65B N65B 122.9(19) . .
N64B C65B C23B 119.5(16) . .
N65B C65B C23B 117.6(17) . .
C66B N65B C65B 113.6(17) . .
N66B C66B N65B 127.0(17) . .
N66B C66B C28B 116.4(18) . .
N65B C66B C28B 116.5(17) . .
C66B N66B C64B 114.4(17) . .
N69B C67B N67B 123.5(18) . .
N69B C67B C33B 119(2) . .
N67B C67B C33B 118(2) . .
C68B N67B C67B 114.4(19) . .
N68B C68B N67B 126(2) . .
N68B C68B C38B 120.5(18) . .
N67B C68B C38B 113(2) . .
C68B N68B C69B 115.8(17) . .
N68B C69B N69B 125(2) . .
N68B C69B C43B 118.8(18) . .
N69B C69B C43B 116(2) . .
C67B N69B C69B 114.7(19) . .
N70B C70B N72B 124.1(17) . .
N70B C70B C48B 121.0(17) . .
N72B C70B C48B 114.5(18) . .
C70B N70B C71B 116.7(16) . .
N70B C71B N71B 124.6(17) . .
N70B C71B C53B 118.2(17) . .
N71B C71B C53B 117.2(17) . .
C72B N71B C71B 114.9(15) . .
N71B C72B N72B 125.8(17) . .
N71B C72B C58B 119.3(16) . .
N72B C72B C58B 115.0(17) . .
C70B N72B C72B 113.7(16) . .
C4Y C3Y N1Y 111.2(19) . .
C3Y C4Y N2Y 109.1(19) . .
C10Y C9Y N3Y 110.8(17) . .
C9Y C10Y N4Y 109.3(17) . .
C16Y C15Y N5Y 109.2(19) . .
C15Y C16Y N6Y 110.5(19) . .
N7Y C21Y C22Y 112(2) . .
C21Y C22Y N8Y 111(2) . .
C28Y C27Y N9Y 118(3) . .
C27Y C28Y N10Y 122(3) . .
C34Y C33Y N12Y 115(2) . .
N11Y C34Y C33Y 114(2) . .
C1Y N1Y C2Y 109.6(17) . .
C1Y N1Y C3Y 110.1(18) . .
C2Y N1Y C3Y 110.5(18) . .
C1Y N1Y Pd1B 110.5(14) . .
C2Y N1Y Pd1B 110.7(13) . .
C3Y N1Y Pd1B 105.4(12) . .
C4Y N2Y C5Y 111.3(16) . .
C4Y N2Y C6Y 107.6(15) . .
C5Y N2Y C6Y 105.8(15) . .
C4Y N2Y Pd1B 108.1(12) . .
C5Y N2Y Pd1B 111.5(12) . .
C6Y N2Y Pd1B 112.6(11) . .
C8Y N3Y C9Y 105.8(15) . .
C8Y N3Y C7Y 110.4(15) . .
C9Y N3Y C7Y 112.8(16) . .
C8Y N3Y Pd2B 115.1(12) . .
C9Y N3Y Pd2B 104.7(11) . .
C7Y N3Y Pd2B 108.0(11) . .
C12Y N4Y C10Y 112.1(14) . .
C12Y N4Y C11Y 106.8(13) . .
C10Y N4Y C11Y 105.9(15) . .
C12Y N4Y Pd2B 112.8(12) . .
C10Y N4Y Pd2B 106.6(10) . .
C11Y N4Y Pd2B 112.5(10) . .
C13Y N5Y C15Y 110.1(16) . .
C13Y N5Y C14Y 108.5(17) . .
C15Y N5Y C14Y 108.2(15) . .
C13Y N5Y Pd3B 111.9(13) . .
C15Y N5Y Pd3B 105.0(12) . .
C14Y N5Y Pd3B 113.0(12) . .
C18Y N6Y C16Y 110.1(15) . .
C18Y N6Y C17Y 108.1(16) . .
C16Y N6Y C17Y 108.1(16) . .
C18Y N6Y Pd3B 115.2(12) . .
C16Y N6Y Pd3B 104.3(13) . .
C17Y N6Y Pd3B 110.9(12) . .
C21Y N7Y C19Y 113.2(18) . .
C21Y N7Y C20Y 108.3(17) . .
C19Y N7Y C20Y 106.7(18) . .
C21Y N7Y Pd4B 106.9(14) . .
C19Y N7Y Pd4B 110.4(13) . .
C20Y N7Y Pd4B 111.5(13) . .
C23Y N8Y C24Y 107.0(19) . .
C23Y N8Y C22Y 110.9(19) . .
C24Y N8Y C22Y 107.6(17) . .
C23Y N8Y Pd4B 111.7(15) . .
C24Y N8Y Pd4B 114.5(12) . .
C22Y N8Y Pd4B 105.0(14) . .
C27Y N9Y C26Y 107.1(19) . .
C27Y N9Y C25Y 109.7(19) . .
C26Y N9Y C25Y 107.1(19) . .
C27Y N9Y Pd5B 106.8(15) . .
C26Y N9Y Pd5B 111.5(14) . .
C25Y N9Y Pd5B 114.4(14) . .
C29Y N10Y C28Y 116(2) . .
C29Y N10Y C30Y 100(2) . .
C28Y N10Y C30Y 106(2) . .
C29Y N10Y Pd5B 113.2(17) . .
C28Y N10Y Pd5B 105.6(16) . .
C30Y N10Y Pd5B 115.9(13) . .
C34Y N11Y C35Y 110.0(18) . .
C34Y N11Y C36Y 106.3(17) . .
C35Y N11Y C36Y 106.8(15) . .
C34Y N11Y Pd6B 109.3(14) . .
C35Y N11Y Pd6B 112.7(11) . .
C36Y N11Y Pd6B 111.5(13) . .
C32Y N12Y C31Y 115.2(19) . .
C32Y N12Y C33Y 106.6(19) . .
C31Y N12Y C33Y 111.0(19) . .
C32Y N12Y Pd6B 114.3(14) . .
C31Y N12Y Pd6B 103.5(15) . .
C33Y N12Y Pd6B 106.0(13) . .
C10G C11G C15G 120.5(19) . .
C10G C11G C12G 129(2) . .
C15G C11G C12G 110.0(13) . .
C10G C11G Mn1G 131.9(18) . .
C15G C11G Mn1G 71.5(9) . .
C12G C11G Mn1G 69.9(10) . .
C11G C12G C13G 105.1(16) . .
C11G C12G Mn1G 69.5(10) . .
C13G C12G Mn1G 70.0(11) . .
C14G C13G C12G 110.0(19) . .
C14G C13G Mn1G 72.4(12) . .
C12G C13G Mn1G 68.9(11) . .
C15G C14G C13G 106.0(16) . .
C15G C14G Mn1G 68.7(10) . .
C13G C14G Mn1G 67.6(11) . .
C11G C15G C14G 109.0(14) . .
C11G C15G Mn1G 68.4(9) . .
C14G C15G Mn1G 72.0(10) . .
C16G Mn1G C17G 95.2(12) . .
C16G Mn1G C18G 91.5(12) . .
C17G Mn1G C18G 93.2(12) . .
C16G Mn1G C11G 86.1(11) . .
C17G Mn1G C11G 133.4(12) . .
C18G Mn1G C11G 133.4(11) . .
C16G Mn1G C12G 109.4(12) . .
C17G Mn1G C12G 97.2(12) . .
C18G Mn1G C12G 155.5(12) . .
C11G Mn1G C12G 40.6(6) . .
C16G Mn1G C13G 150.1(12) . .
C17G Mn1G C13G 94.1(13) . .
C18G Mn1G C13G 116.2(12) . .
C11G Mn1G C13G 67.2(8) . .
C12G Mn1G C13G 41.1(6) . .
C16G Mn1G C15G 101.6(12) . .
C17G Mn1G C15G 160.7(13) . .
C18G Mn1G C15G 95.9(12) . .
C11G Mn1G C15G 40.0(6) . .
C12G Mn1G C15G 68.3(8) . .
C13G Mn1G C15G 66.7(8) . .
C16G Mn1G C14G 140.2(12) . .
C17G Mn1G C14G 124.6(13) . .
C18G Mn1G C14G 87.1(12) . .
C11G Mn1G C14G 67.1(8) . .
C12G Mn1G C14G 68.8(9) . .
C13G Mn1G C14G 40.0(6) . .
C15G Mn1G C14G 39.3(6) . .
O16G C16G Mn1G 174(3) . .
O17G C17G Mn1G 175(3) . .
O18G C18G Mn1G 177(3) . .
C20G C21G C22G 125(2) . .
C20G C21G C25G 123(2) . .
C22G C21G C25G 110.7(14) . .
C20G C21G Mn2G 137(3) . .
C22G C21G Mn2G 71.7(11) . .
C25G C21G Mn2G 70.6(10) . .
C23G C22G C21G 105.0(16) . .
C23G C22G Mn2G 71.5(10) . .
C21G C22G Mn2G 67.3(10) . .
C22G C23G C24G 111.4(17) . .
C22G C23G Mn2G 68.8(11) . .
C24G C23G Mn2G 69.8(11) . .
C25G C24G C23G 105.6(16) . .
C25G C24G Mn2G 67.5(10) . .
C23G C24G Mn2G 69.8(10) . .
C21G C25G C24G 107.1(14) . .
C21G C25G Mn2G 67.9(10) . .
C24G C25G Mn2G 71.8(11) . .
C27G Mn2G C26G 92.3(14) . .
C27G Mn2G C28G 93.1(12) . .
C26G Mn2G C28G 93.7(14) . .
C27G Mn2G C21G 114.3(11) . .
C26G Mn2G C21G 97.4(13) . .
C28G Mn2G C21G 149.7(12) . .
C27G Mn2G C25G 154.9(11) . .
C26G Mn2G C25G 97.6(13) . .
C28G Mn2G C25G 109.1(11) . .
C21G Mn2G C25G 41.6(7) . .
C27G Mn2G C22G 85.8(11) . .
C26G Mn2G C22G 129.6(13) . .
C28G Mn2G C22G 136.7(11) . .
C21G Mn2G C22G 41.0(6) . .
C25G Mn2G C22G 70.0(8) . .
C27G Mn2G C24G 136.5(11) . .
C26G Mn2G C24G 131.1(13) . .
C28G Mn2G C24G 82.9(12) . .
C21G Mn2G C24G 68.6(9) . .
C25G Mn2G C24G 40.7(6) . .
C22G Mn2G C24G 69.2(9) . .
C27G Mn2G C23G 98.4(10) . .
C26G Mn2G C23G 163.3(13) . .
C28G Mn2G C23G 98.3(11) . .
C21G Mn2G C23G 66.5(8) . .
C25G Mn2G C23G 67.6(8) . .
C22G Mn2G C23G 39.7(5) . .
C24G Mn2G C23G 40.4(5) . .
O26G C26G Mn2G 173(3) . .
O27G C27G Mn2G 176(2) . .
O28G C28G Mn2G 175(2) . .
C30G C31G C32G 129(3) . .
C30G C31G C35G 121(3) . .
C32G C31G C35G 110.2(15) . .
C30G C31G Mn3G 121(3) . .
C32G C31G Mn3G 70.6(12) . .
C35G C31G Mn3G 71.4(11) . .
C31G C32G C33G 103.5(18) . .
C31G C32G Mn3G 68.0(12) . .
C33G C32G Mn3G 69.9(12) . .
C34G C33G C32G 113(2) . .
C34G C33G Mn3G 71.3(12) . .
C32G C33G Mn3G 68.2(12) . .
C35G C34G C33G 103.7(18) . .
C35G C34G Mn3G 68.2(11) . .
C33G C34G Mn3G 68.0(12) . .
C34G C35G C31G 109.9(16) . .
C34G C35G Mn3G 71.5(12) . .
C31G C35G Mn3G 67.1(11) . .
C38G Mn3G C36G 91.4(16) . .
C38G Mn3G C37G 92.4(14) . .
C36G Mn3G C37G 91.5(13) . .
C38G Mn3G C31G 125.1(14) . .
C36G Mn3G C31G 97.2(15) . .
C37G Mn3G C31G 141.0(18) . .
C38G Mn3G C32G 158.2(18) . .
C36G Mn3G C32G 106.2(14) . .
C37G Mn3G C32G 99.7(17) . .
C31G Mn3G C32G 41.4(6) . .
C38G Mn3G C35G 89.6(15) . .
C36G Mn3G C35G 123.0(18) . .
C37G Mn3G C35G 145.4(14) . .
C31G Mn3G C35G 41.6(7) . .
C32G Mn3G C35G 70.2(10) . .
C38G Mn3G C33G 123(2) . .
C36G Mn3G C33G 145.2(15) . .
C37G Mn3G C33G 83.5(15) . .
C31G Mn3G C33G 67.9(10) . .
C32G Mn3G C33G 41.8(6) . .
C35G Mn3G C33G 66.8(10) . .
C38G Mn3G C34G 88(2) . .
C36G Mn3G C34G 163.2(18) . .
C37G Mn3G C34G 105.3(14) . .
C31G Mn3G C34G 69.9(9) . .
C32G Mn3G C34G 71.6(11) . .
C35G Mn3G C34G 40.3(6) . .
C33G Mn3G C34G 40.7(6) . .
O36G C36G Mn3G 175(4) . .
O37G C37G Mn3G 178(4) . .
O38G C38G Mn3G 177(5) . .
C40G C41G C42G 129(3) . .
C40G C41G C45G 120(3) . .
C42G C41G C45G 110.4(15) . .
C40G C41G Mn4G 133(3) . .
C42G C41G Mn4G 70.4(12) . .
C45G C41G Mn4G 71.2(11) . .
C41G C42G C43G 105.0(17) . .
C41G C42G Mn4G 68.3(11) . .
C43G C42G Mn4G 70.1(12) . .
C44G C43G C42G 109.6(19) . .
C44G C43G Mn4G 71.5(12) . .
C42G C43G Mn4G 67.8(12) . .
C45G C44G C43G 106.7(17) . .
C45G C44G Mn4G 67.8(11) . .
C43G C44G Mn4G 68.0(11) . .
C44G C45G C41G 108.3(16) . .
C44G C45G Mn4G 72.1(11) . .
C41G C45G Mn4G 67.4(11) . .
C47G Mn4G C46G 89.4(11) . .
C47G Mn4G C48G 93.3(12) . .
C46G Mn4G C48G 87.2(11) . .
C47G Mn4G C41G 128.2(11) . .
C46G Mn4G C41G 142.3(15) . .
C48G Mn4G C41G 92.4(13) . .
C47G Mn4G C42G 166.5(13) . .
C46G Mn4G C42G 101.2(14) . .
C48G Mn4G C42G 95.5(12) . .
C41G Mn4G C42G 41.3(6) . .
C47G Mn4G C45G 96.4(12) . .
C46G Mn4G C45G 147.4(12) . .
C48G Mn4G C45G 124.2(14) . .
C41G Mn4G C45G 41.4(7) . .
C42G Mn4G C45G 70.2(10) . .
C47G Mn4G C43G 132.6(15) . .
C46G Mn4G C43G 84.4(12) . .
C48G Mn4G C43G 133.1(12) . .
C41G Mn4G C43G 68.7(9) . .
C42G Mn4G C43G 42.0(6) . .
C45G Mn4G C43G 68.1(9) . .
C47G Mn4G C44G 98.9(15) . .
C46G Mn4G C44G 107.4(12) . .
C48G Mn4G C44G 161.0(12) . .
C41G Mn4G C44G 68.7(9) . .
C42G Mn4G C44G 70.2(10) . .
C45G Mn4G C44G 40.1(6) . .
C43G Mn4G C44G 40.5(6) . .
O46G C46G Mn4G 174(3) . .
O47G C47G Mn4G 177(3) . .
O48G C48G Mn4G 177(3) . .
C50G C51G C55G 120(2) . .
C50G C51G C52G 128(3) . .
C55G C51G C52G 111.3(15) . .
C50G C51G Mn5G 128(2) . .
C55G C51G Mn5G 71.3(11) . .
C52G C51G Mn5G 70.3(11) . .
C51G C52G C53G 102.9(17) . .
C51G C52G Mn5G 68.4(11) . .
C53G C52G Mn5G 70.1(12) . .
C52G C53G C54G 112(2) . .
C52G C53G Mn5G 68.3(12) . .
C54G C53G Mn5G 70.8(12) . .
C55G C54G C53G 104.2(17) . .
C55G C54G Mn5G 68.6(11) . .
C53G C54G Mn5G 68.1(11) . .
C54G C55G C51G 109.2(16) . .
C54G C55G Mn5G 71.3(11) . .
C51G C55G Mn5G 67.6(11) . .
C56G Mn5G C57G 93.1 . .
C56G Mn5G C58G 85.1 . .
C57G Mn5G C58G 93.2 . .
C56G Mn5G C51G 91.3(10) . .
C57G Mn5G C51G 132.0(10) . .
C58G Mn5G C51G 134.8(10) . .
C56G Mn5G C52G 109.4(11) . .
C57G Mn5G C52G 155.5(11) . .
C58G Mn5G C52G 98.1(10) . .
C51G Mn5G C52G 41.4(6) . .
C56G Mn5G C55G 109.9(11) . .
C57G Mn5G C55G 93.3(10) . .
C58G Mn5G C55G 163.3(11) . .
C51G Mn5G C55G 41.1(7) . .
C52G Mn5G C55G 70.4(10) . .
C56G Mn5G C53G 151.0(11) . .
C57G Mn5G C53G 115.7(11) . .
C58G Mn5G C53G 96.2(11) . .
C51G Mn5G C53G 67.3(10) . .
C52G Mn5G C53G 41.6(6) . .
C55G Mn5G C53G 67.1(10) . .
C56G Mn5G C54G 149.2(10) . .
C57G Mn5G C54G 84.1(10) . .
C58G Mn5G C54G 125.6(10) . .
C51G Mn5G C54G 69.0(9) . .
C52G Mn5G C54G 71.7(10) . .
C55G Mn5G C54G 40.1(6) . .
C53G Mn5G C54G 41.1(6) . .
O56G C56G Mn5G 171.1 . .
O57G C57G Mn5G 177.4 . .
O58G C58G Mn5G 164.6 . .
C60G C61G C62G 131(2) . .
C60G C61G C65G 122(2) . .
C62G C61G C65G 106.5(15) . .
C60G C61G Mn6G 114.1(19) . .
C62G C61G Mn6G 71.5(12) . .
C65G C61G Mn6G 70.7(8) . .
C61G C62G C63G 106.8(18) . .
C61G C62G Mn6G 67.7(11) . .
C63G C62G Mn6G 69.9(12) . .
C62G C63G C64G 111(2) . .
C62G C63G Mn6G 68.8(12) . .
C64G C63G Mn6G 69.7(12) . .
C65G C64G C63G 102.2(17) . .
C65G C64G Mn6G 68.5(8) . .
C63G C64G Mn6G 68.8(12) . .
C64G C65G C61G 113.3(14) . .
C64G C65G Mn6G 71.3(10) . .
C61G C65G Mn6G 67.7(9) . .
C66G Mn6G C67G 94.2 . .
C66G Mn6G C68G 83.4 . .
C67G Mn6G C68G 93.3 . .
C66G Mn6G C61G 141.9(9) . .
C67G Mn6G C61G 123.5(8) . .
C68G Mn6G C61G 98.5(7) . .
C66G Mn6G C65G 137.6 . .
C67G Mn6G C65G 97.2 . .
C68G Mn6G C65G 136.1 . .
C61G Mn6G C65G 41.5(7) . .
C66G Mn6G C62G 101.1(9) . .
C67G Mn6G C62G 163.8(8) . .
C68G Mn6G C62G 93.8(10) . .
C61G Mn6G C62G 40.9(6) . .
C65G Mn6G C62G 67.8(9) . .
C66G Mn6G C63G 78.8(9) . .
C67G Mn6G C63G 139.4(11) . .
C68G Mn6G C63G 124.8(10) . .
C61G Mn6G C63G 68.9(9) . .
C65G Mn6G C63G 66.2(9) . .
C62G Mn6G C63G 41.3(6) . .
C66G Mn6G C64G 97.5(6) . .
C67G Mn6G C64G 101.8(11) . .
C68G Mn6G C64G 164.8(11) . .
C61G Mn6G C64G 71.4(9) . .
C65G Mn6G C64G 40.2(6) . .
C62G Mn6G C64G 71.1(11) . .
C63G Mn6G C64G 41.5(6) . .
O66G C66G Mn6G 171.0 . .
O67G C67G Mn6G 177.4 . .
O68G C68G Mn6G 164.6 . .
C70G C71G C72G 130(3) . .
C70G C71G C75G 119(3) . .
C72G C71G C75G 110.6(16) . .
C70G C71G Mn7G 130(3) . .
C72G C71G Mn7G 71.1(12) . .
C75G C71G Mn7G 71.3(11) . .
C71G C72G C73G 103.9(17) . .
C71G C72G Mn7G 68.2(11) . .
C73G C72G Mn7G 69.6(12) . .
C74G C73G C72G 111(2) . .
C74G C73G Mn7G 71.7(12) . .
C72G C73G Mn7G 68.8(12) . .
C75G C74G C73G 105.2(18) . .
C75G C74G Mn7G 68.3(11) . .
C73G C74G Mn7G 67.6(12) . .
C74G C75G C71G 109.1(16) . .
C74G C75G Mn7G 72.3(12) . .
C71G C75G Mn7G 67.3(11) . .
C76G Mn7G C77G 93.2 . .
C76G Mn7G C78G 85.3 . .
C77G Mn7G C78G 93.3 . .
C76G Mn7G C71G 119.4(11) . .
C77G Mn7G C71G 98.5(11) . .
C78G Mn7G C71G 151.7(11) . .
C76G Mn7G C72G 158.8(11) . .
C77G Mn7G C72G 97.1(12) . .
C78G Mn7G C72G 112.4(11) . .
C71G Mn7G C72G 40.7(6) . .
C76G Mn7G C73G 134.7(13) . .
C77G Mn7G C73G 131.6(13) . .
C78G Mn7G C73G 85.4(11) . .
C71G Mn7G C73G 67.5(10) . .
C72G Mn7G C73G 41.6(6) . .
C76G Mn7G C75G 89.8(11) . .
C77G Mn7G C75G 131.9(11) . .
C78G Mn7G C75G 134.7(11) . .
C71G Mn7G C75G 41.4(7) . .
C72G Mn7G C75G 69.6(9) . .
C73G Mn7G C75G 66.9(9) . .
C76G Mn7G C74G 97.0(13) . .
C77G Mn7G C74G 166.3(12) . .
C78G Mn7G C74G 96.6(11) . .
C71G Mn7G C74G 68.5(9) . .
C72G Mn7G C74G 70.4(10) . .
C73G Mn7G C74G 40.6(6) . .
C75G Mn7G C74G 39.4(6) . .
O76G C76G Mn7G 171.1 . .
O77G C77G Mn7G 177.4 . .
O78G C78G Mn7G 164.6 . .
C70M C71M C72M 131(3) . .
C70M C71M C75M 119(3) . .
C72M C71M C75M 109.9(16) . .
C70M C71M Mn7M 128(3) . .
C72M C71M Mn7M 70.8(12) . .
C75M C71M Mn7M 70.9(12) . .
C71M C72M C73M 104.8(18) . .
C71M C72M Mn7M 68.3(12) . .
C73M C72M Mn7M 69.9(12) . .
C72M C73M C74M 111(2) . .
C72M C73M Mn7M 68.9(12) . .
C74M C73M Mn7M 71.7(13) . .
C75M C74M C73M 105.4(19) . .
C75M C74M Mn7M 68.0(12) . .
C73M C74M Mn7M 67.7(12) . .
C74M C75M C71M 108.9(17) . .
C74M C75M Mn7M 72.3(12) . .
C71M C75M Mn7M 67.6(11) . .
C76M Mn7M C77M 93.2 . .
C76M Mn7M C78M 85.1 . .
C77M Mn7M C78M 93.5 . .
C76M Mn7M C71M 143(2) . .
C77M Mn7M C71M 124(2) . .
C78M Mn7M C71M 94(2) . .
C76M Mn7M C72M 150(2) . .
C77M Mn7M C72M 91(2) . .
C78M Mn7M C72M 124(2) . .
C71M Mn7M C72M 40.9(7) . .
C76M Mn7M C75M 102(2) . .
C77M Mn7M C75M 161(2) . .
C78M Mn7M C75M 99(2) . .
C71M Mn7M C75M 41.4(8) . .
C72M Mn7M C75M 69.6(10) . .
C76M Mn7M C73M 109(2) . .
C77M Mn7M C73M 97(2) . .
C78M Mn7M C73M 162(2) . .
C71M Mn7M C73M 67.7(10) . .
C72M Mn7M C73M 41.2(7) . .
C75M Mn7M C73M 67.3(10) . .
C76M Mn7M C74M 86(2) . .
C77M Mn7M C74M 132(3) . .
C78M Mn7M C74M 134(3) . .
C71M Mn7M C74M 68.5(10) . .
C72M Mn7M C74M 69.9(11) . .
C75M Mn7M C74M 39.7(7) . .
C73M Mn7M C74M 40.6(6) . .
O76M C76M Mn7M 171.1 . .
O77M C77M Mn7M 177.44(14) . .
O78M C78M Mn7M 164.6 . .
C80G C81G C82G 128(3) . .
C80G C81G C85G 122(3) . .
C82G C81G C85G 109.9(15) . .
C80G C81G Mn8G 125.3(9) . .
C82G C81G Mn8G 70.9(10) . .
C85G C81G Mn8G 70.4(10) . .
C80H C82G C81G 128.9(19) . .
C80H C82G C83G 126(2) . .
C81G C82G C83G 104.6(17) . .
C80H C82G Mn8G 127(2) . .
C81G C82G Mn8G 68.1(10) . .
C83G C82G Mn8G 69.3(11) . .
C84G C83G C82G 111(2) . .
C84G C83G Mn8G 70.9(12) . .
C82G C83G Mn8G 69.1(11) . .
C85G C84G C83G 104.3(18) . .
C85G C84G Mn8G 68.1(10) . .
C83G C84G Mn8G 68.1(11) . .
C84G C85G C81G 109.7(16) . .
C84G C85G Mn8G 71.5(11) . .
C81G C85G Mn8G 68.1(9) . .
C86G Mn8G C87G 92.5(11) . .
C86G Mn8G C88G 90.3(11) . .
C87G Mn8G C88G 91.2(11) . .
C86G Mn8G C81G 157.1(19) . .
C87G Mn8G C81G 107.0(18) . .
C88G Mn8G C81G 100.9(15) . .
C86G Mn8G C85G 118(2) . .
C87G Mn8G C85G 148.4(17) . .
C88G Mn8G C85G 95.9(16) . .
C81G Mn8G C85G 41.5(7) . .
C86G Mn8G C82G 134(2) . .
C87G Mn8G C82G 83.9(17) . .
C88G Mn8G C82G 135.9(18) . .
C81G Mn8G C82G 40.9(6) . .
C85G Mn8G C82G 69.7(9) . .
C86G Mn8G C83G 96.0(19) . .
C87G Mn8G C83G 104(2) . .
C88G Mn8G C83G 163.3(17) . .
C81G Mn8G C83G 68.1(9) . .
C85G Mn8G C83G 67.6(9) . .
C82G Mn8G C83G 41.6(6) . .
C86G Mn8G C84G 87.5(19) . .
C87G Mn8G C84G 145(2) . .
C88G Mn8G C84G 124.3(19) . .
C81G Mn8G C84G 69.7(9) . .
C85G Mn8G C84G 40.5(6) . .
C82G Mn8G C84G 71.0(10) . .
C83G Mn8G C84G 41.1(6) . .
O86G C86G Mn8G 173(3) . .
O87G C87G Mn8G 176(4) . .
O88G C88G Mn8G 179.4(11) . .
C80M C81M C82M 128(3) . .
C80M C81M C85M 119(3) . .
C82M C81M C85M 112.4(14) . .
C80M C81M Mn8M 125.1(13) . .
C82M C81M Mn8M 70.5(11) . .
C85M C81M Mn8M 71.1(11) . .
C81M C82M C83M 101.2(13) . .
C81M C82M Mn8M 68.7(10) . .
C83M C82M Mn8M 69.7(12) . .
C82M C83M C84M 114.4(16) . .
C82M C83M Mn8M 69.1(12) . .
C84M C83M Mn8M 71.6(12) . .
C85M C84M C83M 102.9(17) . .
C85M C84M Mn8M 68.4(11) . .
C83M C84M Mn8M 67.7(12) . .
C84M C85M C81M 108.9(16) . .
C84M C85M Mn8M 71.7(12) . .
C81M C85M Mn8M 67.9(10) . .
C86M Mn8M C87M 92.7(13) . .
C86M Mn8M C88M 91.2(13) . .
C87M Mn8M C88M 92.1(13) . .
C86M Mn8M C81M 150(3) . .
C87M Mn8M C81M 112(3) . .
C88M Mn8M C81M 105(3) . .
C86M Mn8M C82M 124(3) . .
C87M Mn8M C82M 94(3) . .
C88M Mn8M C82M 144(3) . .
C81M Mn8M C82M 40.8(7) . .
C86M Mn8M C83M 88(3) . .
C87M Mn8M C83M 118(3) . .
C88M Mn8M C83M 150(3) . .
C81M Mn8M C83M 65.7(6) . .
C82M Mn8M C83M 41.2(6) . .
C86M Mn8M C85M 116(3) . .
C87M Mn8M C85M 151(3) . .
C88M Mn8M C85M 88(3) . .
C81M Mn8M C85M 41.0(7) . .
C82M Mn8M C85M 70.3(9) . .
C83M Mn8M C85M 66.1(9) . .
C86M Mn8M C84M 82(3) . .
C87M Mn8M C84M 158(3) . .
C88M Mn8M C84M 110(3) . .
C81M Mn8M C84M 68.4(9) . .
C82M Mn8M C84M 71.6(10) . .
C83M Mn8M C84M 40.7(6) . .
C85M Mn8M C84M 39.9(7) . .
O86M C86M Mn8M 166(4) . .
O87M C87M Mn8M 168(4) . .
O88M C88M Mn8M 170(4) . .
O93N N9N O92N 120(2) . .
O93N N9N O91N 118(2) . .
O92N N9N O91N 122(2) . .
O93 N9 O91 123(3) . .
O93 N9 O92 116(3) . .
O91 N9 O92 120(3) . .
O12N N1N O13N 118(2) . .
O12N N1N O11N 122(2) . .
O13N N1N O11N 120.2(19) . .
O23N N2N O22N 118(2) . .
O23N N2N O21N 121(2) . .
O22N N2N O21N 120(2) . .
O32N N3N O33N 120(3) . .
O32N N3N O31N 120(3) . .
O33N N3N O31N 120(3) . .
O33 N3 O31 118(3) . .
O33 N3 O32 121(3) . .
O31 N3 O32 120(3) . .
O43N N4N O41N 114(2) . .
O43N N4N O42N 127(3) . .
O41N N4N O42N 119(3) . .
O53N N5N O52N 115(3) . .
O53N N5N O51N 116(3) . .
O52N N5N O51N 123(3) . .
O63N N6N O61N 107(2) . .
O63N N6N O62N 134(2) . .
O61N N6N O62N 119(2) . .
O71N N7N O73N 120.5(19) . .
O71N N7N O72N 119.4(18) . .
O73N N7N O72N 120.1(18) . .
O81N N8N O83N 123.3(18) . .
O81N N8N O82N 118.5(17) . .
O83N N8N O82N 118.2(18) . .
O12O N1O O11O 123(3) . .
O12O N1O O13O 117(2) . .
O11O N1O O13O 120(2) . .
O13' N1' O12' 115(3) . .
O13' N1' O11' 114(3) . .
O12' N1' O11' 117(3) . .
O22O N2O O23O 116(3) . .
O22O N2O O21O 115(3) . .
O23O N2O O21O 115(3) . .
O52O N5O O53O 116(2) . .
O52O N5O O51O 121.9(19) . .
O53O N5O O51O 118.7(19) . .
O63O N6O O62O 116(2) . .
O63O N6O O61O 123(2) . .
O62O N6O O61O 121(2) . .
O71O N7O O72O 119(3) . .
O71O N7O O73O 110(3) . .
O72O N7O O73O 113(3) . .
O71O N7O O60W 80(4) . 4_575
O72O N7O O60W 72(4) . 4_575
O73O N7O O60W 162(5) . 4_575
N7O O71O O60W 52(3) . 4_575
N7O O72O O60W 56(3) . 4_575
O82O N8O O83O 118(2) . .
O82O N8O O81O 119(2) . .
O83O N8O O81O 122(2) . .
O91O N9O O93O 119(2) . .
O91O N9O O92O 118(2) . .
O93O N9O O92O 120(3) . .
O92P N9P O93P 120(3) . .
O92P N9P O91P 121(3) . .
O93P N9P O91P 117(3) . .
O13P N1P O11P 119(3) . .
O13P N1P O12P 118(3) . .
O11P N1P O12P 113(3) . .
O21P N2P O23P 121(3) . .
O21P N2P O22P 120(2) . .
O23P N2P O22P 119(2) . .
O22Q N20Q O21Q 121(3) . .
O22Q N20Q O23Q 119(3) . .
O21Q N20Q O23Q 118(2) . .
O32P N3P O33P 116(3) . .
O32P N3P O31P 124(4) . .
O33P N3P O31P 117(3) . .
N3P O31P O16Z 128(6) . .
O33Q N3Q O32Q 116(3) . .
O33Q N3Q O31Q 116(3) . .
O32Q N3Q O31Q 118(3) . .
N3Q O32Q O28V 93(5) . .
O33R N3R O31R 116(3) . .
O33R N3R O32R 122(4) . .
O31R N3R O32R 120(3) . .
N3R O33R O16Z 83(7) . .
N4P N4P O41P 65(2) 3_765 .
N4P N4P O42P 177(4) 3_765 .
O41P N4P O42P 118(3) . .
N4P N4P O41P 62(2) 3_765 3_765
O41P N4P O41P 127(3) . 3_765
O42P N4P O41P 115(3) . 3_765
N4P O41P N4P 53(3) . 3_765
O51P N5P O53P 122(3) . .
O51P N5P O52P 115(3) . .
O53P N5P O52P 116(3) . .
O13W O13Z O2QW 145(4) . .
O31P O16Z O16W 133(6) . .
O31P O16Z O33R 62(4) . .
O16W O16Z O33R 97(4) . .
N7O O60W O72O 52(3) 4_576 4_576
N7O O60W O71O 48(3) 4_576 4_576
O72O O60W O71O 85(4) 4_576 4_576

loop_
_geom_bond_atom_site_label_1
_geom_bond_atom_site_label_2
_geom_bond_distance
_geom_bond_site_symmetry_2
Pd1A N1A 2.006(15) .
Pd1A N4A 2.067(15) .
Pd1A N2X 2.069(17) .
Pd1A N1X 2.069(18) .
Pd2A N2A 2.019(15) .
Pd2A N3X 2.040(14) .
Pd2A N7A 2.043(13) .
Pd2A N4X 2.086(12) .
Pd3A N10A 2.00(2) .
Pd3A N3A 2.045(17) .
Pd3A N5X 2.05(2) .
Pd3A N6X 2.08(2) .
Pd4A N5A 2.020(14) .
Pd4A N12A 2.045(15) .
Pd4A N8X 2.051(15) .
Pd4A N7X 2.053(14) .
Pd5A N9X 2.038(19) .
Pd5A N6A 2.041(15) .
Pd5A N10X 2.079(18) .
Pd5A N8A 2.108(15) .
Pd6A N9A 2.009(15) .
Pd6A N11A 2.036(18) .
Pd6A N12X 2.045(16) .
Pd6A N11X 2.050(18) .
N1A C5A 1.27(2) .
N1A C1A 1.38(2) .
C1A C2A 1.35(3) .
C2A C3A 1.37(3) .
C3A C4A 1.42(3) .
C3A C61A 1.44(3) .
C4A C5A 1.40(3) .
N2A C6A 1.37(2) .
N2A C10A 1.38(2) .
C6A C7A 1.36(3) .
C7A C8A 1.46(3) .
C8A C9A 1.31(2) .
C8A C62A 1.50(3) .
C9A C10A 1.38(3) .
N3A C11A 1.29(3) .
N3A C15A 1.31(3) .
C11A C12A 1.34(3) .
C12A C13A 1.42(3) .
C13A C14A 1.34(3) .
C13A C63A 1.44(3) .
C14A C15A 1.44(3) .
N4A C20A 1.33(2) .
N4A C16A 1.36(2) .
C16A C17A 1.39(3) .
C17A C18A 1.41(3) .
C18A C19A 1.33(2) .
C18A C64A 1.55(3) .
C19A C20A 1.39(2) .
N5A C21A 1.36(2) .
N5A C25A 1.37(2) .
C21A C22A 1.39(2) .
C22A C23A 1.38(2) .
C23A C24A 1.35(3) .
C23A C65A 1.53(3) .
C24A C25A 1.45(2) .
N6A C26A 1.33(2) .
N6A C30A 1.35(2) .
C26A C27A 1.38(3) .
C27A C28A 1.37(3) .
C28A C29A 1.44(3) .
C28A C66A 1.45(3) .
C29A C30A 1.32(3) .
N7A C35A 1.34(2) .
N7A C31A 1.35(2) .
C31A C32A 1.34(2) .
C32A C33A 1.39(2) .
C33A C34A 1.41(2) .
C33A C67A 1.47(3) .
C34A C35A 1.35(2) .
N8A C40A 1.30(2) .
N8A C36A 1.33(2) .
C36A C37A 1.32(3) .
C37A C38A 1.44(3) .
C38A C39A 1.42(3) .
C38A C68A 1.45(2) .
C39A C40A 1.37(3) .
N9A C45A 1.32(2) .
N9A C41A 1.35(2) .
C41A C42A 1.44(3) .
C42A C43A 1.35(2) .
C43A C44A 1.39(2) .
C43A C69A 1.47(2) .
C44A C45A 1.38(3) .
N10A C50A 1.31(3) .
N10A C46A 1.31(3) .
C46A C47A 1.35(3) .
C47A C48A 1.35(3) .
C48A C49A 1.39(3) .
C48A C70A 1.58(3) .
C49A C50A 1.41(3) .
N11A C51A 1.34(3) .
N11A C55A 1.34(3) .
C51A C52A 1.41(3) .
C52A C53A 1.32(3) .
C53A C54A 1.38(3) .
C53A C71A 1.48(3) .
C54A C55A 1.38(3) .
N12A C56A 1.32(3) .
N12A C60A 1.33(3) .
C56A C57A 1.41(3) .
C57A C58A 1.40(3) .
C58A C59A 1.37(3) .
C58A C72A 1.56(3) .
C59A C60A 1.37(3) .
C61A N61A 1.33(3) .
C61A N63A 1.39(2) .
N61A C62A 1.34(2) .
C62A N62A 1.35(2) .
N62A C63A 1.32(3) .
C63A N63A 1.35(3) .
C64A N66A 1.29(2) .
C64A N64A 1.34(2) .
N64A C65A 1.38(3) .
C65A N65A 1.30(3) .
N65A C66A 1.33(2) .
C66A N66A 1.31(2) .
C67A N67A 1.33(2) .
C67A N69A 1.38(2) .
N67A C68A 1.34(2) .
C68A N68A 1.33(2) .
N68A C69A 1.33(2) .
C69A N69A 1.32(2) .
C70A N70A 1.25(3) .
C70A N72A 1.42(3) .
N70A C71A 1.33(3) .
C71A N71A 1.32(3) .
N71A C72A 1.32(3) .
C72A N72A 1.28(3) .
C1X N1X 1.46(3) .
C2X N1X 1.47(3) .
C3X N1X 1.45(3) .
C3X C4X 1.48(3) .
C4X N2X 1.49(3) .
C5X N2X 1.46(3) .
C6X N2X 1.47(3) .
C7X N3X 1.48(2) .
C8X N3X 1.48(2) .
C9X C10X 1.47(2) .
C9X N3X 1.49(2) .
C10X N4X 1.47(2) .
C11X N4X 1.53(2) .
C12X N4X 1.44(2) .
C13X N6X 1.53(3) .
C14X N6X 1.46(4) .
C15X C16X 1.29(4) .
C15X N6X 1.47(3) .
C16X N5X 1.51(3) .
C17X N5X 1.43(3) .
C18X N5X 1.42(3) .
C19X N7X 1.39(3) .
C20X N7X 1.36(3) .
C21X C22X 1.37(3) .
C21X N7X 1.43(3) .
C22X N8X 1.46(3) .
C23X N8X 1.44(3) .
C24X N8X 1.49(3) .
C25X N9X 1.52(3) .
C26X N9X 1.45(3) .
C27X C28X 1.31(4) .
C27X N9X 1.48(4) .
C28X N10X 1.48(3) .
C29X N10X 1.46(3) .
C30X N10X 1.49(3) .
C31X N11X 1.43(3) .
C32X N11X 1.52(3) .
C33X C34X 1.40(3) .
C33X N11X 1.47(3) .
C34X N12X 1.43(3) .
C35X N12X 1.48(3) .
C36X N12X 1.57(3) .
Pd1B N2Y 2.005(15) .
Pd1B N1B 2.049(15) .
Pd1B N4B 2.056(15) .
Pd1B N1Y 2.095(16) .
Pd2B N7B 2.018(14) .
Pd2B N4Y 2.021(13) .
Pd2B N2B 2.037(14) .
Pd2B N3Y 2.051(14) .
Pd3B N12B 2.033(14) .
Pd3B N6Y 2.046(15) .
Pd3B N5Y 2.051(16) .
Pd3B N3B 2.077(15) .
Pd4B N5B 2.025(15) .
Pd4B N8Y 2.047(16) .
Pd4B N7Y 2.069(16) .
Pd4B N11B 2.085(16) .
Pd5B N10Y 1.999(17) .
Pd5B N9B 2.018(17) .
Pd5B N10B 2.026(14) .
Pd5B N9Y 2.035(15) .
Pd6B N6B 2.002(14) .
Pd6B N11Y 2.022(14) .
Pd6B N12Y 2.023(15) .
Pd6B N8B 2.031(16) .
N1B C1B 1.32(2) .
N1B C5B 1.38(2) .
C1B C2B 1.36(3) .
C2B C3B 1.37(3) .
C3B C4B 1.44(3) .
C3B C61B 1.51(3) .
C4B C5B 1.36(3) .
N2B C6B 1.33(2) .
N2B C10B 1.35(2) .
C6B C7B 1.36(2) .
C7B C8B 1.42(2) .
C8B C9B 1.37(3) .
C8B C62B 1.48(3) .
C9B C10B 1.39(3) .
N3B C11B 1.32(2) .
N3B C15B 1.36(2) .
C11B C12B 1.40(3) .
C12B C13B 1.35(2) .
C13B C14B 1.38(2) .
C13B C63B 1.52(3) .
C14B C15B 1.40(3) .
N4B C20B 1.32(2) .
N4B C16B 1.32(2) .
C16B C17B 1.44(2) .
C17B C18B 1.37(2) .
C18B C19B 1.40(3) .
C18B C64B 1.49(3) .
C19B C20B 1.39(3) .
N5B C21B 1.34(2) .
N5B C25B 1.36(2) .
C21B C22B 1.32(3) .
C22B C23B 1.38(2) .
C23B C24B 1.37(2) .
C23B C65B 1.50(3) .
C24B C25B 1.38(3) .
N6B C26B 1.34(2) .
N6B C30B 1.36(2) .
C26B C27B 1.46(3) .
C27B C28B 1.31(2) .
C28B C29B 1.40(2) .
C28B C66B 1.52(3) .
C29B C30B 1.35(2) .
N7B C35B 1.31(2) .
N7B C31B 1.34(2) .
C31B C32B 1.34(2) .
C32B C33B 1.38(2) .
C33B C34B 1.30(2) .
C33B C67B 1.52(3) .
C34B C35B 1.44(3) .
N8B C40B 1.35(2) .
N8B C36B 1.35(3) .
C36B C37B 1.40(3) .
C37B C38B 1.48(3) .
C38B C39B 1.39(3) .
C38B C68B 1.51(3) .
C39B C40B 1.39(3) .
N9B C45B 1.33(2) .
N9B C41B 1.38(2) .
C41B C42B 1.41(3) .
C42B C43B 1.34(2) .
C43B C44B 1.42(2) .
C43B C69B 1.49(3) .
C44B C45B 1.40(3) .
N10B C50B 1.31(2) .
N10B C46B 1.34(2) .
C46B C47B 1.41(3) .
C47B C48B 1.40(3) .
C48B C49B 1.39(3) .
C48B C70B 1.45(3) .
C49B C50B 1.39(3) .
N11B C51B 1.31(2) .
N11B C55B 1.35(2) .
C51B C52B 1.36(3) .
C52B C53B 1.37(3) .
C53B C54B 1.43(3) .
C53B C71B 1.48(3) .
C54B C55B 1.35(2) .
N12B C60B 1.32(2) .
N12B C56B 1.37(2) .
C56B C57B 1.36(2) .
C57B C58B 1.39(2) .
C58B C59B 1.37(2) .
C58B C72B 1.49(3) .
C59B C60B 1.43(3) .
C61B N63B 1.31(2) .
C61B N61B 1.40(2) .
N61B C62B 1.32(2) .
C62B N62B 1.36(2) .
N62B C63B 1.31(2) .
C63B N63B 1.32(2) .
C64B N64B 1.29(2) .
C64B N66B 1.34(2) .
N64B C65B 1.29(2) .
C65B N65B 1.38(2) .
N65B C66B 1.32(2) .
C66B N66B 1.28(2) .
C67B N69B 1.30(2) .
C67B N67B 1.38(3) .
N67B C68B 1.33(2) .
C68B N68B 1.25(2) .
N68B C69B 1.33(3) .
C69B N69B 1.33(2) .
C70B N70B 1.31(2) .
C70B N72B 1.35(2) .
N70B C71B 1.34(2) .
C71B N71B 1.37(2) .
N71B C72B 1.27(2) .
C72B N72B 1.41(2) .
C1Y N1Y 1.41(3) .
C2Y N1Y 1.47(3) .
C3Y C4Y 1.42(3) .
C3Y N1Y 1.50(3) .
C4Y N2Y 1.50(2) .
C5Y N2Y 1.50(3) .
C6Y N2Y 1.58(2) .
C7Y N3Y 1.53(3) .
C8Y N3Y 1.47(2) .
C9Y C10Y 1.41(3) .
C9Y N3Y 1.53(2) .
C10Y N4Y 1.49(2) .
C11Y N4Y 1.54(2) .
C12Y N4Y 1.45(2) .
C13Y N5Y 1.43(2) .
C14Y N5Y 1.55(3) .
C15Y C16Y 1.43(3) .
C15Y N5Y 1.54(3) .
C16Y N6Y 1.53(3) .
C17Y N6Y 1.53(3) .
C18Y N6Y 1.45(3) .
C19Y N7Y 1.43(3) .
C20Y N7Y 1.50(3) .
C21Y N7Y 1.41(3) .
C21Y C22Y 1.44(3) .
C22Y N8Y 1.50(3) .
C23Y N8Y 1.43(3) .
C24Y N8Y 1.45(3) .
C25Y N9Y 1.50(3) .
C26Y N9Y 1.47(3) .
C27Y C28Y 1.31(4) .
C27Y N9Y 1.45(3) .
C28Y N10Y 1.45(3) .
C29Y N10Y 1.44(3) .
C30Y N10Y 1.47(3) .
C31Y N12Y 1.46(3) .
C32Y N12Y 1.45(3) .
C33Y C34Y 1.42(3) .
C33Y N12Y 1.48(3) .
C34Y N11Y 1.40(3) .
C35Y N11Y 1.46(2) .
C36Y N11Y 1.59(3) .
C10G C11G 1.35(2) .
C11G C15G 1.42(2) .
C11G C12G 1.427(18) .
C11G Mn1G 2.055(17) .
C12G C13G 1.452(19) .
C12G Mn1G 2.061(19) .
C13G C14G 1.444(19) .
C13G Mn1G 2.08(2) .
C14G C15G 1.427(19) .
C14G Mn1G 2.14(2) .
C15G Mn1G 2.096(17) .
Mn1G C16G 1.692(14) .
Mn1G C17G 1.740(14) .
Mn1G C18G 1.746(14) .
C16G O16G 1.213(16) .
C17G O17G 1.183(15) .
C18G O18G 1.169(15) .
C20G C21G 1.32(2) .
C21G C22G 1.428(19) .
C21G C25G 1.44(2) .
C21G Mn2G 2.008(19) .
C22G C23G 1.414(18) .
C22G Mn2G 2.07(2) .
C23G C24G 1.452(19) .
C23G Mn2G 2.102(17) .
C24G C25G 1.442(19) .
C24G Mn2G 2.10(2) .
C25G Mn2G 2.044(18) .
Mn2G C27G 1.69(3) .
Mn2G C26G 1.71(4) .
Mn2G C28G 1.73(3) .
C26G O26G 1.16(3) .
C27G O27G 1.22(3) .
C28G O28G 1.22(3) .
C30G C31G 1.34(2) .
C31G C32G 1.43(2) .
C31G C35G 1.45(2) .
C31G Mn3G 2.01(2) .
C32G C33G 1.47(2) .
C32G Mn3G 2.04(2) .
C33G C34G 1.45(2) .
C33G Mn3G 2.06(2) .
C34G C35G 1.44(2) .
C34G Mn3G 2.11(2) .
C35G Mn3G 2.064(19) .
Mn3G C38G 1.732(16) .
Mn3G C36G 1.740(15) .
Mn3G C37G 1.752(15) .
C36G O36G 1.203(17) .
C37G O37G 1.190(17) .
C38G O38G 1.150(18) .
C40G C41G 1.33(2) .
C41G C42G 1.43(2) .
C41G C45G 1.44(2) .
C41G Mn4G 2.01(2) .
C42G C43G 1.47(2) .
C42G Mn4G 2.04(2) .
C43G C44G 1.45(2) .
C43G Mn4G 2.07(2) .
C44G C45G 1.43(2) .
C44G Mn4G 2.11(2) .
C45G Mn4G 2.058(19) .
Mn4G C47G 1.750(15) .
Mn4G C46G 1.751(15) .
Mn4G C48G 1.752(15) .
C46G O46G 1.195(17) .
C47G O47G 1.191(16) .
C48G O48G 1.169(17) .
C50G C51G 1.34(2) .
C51G C55G 1.43(2) .
C51G C52G 1.43(2) .
C51G Mn5G 2.01(2) .
C52G C53G 1.46(2) .
C52G Mn5G 2.04(2) .
C53G C54G 1.46(2) .
C53G Mn5G 2.06(2) .
C54G C55G 1.43(2) .
C54G Mn5G 2.10(2) .
C55G Mn5G 2.064(19) .
Mn5G C56G 1.7380 .
Mn5G C57G 1.7737 .
Mn5G C58G 1.7947 .
C56G O56G 1.2038 .
C57G O57G 1.1539 .
C58G O58G 1.1407 .
C60G C61G 1.35(2) .
C61G C62G 1.42(2) .
C61G C65G 1.44(2) .
C61G Mn6G 2.01(2) .
C62G C63G 1.46(2) .
C62G Mn6G 2.06(2) .
C63G C64G 1.47(2) .
C63G Mn6G 2.08(2) .
C64G C65G 1.42(2) .
C64G Mn6G 2.09(2) .
C65G Mn6G 2.0523 .
Mn6G C66G 1.7270 .
Mn6G C67G 1.7738 .
Mn6G C68G 1.7931 .
C66G O66G 1.2042 .
C67G O67G 1.1551 .
C68G O68G 1.1401 .
C70G C71G 1.33(2) .
C71G C72G 1.42(2) .
C71G C75G 1.45(2) .
C71G Mn7G 2.02(2) .
C72G C73G 1.47(2) .
C72G Mn7G 2.06(2) .
C73G C74G 1.46(2) .
C73G Mn7G 2.07(2) .
C74G C75G 1.42(2) .
C74G Mn7G 2.12(2) .
C75G Mn7G 2.072(19) .
Mn7G C76G 1.7366 .
Mn7G C77G 1.7743 .
Mn7G C78G 1.7955 .
C76G O76G 1.2033 .
C77G O77G 1.1550 .
C78G O78G 1.1418 .
C70M C71M 1.33(2) .
C71M C72M 1.43(2) .
C71M C75M 1.45(2) .
C71M Mn7M 2.02(2) .
C72M C73M 1.45(2) .
C72M Mn7M 2.06(2) .
C73M C74M 1.46(2) .
C73M Mn7M 2.07(2) .
C74M C75M 1.42(2) .
C74M Mn7M 2.12(2) .
C75M Mn7M 2.07(2) .
Mn7M C76M 1.7380 .
Mn7M C77M 1.7746 .
Mn7M C78M 1.7944 .
C76M O76M 1.2037 .
C77M O77M 1.1551 .
C78M O78M 1.1406 .
C80H C82G 1.34(2) .
C80G C81G 1.34(2) .
C81G C82G 1.43(2) .
C81G C85G 1.44(2) .
C81G Mn8G 2.021(18) .
C82G C83G 1.46(2) .
C82G Mn8G 2.06(2) .
C83G C84G 1.46(2) .
C83G Mn8G 2.06(2) .
C84G C85G 1.44(2) .
C84G Mn8G 2.10(2) .
C85G Mn8G 2.052(19) .
Mn8G C86G 1.735(15) .
Mn8G C87G 1.748(15) .
Mn8G C88G 1.762(15) .
C86G O86G 1.201(16) .
C87G O87G 1.188(16) .
C88G O88G 1.164(16) .
C80M C81M 1.34(2) .
C81M C82M 1.42(2) .
C81M C85M 1.43(2) .
C81M Mn8M 2.026(18) .
C82M C83M 1.45(2) .
C82M Mn8M 2.05(2) .
C83M C84M 1.45(2) .
C83M Mn8M 2.06(2) .
C84M C85M 1.43(2) .
C84M Mn8M 2.11(2) .
C85M Mn8M 2.07(2) .
Mn8M C86M 1.735(15) .
Mn8M C87M 1.738(16) .
Mn8M C88M 1.752(16) .
C86M O86M 1.198(17) .
C87M O87M 1.185(17) .
C88M O88M 1.165(17) .
N9N O93N 1.228(16) .
N9N O92N 1.228(16) .
N9N O91N 1.230(16) .
N9 O93 1.217(18) .
N9 O91 1.232(17) .
N9 O92 1.235(18) .
N1N O12N 1.226(15) .
N1N O13N 1.229(15) .
N1N O11N 1.237(15) .
N2N O23N 1.219(15) .
N2N O22N 1.219(15) .
N2N O21N 1.229(15) .
N3N O32N 1.214(17) .
N3N O33N 1.228(18) .
N3N O31N 1.240(17) .
N3 O33 1.226(17) .
N3 O31 1.231(17) .
N3 O32 1.234(17) .
N4N O43N 1.223(17) .
N4N O41N 1.231(17) .
N4N O42N 1.254(17) .
N5N O53N 1.225(18) .
N5N O52N 1.230(17) .
N5N O51N 1.261(17) .
N6N O63N 1.242(16) .
N6N O61N 1.258(17) .
N6N O62N 1.265(16) .
N7N O71N 1.206(14) .
N7N O73N 1.227(15) .
N7N O72N 1.251(15) .
N8N O81N 1.206(14) .
N8N O83N 1.239(14) .
N8N O82N 1.249(15) .
N1O O12O 1.218(17) .
N1O O11O 1.230(16) .
N1O O13O 1.238(17) .
N1' O13' 1.236(19) .
N1' O12' 1.240(19) .
N1' O11' 1.240(19) .
N2O O22O 1.216(17) .
N2O O23O 1.239(18) .
N2O O21O 1.242(17) .
N5O O52O 1.216(15) .
N5O O53O 1.224(16) .
N5O O51O 1.227(14) .
N6O O63O 1.216(16) .
N6O O62O 1.226(15) .
N6O O61O 1.241(15) .
N7O O71O 1.202(17) .
N7O O72O 1.218(17) .
N7O O73O 1.270(18) .
N7O O60W 1.29(7) 4_575
O71O O60W 1.61(8) 4_575
O72O O60W 1.47(8) 4_575
N8O O82O 1.228(15) .
N8O O83O 1.231(17) .
N8O O81O 1.232(15) .
N9O O91O 1.219(16) .
N9O O93O 1.222(17) .
N9O O92O 1.226(17) .
N9P O92P 1.230(17) .
N9P O93P 1.231(18) .
N9P O91P 1.233(17) .
N1P O13P 1.218(18) .
N1P O11P 1.236(17) .
N1P O12P 1.261(17) .
N2P O21P 1.227(16) .
N2P O23P 1.231(17) .
N2P O22P 1.234(17) .
N20Q O22Q 1.224(17) .
N20Q O21Q 1.230(17) .
N20Q O23Q 1.231(17) .
O2QW O13Z 1.64(5) .
N3P O32P 1.235(18) .
N3P O33P 1.238(19) .
N3P O31P 1.239(18) .
O31P O16Z 1.42(8) .
N3Q O33Q 1.225(19) .
N3Q O32Q 1.234(18) .
N3Q O31Q 1.241(18) .
O32Q O28V 1.43(7) .
N3R O33R 1.232(19) .
N3R O31R 1.232(19) .
N3R O32R 1.237(18) .
O33R O16Z 1.75(8) .
N4P N4P 1.11(5) 3_765
N4P O41P 1.226(17) .
N4P O42P 1.231(17) .
N4P O41P 1.26(3) 3_765
O41P N4P 1.26(3) 3_765
N5P O51P 1.229(18) .
N5P O53P 1.229(18) .
N5P O52P 1.241(18) .
O12X O12Y 1.38(9) .
O13W O13Z 1.22(4) .
O14W O35W 0.84(4) .
O16W O16Z 1.62(6) .
O18W O30W 0.82(8) .
O24W O24Z 1.16(4) .
O33W O33Z 1.58(6) .
O45W O45X 1.52(9) .
O48W O48Z 1.25(6) .
O49W O49X 1.20(7) .
O60W N7O 1.29(7) 4_576
O60W O72O 1.47(8) 4_576
O60W O71O 1.61(8) 4_576
